data_1552285
loop_
_publ_author_name
'Simpson, Daniel'
'Hapeshi, Alexia'
'Rogers, Nicola J.'
'Brabec, Viktor'
'Clarkson, Guy J.'
'Fox, David'
'Hrabina, Ondrej'
'Kay, Gemma'
'King, Andrew'
'Malina, Jaroslav'
'Millard, Andrew'
'Moat, John'
'Roper, David I.'
'Song, Hualong'
'Waterfield, Nick'
'Scott, Peter'

_publ_section_title
;
 Metallohelices that kill Gram-negative pathogens using intracellular
 antimicrobial peptide pathways
;
_journal_name_full 'Chemical Science'
_journal_paper_doi 10.1039/C9SC03532J
_journal_year 2019
_chemical_formula_moiety '2(C126 H108 N12 O9 Zn2), 6(Cl O4), 2.5(C2 H3 N)'
_chemical_formula_sum 'C257 H223.5 Cl6 N26.5 O42 Zn4'
_chemical_formula_weight 4829.29
_space_group_crystal_system triclinic
_space_group_IT_number 2
_space_group_name_Hall '-P 1'
_space_group_name_H-M_alt 'P -1'
_symmetry_space_group_name_Hall '-P 1'
_symmetry_space_group_name_H-M 'P -1'
_atom_sites_solution_hydrogens geom
_audit_creation_date 2019-01-06
_audit_creation_method
;
Olex2 1.2
(compiled 2018.05.29 svn.r3510 for OlexSys, GUI svn.r5506)
;
_audit_update_record
;
2019-03-21 deposited with the CCDC.    2019-09-04 downloaded from the CCDC.
;
_cell_angle_alpha 90.746(3)
_cell_angle_beta 99.035(3)
_cell_angle_gamma 90.078(2)
_cell_formula_units_Z 2
_cell_length_a 19.4539(5)
_cell_length_b 23.9678(9)
_cell_length_c 30.5016(15)
_cell_measurement_reflns_used 6084
_cell_measurement_temperature 100(2)
_cell_measurement_theta_max 59.5520
_cell_measurement_theta_min 2.5310
_cell_volume 14044.2(9)
_computing_cell_refinement 'CrysAlisPro 1.171.39.46 (Rigaku OD, 2018)'
_computing_data_collection 'CrysAlisPro 1.171.39.46 (Rigaku OD, 2018)'
_computing_data_reduction 'CrysAlisPro 1.171.39.46 (Rigaku OD, 2018)'
_computing_molecular_graphics 'Olex2 (Dolomanov et al., 2009)'
_computing_publication_material 'Olex2 (Dolomanov et al., 2009)'
_computing_structure_refinement 'ShelXL (Sheldrick, 2015)'
_diffrn_ambient_temperature 100(2)
_diffrn_detector 'CCD plate'
_diffrn_detector_area_resol_mean 10.2833
_diffrn_detector_type Ruby
_diffrn_measured_fraction_theta_full 0.983
_diffrn_measured_fraction_theta_max 0.983
_diffrn_measurement_details
'List of Runs (angles in degrees, time in seconds): # Type Start End Width t~exp~ \w \q \k \f Frames -------------------------------------------------------------------------- 1 \w -37.00 33.00 1.00 17.50 -- -41.71 38.00 0.00 70 2 \w -120.00 -10.00 1.00 17.50 -- -41.71 -19.00 30.00 110 3 \w -50.00 30.00 1.00 17.50 -- -41.71 38.00-150.00 80 4 \w 55.00 105.00 1.00 17.50 -- 41.71-146.00 135.00 50 5 \w 20.00 86.00 1.00 17.50 -- 41.71-126.00 -57.00 66 6 \w 126.00 178.00 1.00 70.00 -- 114.00 61.00-180.00 52 7 \w 85.00 125.00 1.00 70.00 -- 114.00 61.00-180.00 40 8 \w 57.00 147.00 1.00 70.00 -- 114.00 -77.00-150.00 90 9 \w 132.00 175.00 1.00 70.00 -- 114.00 30.00 -60.00 43 10 \w 39.00 91.00 1.00 70.00 -- 114.00 -30.00 90.00 52 11 \w 86.00 113.00 1.00 70.00 -- 114.00 30.00 -60.00 27 12 \w 57.00 116.00 1.00 70.00 -- 114.00-111.00-180.00 59 13 \w 104.00 178.00 1.00 70.00 -- 114.00 111.00-120.00 74 14 \w 45.00 73.00 1.00 70.00 -- 114.00-111.00 -30.00 28 15 \w 42.00 89.00 1.00 70.00 -- 114.00 -45.00-150.00 47 16 \w 58.00 146.00 1.00 70.00 -- 114.00 178.00 90.00 88 17 \w 68.00 107.00 1.00 70.00 -- 114.00 -94.00 90.00 39 18 \w 38.00 116.00 1.00 70.00 -- 114.00-111.00 60.00 78 19 \w 42.00 98.00 1.00 70.00 -- 114.00 -45.00 150.00 56 20 \w 88.00 178.00 1.00 70.00 -- 114.00 30.00-120.00 90'
_diffrn_measurement_device 'four-circle diffractometer'
_diffrn_measurement_device_type 'Xcalibur, Ruby, Gemini'
_diffrn_measurement_method '\w scans'
_diffrn_orient_matrix_type 'CrysAlisPro convention (1999,Acta A55,543-557)'
_diffrn_orient_matrix_UB_11 -0.0012374000
_diffrn_orient_matrix_UB_12 0.0604924000
_diffrn_orient_matrix_UB_13 -0.0165650000
_diffrn_orient_matrix_UB_21 0.0134775000
_diffrn_orient_matrix_UB_22 -0.0212114000
_diffrn_orient_matrix_UB_23 -0.0457735000
_diffrn_orient_matrix_UB_31 -0.0790352000
_diffrn_orient_matrix_UB_32 -0.0047892000
_diffrn_orient_matrix_UB_33 -0.0156966000
_diffrn_radiation_monochromator graphite
_diffrn_radiation_probe x-ray
_diffrn_radiation_type CuK\a
_diffrn_radiation_wavelength 1.54178
_diffrn_reflns_av_R_equivalents 0.1177
_diffrn_reflns_av_unetI/netI 0.1930
_diffrn_reflns_Laue_measured_fraction_full 0.983
_diffrn_reflns_Laue_measured_fraction_max 0.983
_diffrn_reflns_limit_h_max 19
_diffrn_reflns_limit_h_min -23
_diffrn_reflns_limit_k_max 28
_diffrn_reflns_limit_k_min -28
_diffrn_reflns_limit_l_max 34
_diffrn_reflns_limit_l_min -36
_diffrn_reflns_number 94201
_diffrn_reflns_point_group_measured_fraction_full 0.983
_diffrn_reflns_point_group_measured_fraction_max 0.983
_diffrn_reflns_theta_full 66.596
_diffrn_reflns_theta_max 66.596
_diffrn_reflns_theta_min 2.340
_diffrn_source 'fine-focus sealed X-ray tube'
_diffrn_source_type 'Enhance (Cu) X-ray Source'
_exptl_absorpt_coefficient_mu 1.470
_exptl_absorpt_correction_T_max 1.00000
_exptl_absorpt_correction_T_min 0.89963
_exptl_absorpt_correction_type multi-scan
_exptl_absorpt_process_details
'CrysAlisPro 1.171.39.46 (Rigaku Oxford Diffraction, 2018) Empirical absorption correction using spherical harmonics, implemented in SCALE3 ABSPACK scaling algorithm.'
_exptl_crystal_colour colourless
_exptl_crystal_colour_primary colourless
_exptl_crystal_density_diffrn 1.142
_exptl_crystal_description block
_exptl_crystal_F_000 5018
_exptl_crystal_size_max 0.2
_exptl_crystal_size_mid 0.12
_exptl_crystal_size_min 0.03
_refine_diff_density_max 1.413
_refine_diff_density_min -0.574
_refine_diff_density_rms 0.079
_refine_ls_extinction_method none
_refine_ls_goodness_of_fit_ref 0.927
_refine_ls_hydrogen_treatment constr
_refine_ls_matrix_type full
_refine_ls_number_parameters 3166
_refine_ls_number_reflns 48750
_refine_ls_number_restraints 495
_refine_ls_restrained_S_all 0.927
_refine_ls_R_factor_all 0.1901
_refine_ls_R_factor_gt 0.1034
_refine_ls_shift/su_max 0.001
_refine_ls_shift/su_mean 0.000
_refine_ls_structure_factor_coef Fsqd
_refine_ls_weighting_details 'w=1/[\s^2^(Fo^2^)+(0.1054P)^2^] where P=(Fo^2^+2Fc^2^)/3'
_refine_ls_weighting_scheme calc
_refine_ls_wR_factor_gt 0.2460
_refine_ls_wR_factor_ref 0.3181
_reflns_Friedel_coverage 0.000
_reflns_number_gt 18603
_reflns_number_total 48750
_reflns_threshold_expression 'I > 2\s(I)'
_cod_data_source_file c9sc03532j3.cif
_cod_data_source_block ds5x
_cod_original_formula_sum 'C257 H223.50 Cl6 N26.50 O42 Zn4'
_cod_database_code 1552285
_shelx_shelxl_version_number 2018/3
_chemical_oxdiff_formula 'C20 H20 N2 O2 Cl Zn'
_shelx_space_group_comment
;
The symmetry employed for this shelxl refinement is uniquely defined
by the following loop, which should always be used as a source of
symmetry information in preference to the above space-group names.
They are only intended as comments.
;
_shelx_estimated_absorpt_t_max 0.957
_shelx_estimated_absorpt_t_min 0.758
_reflns_odcompleteness_completeness 89.95
_reflns_odcompleteness_iscentric 1
_reflns_odcompleteness_theta 75.12
_olex2_refinement_description
;
The asymmetric unit contains two crystallographically independent metallohelicies of opposite handedness.
Six perchlorate anions and three acetonitrile molecules were located and refined but the other two 
perchlorates and additional solvent were not located (see below).  
Acetonitrile N900-C902 was refined at half occupancy.

Disorder modeling.
Several of the perchlorates and part of a ligand were modeled as disordered. The occupancy of the 
disordered components was originally assigned to a free variable but once these had settled at the 
later stages of the refinement, the occupancies were fixed for the final refinement cycles.
Perchlorate Cl50 was modeled as disordered over two positions related by a rotation about the O51-Cl50 bond. 
The occupancies were fixed at 50:50
Perchlorate Cl70 was modeled as disordered over two positions related by a rotation about the O71-Cl70 bond. 
The occupancies were fixed at 50:50
Perchlorate Cl60 was modeled over two closely related positions. 
The occupancy was fixed at 70:30 Cl60-O64 to Cl6A to O64A.
The minor component oxygens were refined isotropically.
Phenyl C218-C223 was modeled as disordered over two positions related by a small displacement. 
The disorder was traced back to the benzylic carbon C217.  The occupancy of the two components 
was fixed at 60:40 C217-C223 to C1A-C1G.
Several DFIX, DANG and SIMU restraints were used to give the disordered components reasonably 
bond lengths, angles and thermal parameters

The solvent masking algorithm in Olex2 was used to treat the electron density from those anions and 
solvent molecules that were not located as a diffuse contribution to the overall scattering without 
specific atom positions.

The total solvent accessible volume was 3470 Angstroms cubed (24.7 percent of cell volume). 
The analysis identifies three main voids large enough to hold solvent or counter ions along with 
their postulated contents that could fill the volume and account for the electron density contribution.

These are tabulated below with the following volumes and electron counts and coordinates

Void    Grid points  Vol/A cubed  Percent of cell     electron count        Centre of mass (frac)   
   1       311125     2528.6         18.0               703.2              (-0.639,-0.429,-0.000)  
   2        62453      507.6          3.6               164.9              ( 0.000, 0.500, 0.500)
   3        36197      294.2          2.1               109.0              ( 0.500, 1.000, 0.500)


Volumes of possible solvents/counter ions in voids calculated simply using the vdw radius of each atom type 
Approximate volume of a perchlorate 84 Angstroms cubed
Electron count for ClO4 is 50. 

Approximate volume of acetonitrile 80 Angstroms cubed
Electron count for acetonitrile is 22. 


As six ClO4 were located in the structure, another two perchlorate counter ions are required to balance 
the four Zn ions in the asymmetric unit but the void calculation is for the whole cell so need four ClO4s

The postulated contents of these voids based on the values above is given below

Void 1
Void volume and electron count from Olex2
Volume 2529   electron count 703

Possible Void 1 contents
2 x ClO4 and 27 x acetonitrile
Calculated volume 2328 and electron count 694

Void 1 calculations
Calculated volume (2 ClO4 x 84) + (27 acetonitrile x 80) = 168 + 2160 = 2328 Angstroms cubed

Calculated electron count = (2 ClO4 x 50) + (27 acetonitrile x 22) 
= 100 + 594 = 694 electrons

Void 2 
Void volume and electron count from Olex2
Volume 508 electron count 165

Possible Void 2 contents
1 x ClO4 and 5 x acetonitrile
Calculated volume 484 and electron count 160

Void 2 calculation
Calculated volume (1 ClO4 x 84) + (5 x acetonitrile x 80)= 84 + 400 = 484 Angstroms cubed
Calculated electron count = (1 ClO4 x 50) + (5 acetonitrile x 22) = 50 + 110 = 160 electrons

Void 3
Void volume and electron count from Olex2
Volume 294 electron count 109

Possible Void 3 contents
1 x ClO4 and 2 x acetonitrile
Calculated volume 244 and electron count 94

Void 3 calculation
Calculated volume (1 ClO4 x 84) + (2 acetonitrile x 80)= 84 +160 = 244 Angstroms cubed
Calculated electron count = (1 ClO4 x 50) + (2 acetonitrile x 22) = 50 + 44 = 94 electrons

That is a total of four perchlorate ions and 34 acetonitrile that would account for the calculated 
electron density using the solvent masking algorithm in Olex2

1. Fixed Uiso
 At 1.2 times of:
  All C(H) groups, All C(H,H) groups, All C(H,H,H,H) groups
 At 1.5 times of:
  All C(H,H,H) groups
2. Restrained distances
 Cl70-O72A
 1.4 with sigma of 0.02
 Cl70-O73A
 1.4 with sigma of 0.02
 Cl70-O74A
 1.4 with sigma of 0.02
 Cl60-O61 = Cl60-O62 = Cl60-O63 = Cl60-O64
 1.414 with sigma of 0.02
 O61-O62 = O61-O63 = O61-O64 = O62-O63 = O62-O64 = O63-O64
 2.309 with sigma of 0.04
 O61A-O62A = O61A-O63A = O61A-O64A = O62A-O63A = O62A-O64A = O63A-O64A
 2.309 with sigma of 0.04
3. Uiso/Uaniso restraints and constraints
C50 \\sim C51 \\sim C52 \\sim C53 \\sim C54 \\sim C55: within 1.7A with sigma
of 0.004 and sigma for terminal atoms of 0.008
C184 \\sim C185 \\sim C186 \\sim C193 \\sim C194 \\sim C195: within 1.7A with
sigma of 0.004 and sigma for terminal atoms of 0.008
N17 \\sim C169 \\sim C170 \\sim C171 \\sim C172 \\sim C173: within 1.7A with
sigma of 0.004 and sigma for terminal atoms of 0.008
C241 \\sim C242 \\sim C243 \\sim C244 \\sim C245 \\sim C246: within 1.7A with
sigma of 0.004 and sigma for terminal atoms of 0.008
O11 \\sim C147 \\sim C148 \\sim C149 \\sim C150 \\sim C151 \\sim C152 \\sim
C153: within 1.7A with sigma of 0.004 and sigma for terminal atoms of 0.008
N8 \\sim C80 \\sim C81 \\sim C82 \\sim C83 \\sim C84: within 1.7A with sigma of
0.008 and sigma for terminal atoms of 0.016
O2 \\sim C16 \\sim C21 \\sim C22 \\sim C23 \\sim C24 \\sim C25 \\sim C26 \\sim
C27: within 1.7A with sigma of 0.004 and sigma for terminal atoms of 0.008
C43 \\sim C44 \\sim C45 \\sim C46 \\sim C47: within 1.7A with sigma of 0.004
and sigma for terminal atoms of 0.008
C218 \\sim C219 \\sim C220 \\sim C221 \\sim C222 \\sim C223: within 1.7A with
sigma of 0.004 and sigma for terminal atoms of 0.008
C217 \\sim C218 \\sim C223 \\sim C222 \\sim C221 \\sim C220 \\sim C219: within
2A with sigma of 0.008 and sigma for terminal atoms of 0.016
O53A \\sim O54 \\sim O54A \\sim O53 \\sim O52A \\sim O52 \\sim O51: within 1.7A
with sigma of 0.004 and sigma for terminal atoms of 0.008
C901 \\sim C902 \\sim N900: within 1.7A with sigma of 0.004 and sigma for
terminal atoms of 0.008
N21 \\sim C215 \\sim C214 \\sim C213 \\sim C212 \\sim C211: within 1.7A with
sigma of 0.01 and sigma for terminal atoms of 0.02
C1A \\sim C1B \\sim C1C \\sim C1D \\sim C1E \\sim C1F \\sim C1G: within 1.7A
with sigma of 0.004 and sigma for terminal atoms of 0.008
4. Rigid body (RIGU) restrains
 O62, O64, Cl60, O63, O61
 with sigma for 1-2 distances of 0.002 and sigma for 1-3 distances of 0.002
5. Others
 Fixed Sof: C217(0.4) H217(0.4) C218(0.4) C219(0.4) H219(0.4) C220(0.4)
 H220(0.4) C221(0.4) H221(0.4) C222(0.4) H222(0.4) C223(0.4) H223(0.4)
 H22A(0.4) H22B(0.4) H22C(0.6) H22D(0.6) O72(0.5) O73(0.5) O74(0.5) Cl60(0.7)
 O61(0.7) O62(0.7) O63(0.7) O64(0.7) O52(0.5) O53(0.5) O54(0.5) N900(0.5)
 C901(0.5) O52A(0.5) O73A(0.5) O53A(0.5) O74A(0.5) O54A(0.5) C902(0.5)
 H90A(0.5) H90B(0.5) H90C(0.5) O72A(0.5) C1A(0.6) H1A(0.6) C1B(0.6) C1C(0.6)
 H1C(0.6) C1D(0.6) H1D(0.6) C1E(0.6) H1E(0.6) C1F(0.6) H1F(0.6) C1G(0.6)
 H1G(0.6) Cl6A(0.3) O61A(0.3) O62A(0.3) O63A(0.3) O64A(0.3)
6.a Ternary CH refined with riding coordinates:
 C7(H7), C30(H30), C49(H49), C72(H72), C91(H91), C114(H114), C133(H133),
 C156(H156), C175(H175), C198(H198), C217(H217), C240(H240), C1A(H1A)
6.b Secondary CH2 refined with riding coordinates:
 C14(H14E,H14F), C15(H15E,H15F), C28(H28A,H28B), C29(H29A,H29B), C56(H56A,
 H56B), C57(H57A,H57B), C70(H70A,H70B), C71(H71A,H71B), C98(H98A,H98B),
 C99(H99A,H99B), C112(H11A,H11B), C113(H11C,H11D), C140(H14A,H14B), C141(H14C,
 H14D), C154(H15A,H15B), C155(H15C,H15D), C182(H18A,H18B), C183(H18C,H18D),
 C196(H19A,H19B), C197(H19C,H19D), C224(H22A,H22B), C224(H22C,H22D), C225(H22E,
 H22F), C238(H23A,H23B), C239(H23C,H23D)
6.c Me refined with riding coordinates:
 C902(H90A,H90B,H90C)
6.d Aromatic/amide H refined with riding coordinates:
 C1(H1), C2(H2), C3(H3), C4(H4), C6(H6), C9(H9), C10(H10), C11(H11), C12(H12),
 C13(H13), C17(H17), C20(H20), C22(H22), C23(H23), C26(H26), C27(H27), C32(H32),
  C33(H33), C34(H34), C35(H35), C36(H36), C37(H37), C39(H39), C40(H40),
 C41(H41), C42(H42), C43(H43), C44(H44), C45(H45), C46(H46), C48(H48), C51(H51),
  C52(H52), C53(H53), C54(H54), C55(H55), C59(H59), C62(H62), C64(H64),
 C65(H65), C68(H68), C69(H69), C78(H78), C77(H77), C76(H76), C75(H75), C74(H74),
  C79(H79), C81(H81), C82(H82), C83(H83), C84(H84), C85(H85), C86(H86),
 C87(H87), C88(H88), C90(H90), C93(H93), C94(H94), C95(H95), C96(H96), C97(H97),
  C101(H101), C104(H104), C106(H106), C107(H107), C110(H110), C111(H111),
 C116(H116), C117(H117), C118(H118), C119(H119), C120(H120), C121(H121),
 C123(H123), C124(H124), C125(H125), C126(H126), C127(H127), C128(H128),
 C129(H129), C130(H130), C132(H132), C135(H135), C136(H136), C137(H137),
 C138(H138), C139(H139), C143(H143), C146(H146), C148(H148), C149(H149),
 C152(H152), C153(H153), C158(H158), C159(H159), C160(H160), C161(H161),
 C162(H162), C163(H163), C165(H165), C166(H166), C167(H167), C168(H168),
 C169(H169), C170(H170), C171(H171), C172(H172), C174(H174), C177(H177),
 C178(H178), C179(H179), C180(H180), C181(H181), C185(H185), C188(H188),
 C190(H190), C191(H191), C194(H194), C195(H195), C200(H200), C201(H201),
 C202(H202), C203(H203), C204(H204), C205(H205), C207(H207), C208(H208),
 C209(H209), C210(H210), C211(H211), C212(H212), C213(H213), C214(H214),
 C216(H216), C219(H219), C220(H220), C221(H221), C222(H222), C223(H223),
 C227(H227), C230(H230), C232(H232), C233(H233), C236(H236), C237(H237),
 C242(H242), C243(H243), C244(H244), C245(H245), C246(H246), C247(H247),
 C249(H249), C250(H250), C251(H251), C252(H252), C1C(H1C), C1D(H1D), C1E(H1E),
 C1F(H1F), C1G(H1G)
6.e Fitted hexagon refined as free rotating group:
 C73(C78,C77,C76,C75,C74)
6.f Idealised Me refined as rotating group:
 C702(H70C,H70D,H70E), C802(H80A,H80B,H80C)
;
_olex2_submission_special_instructions 'No special instructions were received'
_oxdiff_exptl_absorpt_empirical_details
'Empirical correction (ABSPACK) includes: - Absorption correction using spherical harmonics - Frame scaling'
_oxdiff_exptl_absorpt_empirical_full_max 1.335
_oxdiff_exptl_absorpt_empirical_full_min 0.835

loop_
_space_group_symop_operation_xyz
'x, y, z'
'-x, -y, -z'

loop_
_atom_site_label
_atom_site_type_symbol
_atom_site_fract_x
_atom_site_fract_y
_atom_site_fract_z
_atom_site_U_iso_or_equiv
_atom_site_adp_type
_atom_site_occupancy
_atom_site_site_symmetry_order
_atom_site_calc_flag
_atom_site_refinement_flags_posn
_atom_site_refinement_flags_adp
_atom_site_refinement_flags_occupancy
_atom_site_disorder_assembly
_atom_site_disorder_group
Zn1 Zn -0.25324(5) 0.26818(4) 0.39086(4) 0.0578(3) Uani 1 1 d . . . . .
Zn2 Zn 0.31025(6) 0.30597(5) 0.13970(5) 0.0670(3) Uani 1 1 d . . . . .
O1 O -0.1268(3) 0.1693(2) 0.2899(2) 0.0620(14) Uani 1 1 d . . . . .
O2 O -0.1617(3) 0.2798(3) 0.1086(2) 0.0820(14) Uani 1 1 d . U . . .
O3 O 0.1096(3) 0.4026(2) 0.1775(2) 0.0707(16) Uani 1 1 d . . . . .
O4 O -0.0117(3) 0.3052(2) 0.4038(3) 0.0748(18) Uani 1 1 d . . . . .
O5 O 0.1594(3) 0.1017(2) 0.3611(3) 0.0772(18) Uani 1 1 d . . . . .
O6 O 0.1206(3) 0.1915(2) 0.1716(2) 0.0679(15) Uani 1 1 d . . . . .
O7 O -0.1702(3) 0.3751(2) 0.2798(2) 0.0683(16) Uani 1 1 d . . . . .
O8 O 0.0969(3) 0.5074(3) 0.3483(3) 0.086(2) Uani 1 1 d . . . . .
O9 O 0.2538(3) 0.3014(2) 0.2863(2) 0.0642(14) Uani 1 1 d . . . . .
N1 N -0.3431(3) 0.2195(3) 0.3652(3) 0.0597(18) Uani 1 1 d . . . . .
N2 N -0.2076(3) 0.1951(2) 0.3632(2) 0.0526(15) Uani 1 1 d . . . . .
N3 N 0.2471(3) 0.3786(3) 0.1505(3) 0.0605(17) Uani 1 1 d . . . . .
N4 N 0.2912(4) 0.3432(3) 0.0758(3) 0.0688(19) Uani 1 1 d . . . . .
N5 N -0.2346(4) 0.2339(3) 0.4566(3) 0.0660(18) Uani 1 1 d . . . . .
N6 N -0.1557(3) 0.3069(3) 0.4198(3) 0.0596(17) Uani 1 1 d . . . . .
N7 N 0.2238(3) 0.2477(3) 0.1238(3) 0.0621(17) Uani 1 1 d . . . . .
N8 N 0.3596(4) 0.2320(3) 0.1196(3) 0.080(2) Uani 1 1 d . U . . .
N9 N -0.3111(3) 0.3403(3) 0.4068(3) 0.0618(18) Uani 1 1 d . . . . .
N10 N -0.2650(3) 0.3152(2) 0.3300(2) 0.0511(15) Uani 1 1 d . . . . .
N11 N 0.3305(3) 0.2851(3) 0.2094(3) 0.067(2) Uani 1 1 d . . . . .
N12 N 0.4055(3) 0.3485(3) 0.1644(3) 0.072(2) Uani 1 1 d . . . . .
C1 C -0.4097(4) 0.2332(3) 0.3652(3) 0.065(2) Uani 1 1 d . . . . .
H1 H -0.420021 0.263303 0.382545 0.078 Uiso 1 1 calc R . . . .
C2 C -0.4636(4) 0.2037(4) 0.3402(4) 0.077(3) Uani 1 1 d . . . . .
H2 H -0.509605 0.214187 0.340071 0.092 Uiso 1 1 calc R . . . .
C3 C -0.4476(4) 0.1589(4) 0.3156(4) 0.078(3) Uani 1 1 d . . . . .
H3 H -0.483275 0.138605 0.298715 0.093 Uiso 1 1 calc R . . . .
C4 C -0.3811(4) 0.1437(4) 0.3156(4) 0.071(2) Uani 1 1 d . . . . .
H4 H -0.370644 0.112233 0.299713 0.085 Uiso 1 1 calc R . . . .
C5 C -0.3291(4) 0.1753(3) 0.3392(3) 0.0568(19) Uani 1 1 d . . . . .
C6 C -0.2541(4) 0.1634(3) 0.3399(3) 0.057(2) Uani 1 1 d . . . . .
H6 H -0.240542 0.133442 0.323662 0.068 Uiso 1 1 calc R . . . .
C7 C -0.1324(4) 0.1804(3) 0.3676(3) 0.0559(19) Uani 1 1 d . . . . .
H7 H -0.106249 0.215345 0.367465 0.067 Uiso 1 1 calc R . . . .
C8 C -0.1098(4) 0.1539(3) 0.4123(3) 0.063(2) Uani 1 1 d . . . . .
C9 C -0.0465(4) 0.1698(4) 0.4368(3) 0.068(2) Uani 1 1 d . . . . .
H9 H -0.019857 0.197348 0.426219 0.082 Uiso 1 1 calc R . . . .
C10 C -0.0231(5) 0.1447(4) 0.4767(4) 0.078(3) Uani 1 1 d . . . . .
H10 H 0.018943 0.156052 0.493353 0.093 Uiso 1 1 calc R . . . .
C11 C -0.0611(5) 0.1032(4) 0.4921(4) 0.081(3) Uani 1 1 d . . . . .
H11 H -0.045017 0.086240 0.519058 0.097 Uiso 1 1 calc R . . . .
C12 C -0.1234(5) 0.0868(4) 0.4673(3) 0.071(2) Uani 1 1 d . . . . .
H12 H -0.149254 0.058318 0.477256 0.085 Uiso 1 1 calc R . . . .
C13 C -0.1474(4) 0.1123(3) 0.4279(3) 0.066(2) Uani 1 1 d . . . . .
H13 H -0.189794 0.101284 0.411529 0.079 Uiso 1 1 calc R . . . .
C14 C -0.1118(4) 0.1426(3) 0.3309(3) 0.0574(19) Uani 1 1 d . . . . .
H14E H -0.062522 0.134337 0.337258 0.069 Uiso 1 1 calc R . . . .
H14F H -0.137376 0.107710 0.329675 0.069 Uiso 1 1 calc R . . . .
C15 C -0.1073(4) 0.1375(3) 0.2538(4) 0.069(2) Uani 1 1 d . . . . .
H15E H -0.134441 0.103329 0.249383 0.083 Uiso 1 1 calc R . . . .
H15F H -0.058420 0.127561 0.260304 0.083 Uiso 1 1 calc R . . . .
C16 C -0.1197(4) 0.1708(4) 0.2138(3) 0.0667(17) Uani 1 1 d . U . . .
C17 C -0.0841(4) 0.2214(4) 0.2124(3) 0.064(2) Uani 1 1 d . . . . .
H17 H -0.050544 0.232027 0.236232 0.076 Uiso 1 1 calc R . . . .
C18 C -0.0979(4) 0.2547(4) 0.1770(3) 0.065(2) Uani 1 1 d . . . . .
C19 C -0.0744(4) 0.3092(4) 0.1641(3) 0.064(2) Uani 1 1 d . . . . .
C20 C -0.0227(4) 0.3468(4) 0.1809(3) 0.070(2) Uani 1 1 d . . . . .
H20 H 0.006138 0.338976 0.207443 0.084 Uiso 1 1 calc R . . . .
C21 C -0.0132(5) 0.3944(4) 0.1600(4) 0.0754(19) Uani 1 1 d . U . . .
C22 C -0.0560(5) 0.4066(4) 0.1214(4) 0.0830(18) Uani 1 1 d . U . . .
H22 H -0.050039 0.440850 0.108457 0.100 Uiso 1 1 calc R . . . .
C23 C -0.1093(5) 0.3706(4) 0.0995(4) 0.0855(18) Uani 1 1 d . U . . .
H23 H -0.136743 0.378497 0.072564 0.103 Uiso 1 1 calc R . . . .
C24 C -0.1154(5) 0.3213(5) 0.1237(4) 0.0820(17) Uani 1 1 d . U . . .
C25 C -0.1498(5) 0.2388(4) 0.1405(4) 0.0755(16) Uani 1 1 d . U . . .
C26 C -0.1846(5) 0.1883(4) 0.1387(4) 0.0737(16) Uani 1 1 d . U . . .
H26 H -0.217006 0.177598 0.114247 0.088 Uiso 1 1 calc R . . . .
C27 C -0.1682(4) 0.1543(4) 0.1759(3) 0.0719(16) Uani 1 1 d . U . . .
H27 H -0.189731 0.119652 0.175757 0.086 Uiso 1 1 calc R . . . .
C28 C 0.0470(4) 0.4331(3) 0.1773(4) 0.072(3) Uani 1 1 d . . . . .
H28A H 0.046526 0.465244 0.158261 0.086 Uiso 1 1 calc R . . . .
H28B H 0.043190 0.446023 0.207034 0.086 Uiso 1 1 calc R . . . .
C29 C 0.1681(4) 0.4347(3) 0.1936(3) 0.065(2) Uani 1 1 d . . . . .
H29A H 0.165264 0.447780 0.223507 0.078 Uiso 1 1 calc R . . . .
H29B H 0.170016 0.466948 0.175005 0.078 Uiso 1 1 calc R . . . .
C30 C 0.2339(4) 0.3998(3) 0.1940(3) 0.0567(19) Uani 1 1 d . . . . .
H30 H 0.229158 0.367241 0.212343 0.068 Uiso 1 1 calc R . . . .
C31 C 0.2963(4) 0.4329(3) 0.2168(3) 0.061(2) Uani 1 1 d . . . . .
C32 C 0.3300(5) 0.4702(3) 0.1940(4) 0.072(2) Uani 1 1 d . . . . .
H32 H 0.315883 0.474801 0.163654 0.086 Uiso 1 1 calc R . . . .
C33 C 0.3854(5) 0.5013(4) 0.2164(4) 0.084(3) Uani 1 1 d . . . . .
H33 H 0.407844 0.526908 0.200807 0.100 Uiso 1 1 calc R . . . .
C34 C 0.4077(5) 0.4948(4) 0.2610(4) 0.086(3) Uani 1 1 d . . . . .
H34 H 0.444507 0.516239 0.275516 0.103 Uiso 1 1 calc R . . . .
C35 C 0.3765(5) 0.4579(4) 0.2835(4) 0.080(3) Uani 1 1 d . . . . .
H35 H 0.392015 0.452559 0.313621 0.096 Uiso 1 1 calc R . . . .
C36 C 0.3199(5) 0.4270(3) 0.2614(4) 0.071(2) Uani 1 1 d . . . . .
H36 H 0.297686 0.401757 0.277356 0.086 Uiso 1 1 calc R . . . .
C37 C 0.2233(5) 0.4012(3) 0.1158(3) 0.062(2) Uani 1 1 d . . . . .
H37 H 0.190480 0.429310 0.116268 0.074 Uiso 1 1 calc R . . . .
C38 C 0.2446(5) 0.3856(3) 0.0736(3) 0.066(2) Uani 1 1 d . . . . .
C39 C 0.2221(6) 0.4117(4) 0.0342(4) 0.082(3) Uani 1 1 d . . . . .
H39 H 0.189415 0.440097 0.033316 0.099 Uiso 1 1 calc R . . . .
C40 C 0.2467(6) 0.3965(4) -0.0037(4) 0.085(3) Uani 1 1 d . . . . .
H40 H 0.232037 0.414640 -0.030323 0.102 Uiso 1 1 calc R . . . .
C41 C 0.2929(5) 0.3546(5) -0.0014(4) 0.089(3) Uani 1 1 d . . . . .
H41 H 0.310663 0.343000 -0.026552 0.107 Uiso 1 1 calc R . . . .
C42 C 0.3131(6) 0.3295(4) 0.0377(4) 0.084(3) Uani 1 1 d . . . . .
H42 H 0.344777 0.300428 0.038226 0.100 Uiso 1 1 calc R . . . .
C43 C -0.2730(6) 0.1956(4) 0.4746(4) 0.084(2) Uani 1 1 d . U . . .
H43 H -0.316365 0.185301 0.459156 0.101 Uiso 1 1 calc R . . . .
C44 C -0.2500(6) 0.1716(5) 0.5146(4) 0.0888(19) Uani 1 1 d . U . . .
H44 H -0.277563 0.146216 0.526808 0.107 Uiso 1 1 calc R . . . .
C45 C -0.1828(6) 0.1864(5) 0.5369(4) 0.0905(19) Uani 1 1 d . U . . .
H45 H -0.164822 0.169517 0.563531 0.109 Uiso 1 1 calc R . . . .
C46 C -0.1454(6) 0.2248(5) 0.5195(4) 0.0895(19) Uani 1 1 d . U . . .
H46 H -0.102397 0.235926 0.534961 0.107 Uiso 1 1 calc R . . . .
C47 C -0.1698(6) 0.2479(5) 0.4791(4) 0.085(2) Uani 1 1 d . U . . .
C48 C -0.1313(5) 0.2884(4) 0.4577(4) 0.078(3) Uani 1 1 d . . . . .
H48 H -0.088227 0.301003 0.471989 0.094 Uiso 1 1 calc R . . . .
C49 C -0.1210(4) 0.3527(3) 0.3999(3) 0.063(2) Uani 1 1 d . . . . .
H49 H -0.131495 0.348240 0.367525 0.075 Uiso 1 1 calc R . . . .
C50 C -0.1525(5) 0.4081(4) 0.4124(5) 0.097(2) Uani 1 1 d . U . . .
C51 C -0.1648(5) 0.4486(4) 0.3775(5) 0.103(2) Uani 1 1 d . U . . .
H51 H -0.157379 0.440455 0.348720 0.123 Uiso 1 1 calc R . . . .
C52 C -0.1895(6) 0.5028(5) 0.3900(6) 0.111(2) Uani 1 1 d . U . . .
H52 H -0.200033 0.530425 0.368945 0.133 Uiso 1 1 calc R . . . .
C53 C -0.1969(6) 0.5124(5) 0.4329(6) 0.113(2) Uani 1 1 d . U . . .
H53 H -0.208209 0.548405 0.440997 0.135 Uiso 1 1 calc R . . . .
C54 C -0.1889(6) 0.4736(4) 0.4644(5) 0.108(2) Uani 1 1 d . U . . .
H54 H -0.198638 0.481041 0.492751 0.129 Uiso 1 1 calc R . . . .
C55 C -0.1651(5) 0.4211(4) 0.4526(5) 0.102(2) Uani 1 1 d . U . . .
H55 H -0.157701 0.393893 0.474356 0.122 Uiso 1 1 calc R . . . .
C56 C -0.0418(4) 0.3565(4) 0.4127(4) 0.083(3) Uani 1 1 d . . . . .
H56A H -0.023757 0.385722 0.395926 0.100 Uiso 1 1 calc R . . . .
H56B H -0.029955 0.365784 0.444036 0.100 Uiso 1 1 calc R . . . .
C57 C 0.0619(4) 0.3059(4) 0.4171(3) 0.067(2) Uani 1 1 d . . . . .
H57A H 0.073060 0.310295 0.449094 0.080 Uiso 1 1 calc R . . . .
H57B H 0.082278 0.336922 0.403483 0.080 Uiso 1 1 calc R . . . .
C58 C 0.0906(4) 0.2513(4) 0.4025(4) 0.072(3) Uani 1 1 d . . . . .
C59 C 0.0833(4) 0.2372(3) 0.3606(3) 0.062(2) Uani 1 1 d . . . . .
H59 H 0.061823 0.261923 0.339522 0.074 Uiso 1 1 calc R . . . .
C60 C 0.1067(4) 0.1860(4) 0.3462(3) 0.062(2) Uani 1 1 d . . . . .
C61 C 0.1087(4) 0.1581(3) 0.3052(3) 0.0579(19) Uani 1 1 d . . . . .
C62 C 0.0873(4) 0.1693(3) 0.2609(4) 0.070(3) Uani 1 1 d . . . . .
H62 H 0.065967 0.203232 0.253050 0.084 Uiso 1 1 calc R . . . .
C63 C 0.0968(4) 0.1308(4) 0.2275(3) 0.070(2) Uani 1 1 d . . . . .
C64 C 0.1268(5) 0.0789(3) 0.2411(4) 0.076(3) Uani 1 1 d . . . . .
H64 H 0.131052 0.052256 0.219251 0.092 Uiso 1 1 calc R . . . .
C65 C 0.1493(5) 0.0659(4) 0.2832(4) 0.081(3) Uani 1 1 d . . . . .
H65 H 0.169902 0.031665 0.290783 0.097 Uiso 1 1 calc R . . . .
C66 C 0.1403(4) 0.1067(4) 0.3163(3) 0.065(2) Uani 1 1 d . . . . .
C67 C 0.1388(4) 0.1514(4) 0.3791(4) 0.073(2) Uani 1 1 d . . . . .
C68 C 0.1492(5) 0.1633(4) 0.4227(4) 0.082(3) Uani 1 1 d . . . . .
H68 H 0.170941 0.138654 0.443720 0.098 Uiso 1 1 calc R . . . .
C69 C 0.1250(5) 0.2155(4) 0.4343(4) 0.080(3) Uani 1 1 d . . . . .
H69 H 0.131944 0.226629 0.464036 0.096 Uiso 1 1 calc R . . . .
C70 C 0.0775(4) 0.1452(4) 0.1811(4) 0.074(3) Uani 1 1 d . . . . .
H70A H 0.084422 0.113354 0.162333 0.089 Uiso 1 1 calc R . . . .
H70B H 0.028813 0.155565 0.175212 0.089 Uiso 1 1 calc R . . . .
C71 C 0.1017(4) 0.2110(4) 0.1289(3) 0.071(2) Uani 1 1 d . . . . .
H71A H 0.053602 0.223221 0.124612 0.085 Uiso 1 1 calc R . . . .
H71B H 0.106074 0.181455 0.107484 0.085 Uiso 1 1 calc R . . . .
C72 C 0.1498(4) 0.2604(4) 0.1219(3) 0.064(2) Uani 1 1 d . . . . .
H72 H 0.146432 0.287643 0.145642 0.077 Uiso 1 1 calc R . . . .
C73 C 0.1207(3) 0.2879(2) 0.07883(17) 0.066(2) Uani 1 1 d . . . . .
C78 C 0.1440(3) 0.2742(2) 0.0393(2) 0.074(2) Uani 1 1 d G . . . .
H78 H 0.179903 0.248630 0.039139 0.089 Uiso 1 1 calc R . . . .
C77 C 0.1137(4) 0.2987(3) -0.00012(17) 0.096(3) Uani 1 1 d G . . . .
H77 H 0.129233 0.289467 -0.026592 0.115 Uiso 1 1 calc R . . . .
C76 C 0.0600(4) 0.3369(3) 0.00007(18) 0.096(4) Uani 1 1 d G . . . .
H76 H 0.039702 0.353243 -0.026280 0.115 Uiso 1 1 calc R . . . .
C75 C 0.0367(3) 0.3506(3) 0.0396(2) 0.094(3) Uani 1 1 d G . . . .
H75 H 0.000839 0.376182 0.039763 0.113 Uiso 1 1 calc R . . . .
C74 C 0.0671(3) 0.3261(3) 0.07902(18) 0.082(3) Uani 1 1 d G . . . .
H74 H 0.051507 0.335345 0.105495 0.099 Uiso 1 1 calc R . . . .
C79 C 0.2421(4) 0.1988(4) 0.1157(4) 0.074(3) Uani 1 1 d . . . . .
H79 H 0.209155 0.170339 0.111031 0.089 Uiso 1 1 calc R . . . .
C80 C 0.3165(5) 0.1865(4) 0.1137(4) 0.083(2) Uani 1 1 d . U . . .
C81 C 0.3402(5) 0.1357(4) 0.1055(5) 0.093(3) Uani 1 1 d . U . . .
H81 H 0.310245 0.105088 0.103144 0.112 Uiso 1 1 calc R . . . .
C82 C 0.4086(5) 0.1285(5) 0.1006(4) 0.094(3) Uani 1 1 d . U . . .
H82 H 0.425369 0.093225 0.095071 0.113 Uiso 1 1 calc R . . . .
C83 C 0.4505(5) 0.1725(4) 0.1037(4) 0.089(2) Uani 1 1 d . U . . .
H83 H 0.496280 0.168588 0.098920 0.107 Uiso 1 1 calc R . . . .
C84 C 0.4258(5) 0.2242(4) 0.1140(4) 0.086(2) Uani 1 1 d . U . . .
H84 H 0.456061 0.254564 0.117102 0.103 Uiso 1 1 calc R . . . .
C85 C -0.3290(5) 0.3525(4) 0.4457(4) 0.074(2) Uani 1 1 d . . . . .
H85 H -0.320393 0.326640 0.468402 0.089 Uiso 1 1 calc R . . . .
C86 C -0.3615(5) 0.4046(4) 0.4541(5) 0.089(3) Uani 1 1 d . . . . .
H86 H -0.374940 0.412828 0.481448 0.107 Uiso 1 1 calc R . . . .
C87 C -0.3714(5) 0.4411(4) 0.4202(4) 0.085(3) Uani 1 1 d . . . . .
H87 H -0.394102 0.474630 0.423678 0.102 Uiso 1 1 calc R . . . .
C88 C -0.3485(5) 0.4293(4) 0.3807(4) 0.087(3) Uani 1 1 d . . . . .
H88 H -0.352990 0.455223 0.358043 0.104 Uiso 1 1 calc R . . . .
C89 C -0.3188(4) 0.3782(4) 0.3758(3) 0.066(2) Uani 1 1 d . . . . .
C90 C -0.2948(4) 0.3632(3) 0.3341(3) 0.062(2) Uani 1 1 d . . . . .
H90 H -0.300852 0.387904 0.310494 0.075 Uiso 1 1 calc R . . . .
C91 C -0.2473(4) 0.2976(3) 0.2863(3) 0.0513(17) Uani 1 1 d . . . . .
H91 H -0.206596 0.273303 0.292670 0.062 Uiso 1 1 calc R . . . .
C92 C -0.3039(4) 0.2628(3) 0.2597(3) 0.063(2) Uani 1 1 d . . . . .
C93 C -0.3721(4) 0.2796(4) 0.2537(3) 0.068(2) Uani 1 1 d . . . . .
H93 H -0.384454 0.311570 0.268123 0.082 Uiso 1 1 calc R . . . .
C94 C -0.4226(5) 0.2491(4) 0.2262(4) 0.085(3) Uani 1 1 d . . . . .
H94 H -0.468805 0.260564 0.222711 0.102 Uiso 1 1 calc R . . . .
C95 C -0.4048(5) 0.2017(4) 0.2040(4) 0.086(3) Uani 1 1 d . . . . .
H95 H -0.438659 0.181182 0.185631 0.103 Uiso 1 1 calc R . . . .
C96 C -0.3359(5) 0.1853(5) 0.2095(4) 0.085(3) Uani 1 1 d . . . . .
H96 H -0.322805 0.154201 0.194289 0.102 Uiso 1 1 calc R . . . .
C97 C -0.2871(5) 0.2154(4) 0.2375(4) 0.077(3) Uani 1 1 d . . . . .
H97 H -0.241080 0.203475 0.241612 0.092 Uiso 1 1 calc R . . . .
C98 C -0.2271(4) 0.3440(4) 0.2567(3) 0.061(2) Uani 1 1 d . . . . .
H98A H -0.214345 0.327790 0.229794 0.073 Uiso 1 1 calc R . . . .
H98B H -0.266519 0.368495 0.248313 0.073 Uiso 1 1 calc R . . . .
C99 C -0.1529(4) 0.4194(4) 0.2527(4) 0.080(3) Uani 1 1 d . . . . .
H99A H -0.190513 0.446289 0.247799 0.096 Uiso 1 1 calc R . . . .
H99B H -0.144275 0.405140 0.224219 0.096 Uiso 1 1 calc R . . . .
C100 C -0.0882(4) 0.4461(4) 0.2780(4) 0.075(3) Uani 1 1 d . . . . .
C101 C -0.0261(4) 0.4139(4) 0.2846(3) 0.072(2) Uani 1 1 d . . . . .
H101 H -0.025809 0.377896 0.272869 0.086 Uiso 1 1 calc R . . . .
C102 C 0.0344(5) 0.4370(4) 0.3087(4) 0.072(2) Uani 1 1 d . . . . .
C103 C 0.1039(4) 0.4175(4) 0.3212(4) 0.071(3) Uani 1 1 d . . . . .
C104 C 0.1389(4) 0.3686(4) 0.3172(3) 0.066(2) Uani 1 1 d . . . . .
H104 H 0.115853 0.338550 0.301806 0.080 Uiso 1 1 calc R . . . .
C105 C 0.2085(4) 0.3631(3) 0.3360(3) 0.061(2) Uani 1 1 d . . . . .
C106 C 0.2411(4) 0.4079(4) 0.3615(4) 0.083(3) Uani 1 1 d . . . . .
H106 H 0.286744 0.403563 0.375513 0.100 Uiso 1 1 calc R . . . .
C107 C 0.2085(4) 0.4576(4) 0.3665(4) 0.081(3) Uani 1 1 d . . . . .
H107 H 0.231203 0.487506 0.382205 0.097 Uiso 1 1 calc R . . . .
C108 C 0.1384(4) 0.4606(4) 0.3463(4) 0.080(3) Uani 1 1 d . . . . .
C109 C 0.0322(5) 0.4905(4) 0.3253(4) 0.081(3) Uani 1 1 d . . . . .
C110 C -0.0278(5) 0.5238(4) 0.3195(4) 0.084(3) Uani 1 1 d . . . . .
H110 H -0.028132 0.559616 0.331605 0.101 Uiso 1 1 calc R . . . .
C111 C -0.0857(5) 0.5003(4) 0.2950(5) 0.099(4) Uani 1 1 d . . . . .
H111 H -0.125804 0.521788 0.289382 0.119 Uiso 1 1 calc R . . . .
C112 C 0.2463(4) 0.3101(4) 0.3317(3) 0.065(2) Uani 1 1 d . . . . .
H11A H 0.291732 0.311738 0.350054 0.078 Uiso 1 1 calc R . . . .
H11B H 0.220473 0.279282 0.341695 0.078 Uiso 1 1 calc R . . . .
C113 C 0.2888(4) 0.2518(4) 0.2795(4) 0.072(2) Uani 1 1 d . . . . .
H11C H 0.265012 0.220825 0.290794 0.087 Uiso 1 1 calc R . . . .
H11D H 0.335652 0.253704 0.295988 0.087 Uiso 1 1 calc R . . . .
C114 C 0.2925(4) 0.2414(3) 0.2317(4) 0.067(2) Uani 1 1 d . . . . .
H114 H 0.244469 0.240604 0.216151 0.080 Uiso 1 1 calc R . . . .
C115 C 0.3236(5) 0.1850(3) 0.2238(4) 0.073(3) Uani 1 1 d . . . . .
C116 C 0.3945(5) 0.1762(4) 0.2233(4) 0.079(3) Uani 1 1 d . . . . .
H116 H 0.425449 0.206162 0.227060 0.095 Uiso 1 1 calc R . . . .
C117 C 0.4185(5) 0.1226(4) 0.2172(5) 0.093(4) Uani 1 1 d . . . . .
H117 H 0.465730 0.117489 0.216492 0.112 Uiso 1 1 calc R . . . .
C118 C 0.3754(5) 0.0771(4) 0.2122(5) 0.104(4) Uani 1 1 d . . . . .
H118 H 0.392918 0.041400 0.209169 0.125 Uiso 1 1 calc R . . . .
C119 C 0.3064(6) 0.0855(4) 0.2119(5) 0.109(5) Uani 1 1 d . . . . .
H119 H 0.276111 0.055128 0.207266 0.131 Uiso 1 1 calc R . . . .
C120 C 0.2789(5) 0.1396(4) 0.2184(4) 0.087(3) Uani 1 1 d . . . . .
H120 H 0.231639 0.144344 0.218973 0.104 Uiso 1 1 calc R . . . .
C121 C 0.3815(5) 0.3122(3) 0.2318(4) 0.070(2) Uani 1 1 d . . . . .
H121 H 0.391449 0.309500 0.262539 0.084 Uiso 1 1 calc R . . . .
C122 C 0.4238(4) 0.3478(4) 0.2073(4) 0.075(3) Uani 1 1 d . . . . .
C123 C 0.4814(5) 0.3767(4) 0.2299(5) 0.087(3) Uani 1 1 d . . . . .
H123 H 0.492915 0.375154 0.260606 0.105 Uiso 1 1 calc R . . . .
C124 C 0.5210(5) 0.4082(5) 0.2045(6) 0.104(5) Uani 1 1 d . . . . .
H124 H 0.558837 0.429303 0.217967 0.125 Uiso 1 1 calc R . . . .
C125 C 0.5022(6) 0.4070(5) 0.1584(6) 0.106(4) Uani 1 1 d . . . . .
H125 H 0.529224 0.425522 0.140596 0.128 Uiso 1 1 calc R . . . .
C126 C 0.4446(5) 0.3787(4) 0.1399(5) 0.091(3) Uani 1 1 d . . . . .
H126 H 0.431154 0.379842 0.109281 0.109 Uiso 1 1 calc R . . . .
Zn3 Zn 0.69890(5) 0.77096(4) 0.39297(4) 0.0598(3) Uani 1 1 d . . . . .
Zn4 Zn 0.01183(6) 0.80412(5) 0.14469(4) 0.0624(3) Uani 1 1 d . . . . .
O10 O 0.5244(3) 0.6721(2) 0.2918(2) 0.0597(14) Uani 1 1 d . . . . .
O11 O 0.4615(4) 0.7709(3) 0.1030(3) 0.0929(15) Uani 1 1 d . U . . .
O12 O 0.2301(3) 0.8998(2) 0.1745(2) 0.0678(15) Uani 1 1 d . . . . .
O13 O 0.5643(3) 0.8760(2) 0.2782(3) 0.0763(19) Uani 1 1 d . . . . .
O14 O 0.3354(3) 1.0105(2) 0.3476(3) 0.094(3) Uani 1 1 d . . . . .
O15 O 0.1459(3) 0.8040(2) 0.2903(2) 0.0589(13) Uani 1 1 d . . . . .
O16 O 0.4636(3) 0.8079(3) 0.4049(3) 0.0754(18) Uani 1 1 d . . . . .
O17 O 0.2762(3) 0.6022(3) 0.3592(3) 0.0807(19) Uani 1 1 d . . . . .
O18 O 0.2206(3) 0.6956(3) 0.1716(2) 0.0700(16) Uani 1 1 d . . . . .
N13 N 0.7769(3) 0.7214(3) 0.3690(3) 0.0595(18) Uani 1 1 d . . . . .
N14 N 0.6400(3) 0.6967(3) 0.3652(3) 0.0587(17) Uani 1 1 d . . . . .
N15 N 0.0812(3) 0.8770(3) 0.1533(2) 0.0583(16) Uani 1 1 d . . . . .
N16 N -0.0062(4) 0.8415(3) 0.0814(2) 0.0617(17) Uani 1 1 d . . . . .
N17 N 0.7650(4) 0.8435(3) 0.4084(3) 0.0797(17) Uani 1 1 d . U . . .
N18 N 0.6809(3) 0.8170(2) 0.3309(2) 0.0516(15) Uani 1 1 d . . . . .
N19 N 0.0300(3) 0.7842(3) 0.2156(2) 0.0558(15) Uani 1 1 d . . . . .
N20 N -0.0723(3) 0.8466(3) 0.1692(3) 0.069(2) Uani 1 1 d . . . . .
N21 N 0.7128(4) 0.7373(3) 0.4595(3) 0.0686(17) Uani 1 1 d . U . . .
N22 N 0.6141(3) 0.8092(3) 0.4213(3) 0.070(2) Uani 1 1 d . . . . .
N23 N 0.0900(3) 0.7470(3) 0.1275(2) 0.0589(16) Uani 1 1 d . . . . .
N24 N -0.0459(4) 0.7282(3) 0.1280(3) 0.0649(18) Uani 1 1 d . . . . .
C127 C 0.8435(4) 0.7348(4) 0.3695(4) 0.069(2) Uani 1 1 d . . . . .
H127 H 0.861108 0.766864 0.384683 0.083 Uiso 1 1 calc R . . . .
C128 C 0.8864(4) 0.7032(4) 0.3485(4) 0.078(3) Uani 1 1 d . . . . .
H128 H 0.933043 0.713039 0.350293 0.093 Uiso 1 1 calc R . . . .
C129 C 0.8616(4) 0.6575(4) 0.3251(4) 0.081(3) Uani 1 1 d . . . . .
H129 H 0.891170 0.635721 0.310841 0.097 Uiso 1 1 calc R . . . .
C130 C 0.7908(4) 0.6427(3) 0.3220(4) 0.073(3) Uani 1 1 d . . . . .
H130 H 0.772011 0.611355 0.306174 0.088 Uiso 1 1 calc R . . . .
C131 C 0.7513(4) 0.6776(3) 0.3441(3) 0.060(2) Uani 1 1 d . . . . .
C132 C 0.6761(4) 0.6644(3) 0.3441(3) 0.0555(19) Uani 1 1 d . . . . .
H132 H 0.655930 0.633019 0.328972 0.067 Uiso 1 1 calc R . . . .
C133 C 0.5678(3) 0.6822(3) 0.3704(3) 0.0547(19) Uani 1 1 d . . . . .
H133 H 0.542009 0.717230 0.370422 0.066 Uiso 1 1 calc R . . . .
C134 C 0.5656(4) 0.6554(3) 0.4137(3) 0.0585(19) Uani 1 1 d . . . . .
C135 C 0.6103(4) 0.6127(3) 0.4295(3) 0.067(2) Uani 1 1 d . . . . .
H135 H 0.643768 0.600637 0.412946 0.081 Uiso 1 1 calc R . . . .
C136 C 0.6058(5) 0.5883(4) 0.4689(3) 0.075(3) Uani 1 1 d . . . . .
H136 H 0.637671 0.560783 0.479431 0.090 Uiso 1 1 calc R . . . .
C137 C 0.5549(6) 0.6033(5) 0.4938(4) 0.087(3) Uani 1 1 d . . . . .
H137 H 0.550876 0.584830 0.519943 0.104 Uiso 1 1 calc R . . . .
C138 C 0.5096(5) 0.6466(4) 0.4790(4) 0.079(3) Uani 1 1 d . . . . .
H138 H 0.476428 0.658962 0.495750 0.094 Uiso 1 1 calc R . . . .
C139 C 0.5151(4) 0.6707(4) 0.4389(3) 0.072(2) Uani 1 1 d . . . . .
H139 H 0.483624 0.698384 0.428268 0.086 Uiso 1 1 calc R . . . .
C140 C 0.5290(4) 0.6454(3) 0.3331(3) 0.0572(19) Uani 1 1 d . . . . .
H14A H 0.553195 0.610225 0.331875 0.069 Uiso 1 1 calc R . . . .
H14B H 0.482522 0.637562 0.339230 0.069 Uiso 1 1 calc R . . . .
C141 C 0.4892(4) 0.6380(4) 0.2555(4) 0.072(3) Uani 1 1 d . . . . .
H14C H 0.444040 0.626257 0.261741 0.086 Uiso 1 1 calc R . . . .
H14D H 0.516451 0.604922 0.251556 0.086 Uiso 1 1 calc R . . . .
C142 C 0.4808(4) 0.6721(3) 0.2146(3) 0.062(2) Uani 1 1 d . . . . .
C143 C 0.4459(4) 0.7227(3) 0.2124(3) 0.062(2) Uani 1 1 d . . . . .
H143 H 0.427158 0.736057 0.236718 0.074 Uiso 1 1 calc R . . . .
C144 C 0.4393(4) 0.7525(4) 0.1745(3) 0.067(2) Uani 1 1 d . . . . .
C145 C 0.4074(4) 0.8048(4) 0.1599(3) 0.072(2) Uani 1 1 d . . . . .
C146 C 0.3653(4) 0.8440(4) 0.1775(4) 0.070(2) Uani 1 1 d . . . . .
H146 H 0.352904 0.838907 0.205408 0.084 Uiso 1 1 calc R . . . .
C147 C 0.3419(5) 0.8917(4) 0.1523(4) 0.083(2) Uani 1 1 d . U . . .
C148 C 0.3596(5) 0.8979(5) 0.1123(4) 0.0900(19) Uani 1 1 d . U . . .
H148 H 0.344292 0.929920 0.096892 0.108 Uiso 1 1 calc R . . . .
C149 C 0.3991(6) 0.8607(5) 0.0918(4) 0.0940(19) Uani 1 1 d . U . . .
H149 H 0.409750 0.866078 0.063460 0.113 Uiso 1 1 calc R . . . .
C150 C 0.4213(6) 0.8145(5) 0.1173(4) 0.0916(18) Uani 1 1 d . U . . .
C151 C 0.4688(6) 0.7340(5) 0.1376(4) 0.0876(18) Uani 1 1 d . U . . .
C152 C 0.5039(5) 0.6832(4) 0.1389(4) 0.0865(18) Uani 1 1 d . U . . .
H152 H 0.523358 0.670167 0.114779 0.104 Uiso 1 1 calc R . . . .
C153 C 0.5087(5) 0.6532(5) 0.1776(4) 0.085(2) Uani 1 1 d . U . . .
H153 H 0.531370 0.618942 0.179109 0.101 Uiso 1 1 calc R . . . .
C154 C 0.2929(4) 0.9296(4) 0.1720(4) 0.074(3) Uani 1 1 d . . . . .
H15A H 0.314125 0.941941 0.201426 0.088 Uiso 1 1 calc R . . . .
H15B H 0.282771 0.962225 0.153637 0.088 Uiso 1 1 calc R . . . .
C155 C 0.1823(4) 0.9336(3) 0.1939(3) 0.063(2) Uani 1 1 d . . . . .
H15C H 0.170634 0.966594 0.176176 0.075 Uiso 1 1 calc R . . . .
H15D H 0.203041 0.945544 0.223568 0.075 Uiso 1 1 calc R . . . .
C156 C 0.1162(4) 0.8989(3) 0.1959(3) 0.060(2) Uani 1 1 d . . . . .
H156 H 0.130518 0.866662 0.214567 0.072 Uiso 1 1 calc R . . . .
C157 C 0.0668(4) 0.9324(3) 0.2193(3) 0.062(2) Uani 1 1 d . . . . .
C158 C 0.0207(5) 0.9700(4) 0.1957(3) 0.069(2) Uani 1 1 d . . . . .
H158 H 0.019399 0.975051 0.165372 0.083 Uiso 1 1 calc R . . . .
C159 C -0.0233(5) 0.9998(4) 0.2193(4) 0.074(3) Uani 1 1 d . . . . .
H159 H -0.055765 1.023803 0.203892 0.088 Uiso 1 1 calc R . . . .
C160 C -0.0208(6) 0.9952(4) 0.2639(4) 0.091(3) Uani 1 1 d . . . . .
H160 H -0.050643 1.016104 0.278586 0.109 Uiso 1 1 calc R . . . .
C161 C 0.0264(5) 0.9590(4) 0.2874(4) 0.080(3) Uani 1 1 d . . . . .
H161 H 0.029782 0.955658 0.317965 0.097 Uiso 1 1 calc R . . . .
C162 C 0.0685(5) 0.9280(3) 0.2636(3) 0.067(2) Uani 1 1 d . . . . .
H162 H 0.099595 0.902954 0.278979 0.080 Uiso 1 1 calc R . . . .
C163 C 0.0855(5) 0.8992(4) 0.1170(3) 0.064(2) Uani 1 1 d . . . . .
H163 H 0.118512 0.927007 0.116006 0.077 Uiso 1 1 calc R . . . .
C164 C 0.0403(5) 0.8829(4) 0.0761(3) 0.070(2) Uani 1 1 d . . . . .
C165 C 0.0407(6) 0.9079(4) 0.0366(4) 0.086(3) Uani 1 1 d . . . . .
H165 H 0.072759 0.936176 0.034390 0.103 Uiso 1 1 calc R . . . .
C166 C -0.0053(7) 0.8923(5) -0.0001(4) 0.100(4) Uani 1 1 d . . . . .
H166 H -0.005405 0.909238 -0.027389 0.119 Uiso 1 1 calc R . . . .
C167 C -0.0524(7) 0.8495(5) 0.0052(4) 0.104(4) Uani 1 1 d . . . . .
H167 H -0.084482 0.836978 -0.018817 0.125 Uiso 1 1 calc R . . . .
C168 C -0.0504(6) 0.8265(4) 0.0459(4) 0.084(3) Uani 1 1 d . . . . .
H168 H -0.082360 0.798460 0.048939 0.100 Uiso 1 1 calc R . . . .
C169 C 0.8034(5) 0.8551(4) 0.4476(4) 0.0868(18) Uani 1 1 d . U . . .
H169 H 0.806766 0.829406 0.470449 0.104 Uiso 1 1 calc R . . . .
C170 C 0.8387(5) 0.9065(4) 0.4544(5) 0.0917(19) Uani 1 1 d . U . . .
H170 H 0.866548 0.914652 0.481373 0.110 Uiso 1 1 calc R . . . .
C171 C 0.8318(5) 0.9443(5) 0.4207(5) 0.0929(19) Uani 1 1 d . U . . .
H171 H 0.854410 0.978593 0.425226 0.111 Uiso 1 1 calc R . . . .
C172 C 0.7913(5) 0.9322(4) 0.3797(5) 0.0895(19) Uani 1 1 d . U . . .
H172 H 0.787794 0.957197 0.356323 0.107 Uiso 1 1 calc R . . . .
C173 C 0.7563(5) 0.8811(4) 0.3752(4) 0.0821(18) Uani 1 1 d . U . . .
C174 C 0.7118(4) 0.8652(3) 0.3343(3) 0.065(2) Uani 1 1 d . . . . .
H174 H 0.705299 0.889621 0.310594 0.078 Uiso 1 1 calc R . . . .
C175 C 0.6430(4) 0.7987(3) 0.2879(3) 0.0562(19) Uani 1 1 d . . . . .
H175 H 0.604400 0.775433 0.294281 0.067 Uiso 1 1 calc R . . . .
C176 C 0.6869(4) 0.7620(3) 0.2638(3) 0.063(2) Uani 1 1 d . . . . .
C177 C 0.7547(4) 0.7777(4) 0.2578(4) 0.073(2) Uani 1 1 d . . . . .
H177 H 0.774748 0.810174 0.271134 0.087 Uiso 1 1 calc R . . . .
C178 C 0.7909(5) 0.7451(4) 0.2324(4) 0.086(3) Uani 1 1 d . . . . .
H178 H 0.835172 0.756399 0.228265 0.103 Uiso 1 1 calc R . . . .
C179 C 0.7640(5) 0.6960(4) 0.2126(4) 0.084(3) Uani 1 1 d . . . . .
H179 H 0.790544 0.674136 0.196278 0.101 Uiso 1 1 calc R . . . .
C180 C 0.6972(5) 0.6793(4) 0.2172(4) 0.084(3) Uani 1 1 d . . . . .
H180 H 0.677758 0.646804 0.203592 0.101 Uiso 1 1 calc R . . . .
C181 C 0.6600(4) 0.7132(4) 0.2432(3) 0.068(2) Uani 1 1 d . . . . .
H181 H 0.615290 0.702251 0.246782 0.081 Uiso 1 1 calc R . . . .
C182 C 0.6105(5) 0.8445(4) 0.2568(4) 0.075(3) Uani 1 1 d . . . . .
H18A H 0.646768 0.868493 0.248961 0.090 Uiso 1 1 calc R . . . .
H18B H 0.585700 0.827778 0.229704 0.090 Uiso 1 1 calc R . . . .
C183 C 0.5323(5) 0.9197(4) 0.2494(4) 0.091(4) Uani 1 1 d . . . . .
H18C H 0.509064 0.903889 0.221485 0.109 Uiso 1 1 calc R . . . .
H18D H 0.567029 0.946256 0.243199 0.109 Uiso 1 1 calc R . . . .
C184 C 0.4801(5) 0.9477(4) 0.2745(5) 0.0910(19) Uani 1 1 d . U . . .
C185 C 0.4227(4) 0.9144(4) 0.2819(4) 0.0867(19) Uani 1 1 d . U . . .
H185 H 0.416736 0.877978 0.271033 0.104 Uiso 1 1 calc R . . . .
C186 C 0.3754(5) 0.9391(4) 0.3066(4) 0.0850(19) Uani 1 1 d . U . . .
C187 C 0.3131(3) 0.9210(3) 0.3223(3) 0.060(2) Uani 1 1 d . . . . .
C188 C 0.2738(4) 0.8714(4) 0.3169(3) 0.061(2) Uani 1 1 d . . . . .
H188 H 0.285642 0.842151 0.299225 0.074 Uiso 1 1 calc R . . . .
C189 C 0.2157(4) 0.8675(4) 0.3393(3) 0.064(2) Uani 1 1 d . . . . .
C190 C 0.1982(4) 0.9140(4) 0.3655(3) 0.068(2) Uani 1 1 d . . . . .
H190 H 0.160526 0.910634 0.380679 0.081 Uiso 1 1 calc R . . . .
C191 C 0.2348(4) 0.9633(4) 0.3690(4) 0.082(3) Uani 1 1 d . . . . .
H191 H 0.221761 0.993625 0.385042 0.098 Uiso 1 1 calc R . . . .
C192 C 0.2919(4) 0.9653(3) 0.3473(4) 0.069(2) Uani 1 1 d . . . . .
C193 C 0.3856(5) 0.9938(4) 0.3218(5) 0.0888(19) Uani 1 1 d . U . . .
C194 C 0.4420(5) 1.0260(4) 0.3155(5) 0.095(2) Uani 1 1 d . U . . .
H194 H 0.450070 1.061537 0.327885 0.114 Uiso 1 1 calc R . . . .
C195 C 0.4864(5) 1.0006(4) 0.2886(5) 0.095(2) Uani 1 1 d . U . . .
H195 H 0.521957 1.022032 0.280328 0.114 Uiso 1 1 calc R . . . .
C196 C 0.1753(4) 0.8143(3) 0.3356(3) 0.061(2) Uani 1 1 d . . . . .
H19A H 0.205698 0.783780 0.346433 0.073 Uiso 1 1 calc R . . . .
H19B H 0.138555 0.816810 0.353639 0.073 Uiso 1 1 calc R . . . .
C197 C 0.1087(4) 0.7527(3) 0.2851(3) 0.066(2) Uani 1 1 d . . . . .
H19C H 0.070647 0.753924 0.302151 0.079 Uiso 1 1 calc R . . . .
H19D H 0.139420 0.722432 0.296191 0.079 Uiso 1 1 calc R . . . .
C198 C 0.0801(4) 0.7421(3) 0.2362(3) 0.063(2) Uani 1 1 d . . . . .
H198 H 0.119647 0.741914 0.219824 0.076 Uiso 1 1 calc R . . . .
C199 C 0.0467(4) 0.6847(4) 0.2307(3) 0.062(2) Uani 1 1 d . . . . .
C200 C -0.0225(5) 0.6747(4) 0.2332(3) 0.072(2) Uani 1 1 d . . . . .
H200 H -0.051797 0.704068 0.237710 0.086 Uiso 1 1 calc R . . . .
C201 C -0.0478(5) 0.6209(4) 0.2290(4) 0.076(3) Uani 1 1 d . . . . .
H201 H -0.094362 0.614707 0.231045 0.092 Uiso 1 1 calc R . . . .
C202 C -0.0080(5) 0.5769(4) 0.2219(4) 0.083(3) Uani 1 1 d . . . . .
H202 H -0.026523 0.540994 0.218818 0.100 Uiso 1 1 calc R . . . .
C203 C 0.0622(5) 0.5867(4) 0.2195(4) 0.081(3) Uani 1 1 d . . . . .
H203 H 0.091063 0.556822 0.215452 0.098 Uiso 1 1 calc R . . . .
C204 C 0.0890(5) 0.6399(4) 0.2229(4) 0.081(3) Uani 1 1 d . . . . .
H204 H 0.135305 0.646005 0.219989 0.098 Uiso 1 1 calc R . . . .
C205 C -0.0082(4) 0.8111(3) 0.2377(4) 0.067(2) Uani 1 1 d . . . . .
H205 H -0.001162 0.808939 0.268505 0.081 Uiso 1 1 calc R . . . .
C206 C -0.0651(4) 0.8465(3) 0.2144(3) 0.064(2) Uani 1 1 d . . . . .
C207 C -0.1098(4) 0.8751(4) 0.2385(4) 0.078(3) Uani 1 1 d . . . . .
H207 H -0.103525 0.874431 0.269370 0.094 Uiso 1 1 calc R . . . .
C208 C -0.1637(5) 0.9043(5) 0.2143(5) 0.100(4) Uani 1 1 d . . . . .
H208 H -0.194991 0.924239 0.228542 0.120 Uiso 1 1 calc R . . . .
C209 C -0.1700(5) 0.9035(5) 0.1700(5) 0.095(4) Uani 1 1 d . . . . .
H209 H -0.206949 0.922581 0.153762 0.114 Uiso 1 1 calc R . . . .
C210 C -0.1237(5) 0.8753(4) 0.1470(4) 0.085(3) Uani 1 1 d . . . . .
H210 H -0.129031 0.876745 0.116233 0.102 Uiso 1 1 calc R . . . .
C211 C 0.7590(5) 0.6988(4) 0.4775(4) 0.080(2) Uani 1 1 d . U . . .
H211 H 0.794363 0.687648 0.462058 0.096 Uiso 1 1 calc R . . . .
C212 C 0.7552(6) 0.6758(5) 0.5174(4) 0.100(3) Uani 1 1 d . U . . .
H212 H 0.789051 0.651015 0.530139 0.120 Uiso 1 1 calc R . . . .
C213 C 0.7017(7) 0.6895(5) 0.5382(4) 0.103(3) Uani 1 1 d . U . . .
H213 H 0.696572 0.671927 0.564538 0.123 Uiso 1 1 calc R . . . .
C214 C 0.6537(6) 0.7297(5) 0.5210(4) 0.096(3) Uani 1 1 d . U . . .
H214 H 0.619512 0.741580 0.537108 0.115 Uiso 1 1 calc R . . . .
C215 C 0.6570(5) 0.7509(5) 0.4815(3) 0.078(2) Uani 1 1 d . U . . .
C216 C 0.6108(5) 0.7920(5) 0.4603(4) 0.081(3) Uani 1 1 d . . . . .
H216 H 0.577011 0.806875 0.475467 0.097 Uiso 1 1 calc R . . . .
C217 C 0.575(3) 0.854(3) 0.4077(17) 0.077(6) Uani 0.4 1 d . U P A 1
H217 H 0.571852 0.852862 0.375260 0.092 Uiso 0.4 1 calc R . P A 1
C218 C 0.610(2) 0.9098(18) 0.4215(12) 0.080(4) Uani 0.4 1 d . U P A 1
C219 C 0.6029(16) 0.9494(14) 0.3937(11) 0.080(4) Uani 0.4 1 d . U P A 1
H219 H 0.579155 0.943397 0.365084 0.096 Uiso 0.4 1 calc R . P A 1
C220 C 0.6328(15) 1.0051(12) 0.4073(12) 0.081(4) Uani 0.4 1 d . U P A 1
H220 H 0.628412 1.034259 0.387205 0.097 Uiso 0.4 1 calc R . P A 1
C221 C 0.6640(15) 1.0126(14) 0.4463(12) 0.081(4) Uani 0.4 1 d . U P A 1
H221 H 0.681561 1.047792 0.455132 0.097 Uiso 0.4 1 calc R . P A 1
C222 C 0.6731(15) 0.9679(11) 0.4775(11) 0.081(4) Uani 0.4 1 d . U P A 1
H222 H 0.697213 0.974809 0.505831 0.097 Uiso 0.4 1 calc R . P A 1
C223 C 0.6468(16) 0.9139(12) 0.4665(11) 0.081(4) Uani 0.4 1 d . U P A 1
H223 H 0.652255 0.884197 0.486065 0.097 Uiso 0.4 1 calc R . P A 1
C224 C 0.5005(4) 0.8600(4) 0.4155(4) 0.079(3) Uani 1 1 d . . . . .
H22A H 0.499636 0.870055 0.446328 0.095 Uiso 0.4 1 calc R . P A 1
H22B H 0.477789 0.889366 0.397079 0.095 Uiso 0.4 1 calc R . P A 1
H22C H 0.508777 0.866196 0.447397 0.095 Uiso 0.6 1 calc R . P A 2
H22D H 0.473136 0.890761 0.401850 0.095 Uiso 0.6 1 calc R . P A 2
C225 C 0.3966(4) 0.8085(4) 0.4188(4) 0.078(3) Uani 1 1 d . . . . .
H22E H 0.368971 0.839126 0.405029 0.093 Uiso 1 1 calc R . . . .
H22F H 0.401629 0.813360 0.450788 0.093 Uiso 1 1 calc R . . . .
C226 C 0.3614(4) 0.7536(4) 0.4049(4) 0.065(2) Uani 1 1 d . . . . .
C227 C 0.3491(4) 0.7399(3) 0.3600(3) 0.066(2) Uani 1 1 d . . . . .
H227 H 0.360356 0.765062 0.339218 0.079 Uiso 1 1 calc R . . . .
C228 C 0.3198(4) 0.6883(3) 0.3461(3) 0.059(2) Uani 1 1 d . . . . .
C229 C 0.2991(4) 0.6611(4) 0.3045(3) 0.060(2) Uani 1 1 d . . . . .
C230 C 0.2962(4) 0.6727(4) 0.2600(3) 0.066(2) Uani 1 1 d . . . . .
H230 H 0.309078 0.708163 0.252234 0.080 Uiso 1 1 calc R . . . .
C231 C 0.2753(4) 0.6349(4) 0.2273(4) 0.072(3) Uani 1 1 d . . . . .
C232 C 0.2503(5) 0.5832(4) 0.2393(4) 0.074(3) Uani 1 1 d . . . . .
H232 H 0.233195 0.557617 0.217107 0.089 Uiso 1 1 calc R . . . .
C233 C 0.2503(5) 0.5697(4) 0.2814(4) 0.078(3) Uani 1 1 d . . . . .
H233 H 0.235418 0.534535 0.288324 0.094 Uiso 1 1 calc R . . . .
C234 C 0.2727(4) 0.6084(4) 0.3150(4) 0.070(2) Uani 1 1 d . . . . .
C235 C 0.3042(4) 0.6525(4) 0.3782(4) 0.071(3) Uani 1 1 d . . . . .
C236 C 0.3139(4) 0.6635(4) 0.4225(4) 0.075(3) Uani 1 1 d . . . . .
H236 H 0.302574 0.638192 0.443150 0.090 Uiso 1 1 calc R . . . .
C237 C 0.3430(5) 0.7171(4) 0.4347(4) 0.083(3) Uani 1 1 d . . . . .
H237 H 0.349770 0.727600 0.464579 0.099 Uiso 1 1 calc R . . . .
C238 C 0.2707(5) 0.6515(4) 0.1814(4) 0.080(3) Uani 1 1 d . . . . .
H23A H 0.316000 0.664191 0.176073 0.097 Uiso 1 1 calc R . . . .
H23B H 0.257113 0.619641 0.162035 0.097 Uiso 1 1 calc R . . . .
C239 C 0.2138(4) 0.7144(4) 0.1281(3) 0.070(2) Uani 1 1 d . . . . .
H23C H 0.197917 0.683983 0.107689 0.084 Uiso 1 1 calc R . . . .
H23D H 0.258805 0.726739 0.121938 0.084 Uiso 1 1 calc R . . . .
C240 C 0.1624(4) 0.7623(4) 0.1209(3) 0.065(2) Uani 1 1 d . . . . .
H240 H 0.179155 0.792579 0.141720 0.078 Uiso 1 1 calc R . . . .
C241 C 0.1606(6) 0.7829(5) 0.0745(4) 0.0881(18) Uani 1 1 d . U . . .
C242 C 0.2023(6) 0.8296(5) 0.0670(4) 0.0940(19) Uani 1 1 d . U . . .
H242 H 0.229460 0.846863 0.091270 0.113 Uiso 1 1 calc R . . . .
C243 C 0.2041(6) 0.8507(5) 0.0246(4) 0.099(2) Uani 1 1 d . U . . .
H243 H 0.230590 0.882186 0.021052 0.119 Uiso 1 1 calc R . . . .
C244 C 0.1669(6) 0.8248(5) -0.0112(5) 0.102(2) Uani 1 1 d . U . . .
H244 H 0.171163 0.836926 -0.039479 0.122 Uiso 1 1 calc R . . . .
C245 C 0.1202(7) 0.7781(5) -0.0063(4) 0.098(2) Uani 1 1 d . U . . .
H245 H 0.091557 0.762269 -0.030594 0.118 Uiso 1 1 calc R . . . .
C246 C 0.1210(6) 0.7588(5) 0.0363(4) 0.0920(19) Uani 1 1 d . U . . .
H246 H 0.093682 0.727846 0.040007 0.110 Uiso 1 1 calc R . . . .
C247 C 0.0698(4) 0.6964(4) 0.1216(3) 0.066(2) Uani 1 1 d . . . . .
H247 H 0.100539 0.668183 0.116784 0.079 Uiso 1 1 calc R . . . .
C248 C -0.0058(4) 0.6843(3) 0.1229(3) 0.064(2) Uani 1 1 d . . . . .
C249 C -0.0302(5) 0.6297(4) 0.1153(4) 0.076(3) Uani 1 1 d . . . . .
H249 H -0.000070 0.600233 0.112575 0.091 Uiso 1 1 calc R . . . .
C250 C -0.1034(5) 0.6211(5) 0.1117(4) 0.086(3) Uani 1 1 d . . . . .
H250 H -0.123062 0.585834 0.106012 0.104 Uiso 1 1 calc R . . . .
C251 C -0.1443(5) 0.6675(4) 0.1172(4) 0.078(3) Uani 1 1 d . . . . .
H251 H -0.192127 0.663465 0.115743 0.093 Uiso 1 1 calc R . . . .
C252 C -0.1144(4) 0.7187(4) 0.1246(3) 0.070(2) Uani 1 1 d . . . . .
H252 H -0.143206 0.749003 0.127460 0.085 Uiso 1 1 calc R . . . .
Cl70 Cl 0.01349(12) 0.15825(11) 0.61946(9) 0.0773(6) Uani 1 1 d D . . . .
O71 O -0.0352(4) 0.1133(3) 0.6111(3) 0.102(3) Uani 1 1 d . . . . .
O72 O 0.0540(8) 0.1623(9) 0.5859(5) 0.071(5) Uani 0.5 1 d . . P B 1
O73 O 0.0496(10) 0.1622(7) 0.6607(5) 0.091(4) Uani 0.5 1 d . . P B 1
O74 O -0.0313(7) 0.2121(6) 0.6126(6) 0.086(4) Uani 0.5 1 d . . P B 1
Cl60 Cl 0.7172(2) 0.01950(13) 0.25274(19) 0.0831(11) Uani 0.7 1 d D U P C 1
O61 O 0.7090(11) -0.0385(5) 0.2531(8) 0.111(7) Uani 0.7 1 d D U P C 1
O62 O 0.7495(7) 0.0341(5) 0.2159(5) 0.141(5) Uani 0.7 1 d D U P C 1
O63 O 0.7579(8) 0.0423(7) 0.2930(6) 0.142(6) Uani 0.7 1 d D U P C 1
O64 O 0.6471(5) 0.0431(4) 0.2463(5) 0.113(4) Uani 0.7 1 d D U P C 1
Cl50 Cl 0.45636(12) 0.34129(11) 0.37728(10) 0.0797(7) Uani 1 1 d . . . . .
O51 O 0.4151(4) 0.3880(4) 0.3855(3) 0.113(3) Uani 1 1 d . U . . .
O52 O 0.4695(9) 0.3376(8) 0.3337(6) 0.103(3) Uani 0.5 1 d . U P D 1
O53 O 0.4150(7) 0.2888(6) 0.3825(6) 0.088(3) Uani 0.5 1 d . U P D 1
O54 O 0.5177(6) 0.3389(8) 0.4110(7) 0.075(4) Uani 0.5 1 d . U P D 1
Cl40 Cl 0.15507(14) 0.04411(10) 0.09000(10) 0.0845(7) Uani 1 1 d . . . . .
O43 O 0.0826(4) 0.0340(3) 0.0921(4) 0.112(3) Uani 1 1 d . . . . .
O41 O 0.1658(5) 0.0876(3) 0.0614(3) 0.123(3) Uani 1 1 d . . . . .
O42 O 0.1855(5) 0.0610(4) 0.1337(3) 0.111(3) Uani 1 1 d . . . . .
O44 O 0.1877(4) -0.0048(3) 0.0761(4) 0.132(4) Uani 1 1 d . . . . .
Cl30 Cl 0.14525(14) 0.55004(10) 0.09191(11) 0.0855(7) Uani 1 1 d . . . . .
O31 O 0.1379(4) 0.5715(3) 0.1353(3) 0.101(2) Uani 1 1 d . . . . .
O32 O 0.1196(5) 0.5910(3) 0.0603(3) 0.114(3) Uani 1 1 d . . . . .
O34 O 0.2180(4) 0.5379(4) 0.0923(4) 0.119(3) Uani 1 1 d . . . . .
O33 O 0.1058(4) 0.4999(3) 0.0839(3) 0.108(3) Uani 1 1 d . . . . .
Cl20 Cl 0.66145(14) 0.51911(10) 0.26061(13) 0.0995(10) Uani 1 1 d . . . . .
O22 O 0.7324(4) 0.5400(4) 0.2561(5) 0.152(5) Uani 1 1 d . . . . .
O24 O 0.6154(5) 0.5375(4) 0.2246(4) 0.148(5) Uani 1 1 d . . . . .
O21 O 0.6441(6) 0.5380(4) 0.2997(4) 0.142(4) Uani 1 1 d . . . . .
O23 O 0.6650(4) 0.4608(3) 0.2596(3) 0.109(3) Uani 1 1 d . . . . .
N700 N 0.1270(7) 0.0119(5) 0.4496(4) 0.126(4) Uani 1 1 d . . . . .
C701 C 0.0759(8) 0.0184(4) 0.4261(4) 0.093(3) Uani 1 1 d . . . . .
C702 C 0.0137(7) 0.0267(5) 0.3975(5) 0.112(4) Uani 1 1 d . . . . .
H70C H 0.023514 0.041328 0.369951 0.167 Uiso 1 1 calc GR . . . .
H70D H -0.014660 0.052689 0.410766 0.167 Uiso 1 1 calc GR . . . .
H70E H -0.010574 -0.008194 0.391959 0.167 Uiso 1 1 calc GR . . . .
N800 N 0.3507(7) 0.5138(4) 0.4522(4) 0.115(4) Uani 1 1 d . . . . .
C801 C 0.3866(8) 0.5191(4) 0.4269(4) 0.097(4) Uani 1 1 d . . . . .
C802 C 0.4374(6) 0.5278(5) 0.3962(5) 0.114(4) Uani 1 1 d . . . . .
H80A H 0.415330 0.547325 0.370465 0.170 Uiso 1 1 calc GR . . . .
H80B H 0.453828 0.492359 0.387216 0.170 Uiso 1 1 calc GR . . . .
H80C H 0.475998 0.549490 0.410897 0.170 Uiso 1 1 calc GR . . . .
N900 N 0.3070(10) 0.1061(9) 0.4472(8) 0.101(4) Uani 0.5 1 d . U P . .
C901 C 0.3282(12) 0.1296(9) 0.4155(9) 0.091(4) Uani 0.5 1 d . U P . .
O52A O 0.4160(9) 0.3088(8) 0.3453(7) 0.104(3) Uani 0.5 1 d . U P D 2
O73A O -0.0091(10) 0.1943(8) 0.6497(8) 0.121(7) Uani 0.5 1 d D . P B 2
O53A O 0.5082(9) 0.3648(8) 0.3499(7) 0.112(4) Uani 0.5 1 d . U P D 2
O74A O 0.0758(8) 0.1317(11) 0.6436(7) 0.157(10) Uani 0.5 1 d D . P B 2
O54A O 0.4926(7) 0.3222(9) 0.4121(7) 0.081(4) Uani 0.5 1 d . U P D 2
C902 C 0.3331(10) 0.1561(7) 0.3802(7) 0.075(4) Uani 0.5 1 d . U P . .
H90A H 0.381144 0.158335 0.376465 0.113 Uiso 0.5 1 calc R . P . .
H90B H 0.307045 0.136959 0.355170 0.113 Uiso 0.5 1 calc R . P . .
H90C H 0.314984 0.193128 0.382430 0.113 Uiso 0.5 1 calc R . P . .
O72A O 0.0315(11) 0.1754(13) 0.5795(7) 0.118(10) Uani 0.5 1 d D . P B 2
C1A C 0.5688(17) 0.8562(16) 0.3980(12) 0.073(3) Uani 0.6 1 d . U P A 2
H1A H 0.559342 0.848091 0.366085 0.088 Uiso 0.6 1 calc R . P A 2
C1B C 0.6071(12) 0.9133(11) 0.4058(7) 0.075(3) Uani 0.6 1 d . U P A 2
C1C C 0.6391(9) 0.9288(7) 0.4474(8) 0.077(3) Uani 0.6 1 d . U P A 2
H1C H 0.641111 0.904388 0.471004 0.093 Uiso 0.6 1 calc R . P A 2
C1D C 0.6694(9) 0.9833(8) 0.4536(8) 0.079(3) Uani 0.6 1 d . U P A 2
H1D H 0.691592 0.994603 0.481544 0.095 Uiso 0.6 1 calc R . P A 2
C1E C 0.6658(10) 1.0173(8) 0.4199(8) 0.079(3) Uani 0.6 1 d . U P A 2
H1E H 0.686888 1.052142 0.425286 0.095 Uiso 0.6 1 calc R . P A 2
C1F C 0.6327(8) 1.0055(6) 0.3762(7) 0.079(3) Uani 0.6 1 d . U P A 2
H1F H 0.630707 1.030958 0.353286 0.094 Uiso 0.6 1 calc R . P A 2
C1G C 0.6026(9) 0.9510(7) 0.3701(7) 0.076(3) Uani 0.6 1 d . U P A 2
H1G H 0.579689 0.940154 0.342251 0.091 Uiso 0.6 1 calc R . P A 2
Cl6A Cl 0.7469(7) 0.0162(4) 0.2841(4) 0.082(3) Uani 0.3 1 d . . P E 2
O61A O 0.7393(16) 0.0624(12) 0.2549(11) 0.119(10) Uiso 0.3 1 d D . P E 2
O62A O 0.8150(14) 0.0041(13) 0.2982(11) 0.129(11) Uiso 0.3 1 d D . P E 2
O63A O 0.7149(16) 0.0274(14) 0.3215(10) 0.135(12) Uiso 0.3 1 d D . P E 2
O64A O 0.712(2) -0.0317(12) 0.2622(13) 0.071(9) Uiso 0.3 1 d D . P E 2

loop_
_atom_site_aniso_label
_atom_site_aniso_U_11
_atom_site_aniso_U_22
_atom_site_aniso_U_33
_atom_site_aniso_U_23
_atom_site_aniso_U_13
_atom_site_aniso_U_12
Zn1 0.0537(5) 0.0511(5) 0.0699(7) 0.0012(5) 0.0140(5) 0.0046(4)
Zn2 0.0610(6) 0.0547(6) 0.0853(9) -0.0073(6) 0.0122(6) 0.0012(5)
O1 0.053(3) 0.055(3) 0.080(4) 0.002(3) 0.015(3) 0.013(2)
O2 0.079(3) 0.090(3) 0.077(3) 0.008(3) 0.011(3) -0.001(2)
O3 0.070(3) 0.051(3) 0.092(5) -0.001(3) 0.017(3) 0.001(3)
O4 0.055(3) 0.060(3) 0.110(6) -0.014(3) 0.017(3) 0.001(3)
O5 0.075(4) 0.058(3) 0.097(6) 0.006(3) 0.007(4) 0.012(3)
O6 0.065(3) 0.061(3) 0.078(5) 0.001(3) 0.012(3) -0.004(3)
O7 0.057(3) 0.067(3) 0.084(5) 0.014(3) 0.018(3) 0.006(3)
O8 0.063(3) 0.056(3) 0.139(7) 0.004(4) 0.020(4) -0.003(3)
O9 0.059(3) 0.060(3) 0.071(4) 0.005(3) 0.002(3) 0.005(2)
N1 0.046(3) 0.045(3) 0.092(6) 0.003(3) 0.022(3) 0.006(3)
N2 0.047(3) 0.041(3) 0.071(5) 0.006(3) 0.014(3) 0.011(2)
N3 0.055(3) 0.061(4) 0.064(5) -0.002(3) 0.005(3) -0.003(3)
N4 0.070(4) 0.065(4) 0.076(5) -0.006(4) 0.026(4) -0.007(3)
N5 0.065(4) 0.068(4) 0.071(5) 0.009(4) 0.025(4) 0.009(3)
N6 0.057(3) 0.057(4) 0.062(5) -0.011(3) 0.003(3) 0.012(3)
N7 0.059(4) 0.060(4) 0.065(5) -0.011(3) 0.002(3) -0.009(3)
N8 0.060(3) 0.070(4) 0.113(5) -0.019(4) 0.022(3) 0.006(3)
N9 0.054(3) 0.056(4) 0.078(5) -0.007(4) 0.022(3) 0.002(3)
N10 0.036(3) 0.047(3) 0.072(5) 0.005(3) 0.011(3) 0.001(2)
N11 0.052(3) 0.049(4) 0.096(6) -0.005(4) 0.004(4) 0.001(3)
N12 0.046(3) 0.062(4) 0.107(7) -0.004(4) 0.011(4) 0.005(3)
C1 0.060(4) 0.054(4) 0.084(7) 0.007(4) 0.023(4) 0.005(4)
C2 0.045(4) 0.074(6) 0.115(9) 0.014(6) 0.022(5) 0.006(4)
C3 0.052(4) 0.060(5) 0.115(9) 0.001(5) -0.004(5) -0.010(4)
C4 0.067(5) 0.054(5) 0.091(7) -0.017(5) 0.012(5) -0.013(4)
C5 0.057(4) 0.043(4) 0.070(6) 0.015(4) 0.008(4) 0.006(3)
C6 0.046(4) 0.043(4) 0.079(6) 0.004(4) 0.004(4) -0.001(3)
C7 0.044(4) 0.051(4) 0.076(6) -0.006(4) 0.016(4) -0.001(3)
C8 0.048(4) 0.050(4) 0.093(7) 0.009(4) 0.015(4) 0.012(3)
C9 0.060(5) 0.078(6) 0.068(6) 0.004(5) 0.012(4) 0.015(4)
C10 0.058(5) 0.087(7) 0.085(8) 0.002(6) 0.002(5) 0.007(4)
C11 0.086(6) 0.080(6) 0.073(7) 0.002(5) 0.002(5) 0.012(5)
C12 0.088(6) 0.056(5) 0.069(6) 0.007(4) 0.014(5) 0.012(4)
C13 0.064(5) 0.052(4) 0.083(7) -0.006(4) 0.018(4) 0.008(4)
C14 0.049(4) 0.053(4) 0.071(6) 0.005(4) 0.012(4) 0.008(3)
C15 0.058(4) 0.048(4) 0.103(8) 0.009(5) 0.019(5) 0.000(3)
C16 0.058(3) 0.063(4) 0.084(4) 0.000(3) 0.027(3) 0.003(3)
C17 0.047(4) 0.078(6) 0.068(6) 0.008(4) 0.015(4) 0.004(4)
C18 0.050(4) 0.070(5) 0.076(6) 0.005(5) 0.014(4) 0.009(4)
C19 0.047(4) 0.084(6) 0.062(6) 0.001(4) 0.009(4) 0.002(4)
C20 0.067(5) 0.068(5) 0.076(7) 0.013(5) 0.014(4) 0.013(4)
C21 0.074(4) 0.073(4) 0.084(5) 0.017(4) 0.026(4) 0.007(3)
C22 0.082(4) 0.081(4) 0.088(4) 0.017(3) 0.019(3) 0.004(3)
C23 0.084(3) 0.087(4) 0.085(4) 0.014(3) 0.012(3) 0.004(3)
C24 0.082(3) 0.086(3) 0.078(4) 0.012(3) 0.012(3) 0.001(3)
C25 0.070(3) 0.082(3) 0.075(4) 0.003(3) 0.014(3) -0.001(3)
C26 0.066(3) 0.076(3) 0.079(4) -0.001(3) 0.013(3) -0.007(3)
C27 0.062(3) 0.071(3) 0.084(4) -0.001(3) 0.020(3) -0.004(3)
C28 0.069(5) 0.052(4) 0.097(8) 0.011(5) 0.020(5) 0.012(4)
C29 0.075(5) 0.044(4) 0.081(6) -0.001(4) 0.023(5) 0.002(4)
C30 0.072(5) 0.042(4) 0.059(5) 0.003(3) 0.018(4) 0.003(3)
C31 0.071(5) 0.044(4) 0.069(6) -0.006(4) 0.013(4) -0.005(3)
C32 0.082(6) 0.052(4) 0.079(7) -0.004(4) 0.004(5) -0.004(4)
C33 0.078(6) 0.050(5) 0.122(10) 0.003(5) 0.010(6) -0.010(4)
C34 0.086(6) 0.048(5) 0.118(10) 0.004(5) -0.006(6) -0.009(4)
C35 0.093(6) 0.061(5) 0.081(7) 0.003(5) -0.002(6) 0.008(5)
C36 0.082(5) 0.041(4) 0.087(7) 0.003(4) 0.002(5) -0.006(4)
C37 0.079(5) 0.050(4) 0.058(6) -0.007(4) 0.012(4) 0.001(4)
C38 0.080(5) 0.051(4) 0.069(6) 0.004(4) 0.017(5) -0.002(4)
C39 0.098(7) 0.069(6) 0.079(7) 0.002(5) 0.014(6) -0.005(5)
C40 0.111(8) 0.074(6) 0.073(7) 0.000(5) 0.026(6) -0.005(6)
C41 0.088(7) 0.086(7) 0.098(9) -0.003(6) 0.026(6) 0.002(6)
C42 0.096(7) 0.078(6) 0.080(8) -0.002(6) 0.025(6) -0.009(5)
C43 0.099(5) 0.076(4) 0.086(5) 0.013(4) 0.039(4) 0.018(4)
C44 0.107(4) 0.082(4) 0.085(4) 0.008(3) 0.038(4) 0.021(4)
C45 0.109(4) 0.088(4) 0.080(4) 0.005(3) 0.031(4) 0.024(3)
C46 0.104(4) 0.091(4) 0.077(4) 0.002(3) 0.026(4) 0.018(4)
C47 0.097(5) 0.087(5) 0.075(5) 0.000(4) 0.025(4) 0.018(4)
C48 0.071(5) 0.076(6) 0.083(8) -0.032(6) -0.001(5) 0.010(5)
C49 0.064(5) 0.048(4) 0.075(6) -0.001(4) 0.009(4) -0.001(3)
C50 0.074(3) 0.055(3) 0.170(7) -0.025(4) 0.050(4) -0.011(3)
C51 0.087(3) 0.057(3) 0.174(7) -0.019(4) 0.055(4) -0.012(3)
C52 0.099(4) 0.063(3) 0.179(7) -0.016(4) 0.055(4) -0.011(3)
C53 0.099(4) 0.068(3) 0.180(7) -0.023(4) 0.052(4) -0.010(3)
C54 0.087(4) 0.069(3) 0.175(7) -0.028(4) 0.049(4) -0.009(3)
C55 0.079(3) 0.062(3) 0.171(7) -0.029(4) 0.045(4) -0.009(3)
C56 0.062(5) 0.067(5) 0.126(10) -0.014(6) 0.032(6) 0.000(4)
C57 0.041(4) 0.069(5) 0.087(7) -0.004(5) 0.001(4) -0.004(3)
C58 0.047(4) 0.062(5) 0.106(9) -0.009(5) 0.008(5) -0.009(4)
C59 0.051(4) 0.052(4) 0.084(7) 0.000(4) 0.018(4) 0.004(3)
C60 0.042(4) 0.067(5) 0.078(6) 0.007(4) 0.008(4) 0.002(3)
C61 0.046(4) 0.056(4) 0.070(6) 0.001(4) 0.004(4) 0.000(3)
C62 0.048(4) 0.054(4) 0.110(9) -0.002(5) 0.022(5) 0.002(3)
C63 0.065(5) 0.071(6) 0.073(7) 0.000(5) 0.012(4) 0.000(4)
C64 0.080(6) 0.045(4) 0.110(9) 0.010(5) 0.032(6) 0.003(4)
C65 0.078(6) 0.049(5) 0.114(10) 0.019(5) 0.012(6) 0.005(4)
C66 0.058(4) 0.056(5) 0.082(7) 0.002(4) 0.013(4) -0.002(4)
C67 0.057(4) 0.082(6) 0.077(7) 0.000(5) 0.007(4) -0.005(4)
C68 0.072(5) 0.080(7) 0.096(9) 0.006(6) 0.018(5) -0.001(5)
C69 0.069(5) 0.079(6) 0.090(8) -0.010(6) 0.006(5) -0.003(5)
C70 0.061(5) 0.057(5) 0.106(9) -0.008(5) 0.016(5) -0.002(4)
C71 0.062(5) 0.067(5) 0.084(7) -0.011(5) 0.014(5) 0.006(4)
C72 0.061(4) 0.060(5) 0.071(6) -0.010(4) 0.008(4) 0.002(4)
C73 0.061(4) 0.080(6) 0.054(5) -0.013(4) -0.002(4) -0.015(4)
C78 0.077(5) 0.072(6) 0.072(7) -0.002(5) 0.011(5) -0.018(4)
C77 0.100(8) 0.101(8) 0.085(9) -0.008(7) 0.010(7) -0.024(7)
C76 0.120(9) 0.098(8) 0.064(7) 0.026(6) -0.008(6) -0.017(7)
C75 0.096(7) 0.117(9) 0.066(7) 0.020(6) 0.000(6) 0.030(6)
C74 0.083(6) 0.082(6) 0.083(8) 0.009(6) 0.016(5) 0.021(5)
C79 0.062(5) 0.059(5) 0.101(8) -0.016(5) 0.012(5) 0.000(4)
C80 0.061(4) 0.063(4) 0.124(6) -0.026(4) 0.017(4) -0.002(3)
C81 0.070(4) 0.072(4) 0.135(6) -0.022(5) 0.009(4) 0.007(4)
C82 0.071(4) 0.083(5) 0.128(6) -0.020(5) 0.012(4) 0.022(4)
C83 0.068(4) 0.084(5) 0.113(6) -0.012(5) 0.009(4) 0.020(4)
C84 0.068(4) 0.078(4) 0.112(6) -0.011(4) 0.017(4) 0.008(4)
C85 0.076(5) 0.064(5) 0.082(7) -0.017(5) 0.018(5) -0.004(4)
C86 0.067(5) 0.075(6) 0.131(11) -0.029(7) 0.037(6) -0.001(5)
C87 0.074(6) 0.049(5) 0.131(11) -0.023(6) 0.016(6) 0.010(4)
C88 0.082(6) 0.047(5) 0.139(11) -0.002(6) 0.039(7) 0.007(4)
C89 0.067(5) 0.056(5) 0.077(6) -0.001(4) 0.016(4) 0.006(4)
C90 0.057(4) 0.045(4) 0.087(7) 0.008(4) 0.017(4) 0.002(3)
C91 0.051(4) 0.047(4) 0.056(5) 0.011(3) 0.007(3) 0.003(3)
C92 0.059(4) 0.052(4) 0.081(6) 0.008(4) 0.021(4) 0.014(3)
C93 0.066(5) 0.054(4) 0.082(7) 0.005(4) 0.004(4) 0.010(4)
C94 0.057(5) 0.078(6) 0.116(10) -0.001(6) 0.003(5) 0.002(4)
C95 0.063(5) 0.073(6) 0.115(10) -0.017(6) -0.004(5) -0.002(4)
C96 0.069(5) 0.092(7) 0.093(8) -0.024(6) 0.008(5) 0.018(5)
C97 0.064(5) 0.073(6) 0.093(8) -0.008(5) 0.013(5) 0.020(4)
C98 0.046(4) 0.071(5) 0.066(6) 0.007(4) 0.011(4) 0.006(3)
C99 0.055(4) 0.074(6) 0.112(9) 0.031(6) 0.016(5) 0.007(4)
C100 0.060(5) 0.067(5) 0.101(8) 0.013(5) 0.022(5) 0.007(4)
C101 0.063(5) 0.078(6) 0.077(7) 0.007(5) 0.019(5) -0.001(4)
C102 0.065(5) 0.063(5) 0.089(7) 0.018(5) 0.018(5) 0.005(4)
C103 0.043(4) 0.069(5) 0.104(8) 0.011(5) 0.017(4) -0.003(4)
C104 0.052(4) 0.072(5) 0.078(6) -0.002(5) 0.019(4) -0.003(4)
C105 0.048(4) 0.063(5) 0.072(6) 0.006(4) 0.011(4) 0.003(3)
C106 0.054(4) 0.078(6) 0.115(9) -0.004(6) 0.005(5) 0.005(4)
C107 0.054(5) 0.076(6) 0.117(9) 0.010(6) 0.022(5) -0.011(4)
C108 0.048(4) 0.076(6) 0.123(9) 0.028(6) 0.031(5) 0.008(4)
C109 0.059(5) 0.067(5) 0.122(10) 0.004(6) 0.032(5) -0.004(4)
C110 0.061(5) 0.062(5) 0.128(10) 0.001(6) 0.014(5) 0.000(4)
C111 0.056(5) 0.061(5) 0.187(14) 0.023(7) 0.035(6) 0.017(4)
C112 0.067(5) 0.072(5) 0.056(5) 0.007(4) 0.009(4) -0.005(4)
C113 0.065(5) 0.062(5) 0.086(7) 0.004(5) -0.001(5) 0.000(4)
C114 0.060(4) 0.052(4) 0.089(7) 0.005(4) 0.010(4) 0.001(4)
C115 0.075(5) 0.043(4) 0.094(8) -0.008(4) -0.003(5) 0.007(4)
C116 0.069(5) 0.054(5) 0.112(9) -0.004(5) 0.008(5) 0.001(4)
C117 0.063(5) 0.058(5) 0.158(12) -0.010(6) 0.013(6) 0.015(4)
C118 0.081(6) 0.065(6) 0.157(13) -0.023(7) -0.009(7) 0.025(5)
C119 0.080(7) 0.061(6) 0.177(15) -0.007(7) -0.007(8) -0.002(5)
C120 0.065(5) 0.063(5) 0.130(11) 0.007(6) 0.004(6) -0.007(4)
C121 0.075(5) 0.054(5) 0.078(7) -0.004(4) 0.000(5) 0.006(4)
C122 0.052(4) 0.050(5) 0.121(10) -0.009(5) 0.010(5) 0.001(4)
C123 0.068(5) 0.063(5) 0.124(10) -0.006(6) -0.008(6) 0.004(4)
C124 0.050(5) 0.075(7) 0.183(15) -0.020(8) 0.013(7) -0.019(5)
C125 0.077(7) 0.092(8) 0.152(14) 0.008(9) 0.023(8) -0.003(6)
C126 0.071(6) 0.070(6) 0.136(11) -0.007(6) 0.030(6) -0.004(5)
Zn3 0.0543(5) 0.0530(6) 0.0731(8) -0.0025(5) 0.0135(5) 0.0005(4)
Zn4 0.0665(6) 0.0529(6) 0.0681(8) -0.0008(5) 0.0116(5) 0.0044(5)
O10 0.049(3) 0.061(3) 0.067(4) 0.007(3) 0.003(3) 0.000(2)
O11 0.097(3) 0.097(3) 0.090(4) 0.018(3) 0.029(3) 0.029(3)
O12 0.064(3) 0.068(4) 0.074(4) 0.005(3) 0.016(3) 0.007(3)
O13 0.061(3) 0.062(3) 0.110(6) 0.022(3) 0.025(3) 0.016(3)
O14 0.070(4) 0.046(3) 0.173(9) 0.018(4) 0.041(4) 0.007(3)
O15 0.057(3) 0.058(3) 0.062(4) 0.005(3) 0.010(3) -0.004(2)
O16 0.052(3) 0.066(4) 0.110(6) -0.009(4) 0.018(3) -0.002(3)
O17 0.083(4) 0.057(3) 0.100(6) 0.007(4) 0.009(4) -0.009(3)
O18 0.060(3) 0.073(4) 0.078(5) 0.009(3) 0.013(3) 0.013(3)
N13 0.036(3) 0.057(4) 0.086(5) 0.005(3) 0.012(3) 0.007(3)
N14 0.046(3) 0.049(3) 0.083(5) 0.005(3) 0.017(3) 0.001(3)
N15 0.056(3) 0.056(4) 0.063(5) -0.004(3) 0.008(3) 0.008(3)
N16 0.070(4) 0.054(4) 0.059(5) 0.001(3) 0.002(3) 0.007(3)
N17 0.057(3) 0.066(3) 0.118(5) -0.021(3) 0.022(3) -0.003(3)
N18 0.049(3) 0.043(3) 0.065(4) 0.002(3) 0.015(3) 0.003(2)
N19 0.063(4) 0.052(3) 0.055(4) 0.001(3) 0.019(3) 0.004(3)
N20 0.054(4) 0.052(4) 0.097(7) 0.004(4) -0.001(4) 0.007(3)
N21 0.072(4) 0.081(4) 0.050(4) 0.007(3) 0.002(3) -0.011(3)
N22 0.047(3) 0.073(5) 0.091(6) -0.022(4) 0.020(4) 0.003(3)
N23 0.062(4) 0.056(4) 0.058(4) 0.004(3) 0.008(3) 0.011(3)
N24 0.068(4) 0.066(4) 0.062(5) 0.001(3) 0.012(3) 0.007(3)
C127 0.044(4) 0.061(5) 0.102(8) -0.009(5) 0.009(4) 0.000(3)
C128 0.044(4) 0.082(6) 0.107(9) 0.008(6) 0.014(5) 0.009(4)
C129 0.058(5) 0.052(5) 0.136(10) 0.005(5) 0.027(5) 0.014(4)
C130 0.052(4) 0.043(4) 0.127(9) -0.011(5) 0.021(5) 0.006(3)
C131 0.053(4) 0.048(4) 0.081(6) 0.003(4) 0.018(4) 0.010(3)
C132 0.050(4) 0.049(4) 0.066(5) 0.003(4) 0.005(4) -0.003(3)
C133 0.041(3) 0.042(4) 0.083(6) 0.002(4) 0.015(4) 0.001(3)
C134 0.062(4) 0.054(4) 0.057(5) -0.004(4) 0.000(4) -0.002(3)
C135 0.069(5) 0.056(5) 0.075(6) -0.004(4) 0.008(4) 0.015(4)
C136 0.083(6) 0.065(5) 0.074(7) 0.017(5) -0.001(5) -0.011(4)
C137 0.102(7) 0.091(7) 0.068(7) 0.022(6) 0.013(6) -0.013(6)
C138 0.076(6) 0.080(6) 0.082(7) 0.007(5) 0.020(5) -0.014(5)
C139 0.065(5) 0.075(6) 0.075(7) -0.004(5) 0.011(4) 0.012(4)
C140 0.047(4) 0.051(4) 0.074(6) 0.005(4) 0.009(4) 0.001(3)
C141 0.055(4) 0.063(5) 0.096(8) -0.003(5) 0.007(4) 0.008(4)
C142 0.054(4) 0.055(4) 0.074(6) 0.005(4) 0.001(4) 0.002(3)
C143 0.051(4) 0.061(5) 0.076(6) -0.003(4) 0.017(4) 0.003(3)
C144 0.055(4) 0.081(6) 0.062(6) 0.005(5) 0.005(4) 0.013(4)
C145 0.058(4) 0.083(6) 0.076(7) 0.013(5) 0.011(4) 0.010(4)
C146 0.060(4) 0.071(5) 0.079(7) 0.006(5) 0.012(4) 0.002(4)
C147 0.074(4) 0.082(4) 0.096(5) 0.021(4) 0.018(4) 0.011(4)
C148 0.086(4) 0.088(4) 0.098(5) 0.023(4) 0.019(3) 0.016(3)
C149 0.094(4) 0.095(4) 0.096(4) 0.022(3) 0.021(3) 0.022(3)
C150 0.094(3) 0.094(4) 0.091(4) 0.021(3) 0.026(3) 0.027(3)
C151 0.089(3) 0.092(4) 0.087(4) 0.016(3) 0.029(3) 0.030(3)
C152 0.085(4) 0.089(4) 0.089(4) 0.012(3) 0.026(3) 0.030(3)
C153 0.083(4) 0.085(4) 0.088(5) 0.009(4) 0.019(4) 0.024(4)
C154 0.059(5) 0.057(5) 0.103(8) 0.009(5) 0.007(5) 0.000(4)
C155 0.062(4) 0.059(5) 0.067(6) 0.003(4) 0.008(4) 0.013(4)
C156 0.073(5) 0.046(4) 0.060(5) 0.006(4) 0.001(4) 0.009(3)
C157 0.061(4) 0.052(4) 0.074(6) 0.001(4) 0.008(4) 0.012(3)
C158 0.081(5) 0.059(5) 0.072(6) 0.002(4) 0.022(5) 0.007(4)
C159 0.081(6) 0.053(5) 0.093(8) 0.010(5) 0.029(5) 0.013(4)
C160 0.106(8) 0.061(6) 0.114(10) -0.007(6) 0.048(7) 0.016(5)
C161 0.110(7) 0.053(5) 0.084(7) 0.002(5) 0.029(6) 0.018(5)
C162 0.087(6) 0.046(4) 0.065(6) -0.008(4) 0.005(5) 0.008(4)
C163 0.076(5) 0.058(5) 0.056(6) 0.004(4) 0.000(4) 0.011(4)
C164 0.083(6) 0.054(5) 0.071(7) 0.004(4) 0.004(5) 0.001(4)
C165 0.117(8) 0.069(6) 0.070(7) 0.002(5) 0.011(6) -0.007(5)
C166 0.163(11) 0.085(7) 0.045(6) 0.006(5) -0.003(7) -0.013(7)
C167 0.126(10) 0.102(9) 0.078(8) 0.004(7) -0.004(7) -0.030(7)
C168 0.096(7) 0.072(6) 0.083(8) -0.004(5) 0.014(6) -0.013(5)
C169 0.065(3) 0.075(3) 0.122(5) -0.023(3) 0.020(3) -0.003(3)
C170 0.068(3) 0.079(4) 0.128(5) -0.027(3) 0.016(3) -0.006(3)
C171 0.069(3) 0.076(3) 0.133(5) -0.024(3) 0.017(3) -0.008(3)
C172 0.067(3) 0.071(3) 0.131(5) -0.019(3) 0.018(3) -0.005(3)
C173 0.060(3) 0.066(3) 0.123(5) -0.018(3) 0.024(3) 0.000(3)
C174 0.057(4) 0.050(4) 0.090(7) 0.011(4) 0.013(4) 0.002(3)
C175 0.046(4) 0.051(4) 0.075(6) 0.012(4) 0.019(4) 0.001(3)
C176 0.058(4) 0.054(4) 0.081(6) 0.011(4) 0.020(4) -0.002(3)
C177 0.056(4) 0.076(6) 0.090(7) 0.001(5) 0.021(5) -0.004(4)
C178 0.057(5) 0.092(7) 0.117(9) 0.009(6) 0.042(5) 0.005(5)
C179 0.084(6) 0.081(7) 0.095(8) 0.003(6) 0.038(6) 0.010(5)
C180 0.077(6) 0.081(6) 0.093(8) -0.025(6) 0.013(5) -0.002(5)
C181 0.067(5) 0.069(5) 0.069(6) 0.004(4) 0.017(4) -0.006(4)
C182 0.069(5) 0.073(6) 0.088(7) 0.024(5) 0.029(5) 0.010(4)
C183 0.062(5) 0.076(6) 0.144(11) 0.054(7) 0.038(6) 0.025(4)
C184 0.067(3) 0.068(3) 0.145(5) 0.031(4) 0.033(3) 0.014(3)
C185 0.061(3) 0.065(3) 0.140(5) 0.028(3) 0.032(3) 0.010(3)
C186 0.059(3) 0.063(3) 0.140(5) 0.026(3) 0.037(3) 0.010(3)
C187 0.039(3) 0.055(4) 0.088(7) 0.002(4) 0.012(4) 0.002(3)
C188 0.050(4) 0.073(5) 0.061(5) -0.003(4) 0.008(4) 0.006(4)
C189 0.052(4) 0.068(5) 0.070(6) 0.013(4) 0.002(4) 0.005(4)
C190 0.067(5) 0.062(5) 0.078(6) 0.016(4) 0.024(4) 0.019(4)
C191 0.052(4) 0.079(6) 0.117(9) 0.009(6) 0.022(5) 0.018(4)
C192 0.055(4) 0.053(4) 0.098(8) 0.003(5) 0.012(4) 0.001(3)
C193 0.063(3) 0.063(3) 0.147(5) 0.028(3) 0.036(3) 0.013(3)
C194 0.071(3) 0.067(3) 0.154(5) 0.027(4) 0.035(3) 0.011(3)
C195 0.069(3) 0.069(3) 0.153(5) 0.029(4) 0.034(3) 0.012(3)
C196 0.047(4) 0.068(5) 0.067(6) 0.006(4) 0.009(4) 0.009(3)
C197 0.066(5) 0.051(4) 0.082(7) 0.006(4) 0.016(4) 0.015(4)
C198 0.068(5) 0.052(4) 0.073(6) 0.011(4) 0.020(4) 0.010(4)
C199 0.070(5) 0.063(5) 0.054(5) -0.001(4) 0.017(4) 0.013(4)
C200 0.073(5) 0.062(5) 0.086(7) 0.004(5) 0.027(5) 0.011(4)
C201 0.078(6) 0.066(5) 0.091(8) 0.009(5) 0.031(5) 0.004(4)
C202 0.089(6) 0.053(5) 0.114(9) -0.011(5) 0.034(6) -0.020(5)
C203 0.082(6) 0.064(5) 0.106(9) 0.001(5) 0.038(6) 0.009(5)
C204 0.065(5) 0.058(5) 0.127(10) 0.010(5) 0.032(6) 0.011(4)
C205 0.063(4) 0.053(4) 0.089(7) -0.002(4) 0.021(5) -0.001(4)
C206 0.059(4) 0.051(4) 0.082(7) 0.001(4) 0.016(4) 0.002(3)
C207 0.068(5) 0.062(5) 0.109(9) 0.004(5) 0.030(5) 0.015(4)
C208 0.079(7) 0.095(8) 0.136(12) 0.015(8) 0.042(7) 0.030(6)
C209 0.069(6) 0.083(7) 0.135(12) 0.032(7) 0.019(7) 0.021(5)
C210 0.076(6) 0.073(6) 0.099(9) 0.023(6) -0.005(6) 0.007(5)
C211 0.084(5) 0.083(5) 0.067(5) 0.011(4) -0.009(4) -0.011(4)
C212 0.106(6) 0.109(6) 0.078(6) 0.020(5) -0.012(5) -0.022(5)
C213 0.122(6) 0.122(7) 0.058(5) 0.010(5) -0.008(5) -0.039(6)
C214 0.106(6) 0.121(6) 0.057(5) -0.003(5) 0.003(5) -0.016(5)
C215 0.085(5) 0.095(5) 0.049(4) -0.002(4) -0.002(4) -0.023(4)
C216 0.083(6) 0.098(7) 0.065(7) -0.024(6) 0.021(5) -0.015(5)
C217 0.077(10) 0.067(9) 0.091(13) -0.002(10) 0.028(10) 0.013(9)
C218 0.080(7) 0.065(7) 0.095(10) -0.002(8) 0.018(8) 0.010(6)
C219 0.080(7) 0.066(7) 0.095(10) -0.002(8) 0.016(8) 0.009(6)
C220 0.082(7) 0.067(7) 0.094(10) -0.003(8) 0.015(8) 0.008(6)
C221 0.083(8) 0.067(7) 0.094(10) -0.002(8) 0.015(8) 0.007(6)
C222 0.082(8) 0.067(7) 0.095(10) -0.003(7) 0.015(8) 0.007(6)
C223 0.083(8) 0.066(7) 0.096(10) -0.003(7) 0.017(8) 0.009(6)
C224 0.064(5) 0.056(5) 0.118(9) -0.019(5) 0.019(5) -0.004(4)
C225 0.055(4) 0.082(6) 0.102(8) -0.005(6) 0.027(5) 0.008(4)
C226 0.044(4) 0.062(5) 0.090(7) 0.006(5) 0.009(4) 0.007(3)
C227 0.045(4) 0.059(5) 0.089(7) -0.003(5) 0.000(4) 0.008(3)
C228 0.051(4) 0.055(4) 0.070(6) 0.011(4) 0.010(4) 0.016(3)
C229 0.040(3) 0.069(5) 0.066(6) -0.003(4) -0.006(3) 0.011(3)
C230 0.047(4) 0.058(5) 0.091(7) -0.005(5) 0.005(4) 0.017(3)
C231 0.054(4) 0.075(6) 0.084(7) -0.003(5) 0.000(4) 0.018(4)
C232 0.068(5) 0.068(6) 0.086(8) 0.001(5) 0.012(5) 0.011(4)
C233 0.065(5) 0.065(5) 0.105(9) 0.005(5) 0.016(5) -0.001(4)
C234 0.057(4) 0.068(5) 0.083(7) -0.001(5) 0.003(4) 0.005(4)
C235 0.049(4) 0.071(5) 0.094(8) 0.015(5) 0.015(4) 0.010(4)
C236 0.066(5) 0.071(6) 0.091(8) 0.020(5) 0.017(5) -0.001(4)
C237 0.075(6) 0.080(6) 0.097(8) 0.007(6) 0.026(6) 0.009(5)
C238 0.065(5) 0.080(6) 0.094(8) -0.016(6) 0.005(5) 0.017(5)
C239 0.060(4) 0.069(5) 0.080(7) -0.014(5) 0.015(4) 0.006(4)
C240 0.069(5) 0.058(5) 0.071(6) -0.005(4) 0.023(4) 0.005(4)
C241 0.104(4) 0.090(4) 0.076(4) 0.000(3) 0.032(3) 0.004(3)
C242 0.110(4) 0.093(4) 0.084(4) -0.001(3) 0.031(4) 0.002(3)
C243 0.117(4) 0.099(4) 0.088(4) 0.002(4) 0.032(4) 0.004(4)
C244 0.122(4) 0.102(4) 0.087(4) 0.004(4) 0.031(4) 0.008(4)
C245 0.116(4) 0.100(4) 0.082(4) 0.001(4) 0.030(4) 0.006(4)
C246 0.108(4) 0.095(4) 0.079(4) 0.000(3) 0.031(4) 0.003(3)
C247 0.068(5) 0.064(5) 0.064(6) 0.003(4) 0.009(4) 0.010(4)
C248 0.066(5) 0.050(4) 0.078(6) -0.009(4) 0.021(4) -0.005(4)
C249 0.081(6) 0.064(5) 0.085(7) -0.006(5) 0.022(5) 0.011(4)
C250 0.084(6) 0.086(7) 0.091(8) -0.010(6) 0.021(6) -0.020(5)
C251 0.068(5) 0.081(6) 0.085(7) -0.016(5) 0.014(5) -0.008(5)
C252 0.069(5) 0.062(5) 0.078(7) -0.003(5) 0.006(5) 0.013(4)
Cl70 0.0639(12) 0.0910(16) 0.0794(17) -0.0086(13) 0.0191(12) -0.0069(11)
O71 0.083(4) 0.082(5) 0.143(8) -0.006(5) 0.021(5) -0.022(4)
O72 0.043(8) 0.120(15) 0.049(8) -0.032(9) 0.013(7) -0.014(8)
O73 0.116(12) 0.086(10) 0.066(10) 0.012(8) -0.002(9) -0.011(9)
O74 0.073(8) 0.070(8) 0.117(14) -0.002(9) 0.027(9) 0.013(6)
Cl60 0.095(2) 0.0414(16) 0.121(4) -0.002(2) 0.044(3) -0.0082(15)
O61 0.116(10) 0.049(5) 0.183(19) -0.006(6) 0.073(11) -0.008(4)
O62 0.152(11) 0.101(9) 0.192(12) 0.035(9) 0.095(10) 0.005(8)
O63 0.109(8) 0.120(13) 0.195(12) -0.053(12) 0.024(8) 0.004(10)
O64 0.092(6) 0.080(6) 0.174(13) -0.019(7) 0.041(6) 0.012(5)
Cl50 0.0615(12) 0.0892(16) 0.0863(18) -0.0066(13) 0.0052(12) 0.0171(11)
O51 0.096(5) 0.120(7) 0.127(8) 0.004(6) 0.026(5) 0.048(5)
O52 0.101(7) 0.109(8) 0.095(8) -0.015(7) 0.001(7) -0.007(6)
O53 0.069(6) 0.088(8) 0.100(9) -0.018(7) 0.001(7) -0.013(6)
O54 0.019(7) 0.106(12) 0.097(8) -0.012(8) -0.003(7) -0.009(6)
Cl40 0.0935(16) 0.0603(12) 0.097(2) 0.0030(12) 0.0074(14) -0.0029(11)
O43 0.080(5) 0.098(6) 0.153(9) 0.006(6) 0.005(5) 0.013(4)
O41 0.153(8) 0.081(5) 0.123(8) 0.030(5) -0.021(6) -0.029(5)
O42 0.131(7) 0.109(6) 0.084(6) 0.003(5) -0.013(5) 0.003(5)
O44 0.100(6) 0.081(5) 0.224(13) -0.025(6) 0.054(7) 0.007(4)
Cl30 0.0941(16) 0.0614(13) 0.102(2) -0.0015(13) 0.0201(14) 0.0081(11)
O31 0.135(6) 0.107(6) 0.062(5) 0.002(4) 0.014(4) 0.024(5)
O32 0.167(8) 0.084(5) 0.090(6) 0.011(5) 0.013(6) 0.017(5)
O34 0.097(5) 0.094(6) 0.171(10) -0.013(6) 0.039(6) 0.002(4)
O33 0.081(4) 0.077(5) 0.158(9) -0.010(5) -0.004(5) -0.008(4)
Cl20 0.0836(15) 0.0540(12) 0.151(3) -0.0086(15) -0.0119(17) 0.0133(11)
O22 0.079(5) 0.103(7) 0.271(16) -0.044(8) 0.024(7) -0.008(4)
O24 0.115(7) 0.088(6) 0.224(14) 0.030(7) -0.030(7) 0.025(5)
O21 0.184(10) 0.104(7) 0.149(11) -0.019(7) 0.058(8) -0.001(7)
O23 0.100(5) 0.055(4) 0.163(9) -0.009(5) -0.005(5) 0.012(4)
N700 0.181(12) 0.090(7) 0.101(10) 0.020(7) -0.001(9) -0.010(8)
C701 0.150(11) 0.056(5) 0.077(8) 0.003(5) 0.034(8) 0.009(6)
C702 0.134(11) 0.103(9) 0.093(10) -0.007(8) 0.008(8) 0.031(8)
N800 0.161(11) 0.081(7) 0.109(10) 0.007(6) 0.036(8) 0.024(7)
C801 0.158(12) 0.056(6) 0.074(8) 0.003(5) 0.014(8) 0.009(6)
C802 0.108(9) 0.105(9) 0.126(12) 0.006(8) 0.014(8) -0.025(7)
N900 0.106(9) 0.096(9) 0.095(11) -0.014(8) -0.004(9) 0.021(8)
C901 0.104(8) 0.076(8) 0.088(10) -0.007(7) 0.001(8) 0.018(7)
O52A 0.091(6) 0.109(8) 0.107(8) -0.028(7) -0.003(7) -0.002(6)
O73A 0.117(14) 0.112(14) 0.149(19) -0.051(14) 0.078(14) -0.029(11)
O53A 0.104(9) 0.130(10) 0.104(10) -0.002(8) 0.019(8) -0.009(7)
O74A 0.064(9) 0.26(3) 0.15(2) 0.017(19) 0.033(11) 0.077(13)
O54A 0.037(9) 0.109(12) 0.094(8) -0.004(8) 0.001(8) -0.005(7)
C902 0.089(9) 0.057(8) 0.078(10) 0.009(7) 0.008(8) 0.024(7)
O72A 0.075(16) 0.149(18) 0.125(19) 0.067(15) -0.009(12) 0.009(13)
C1A 0.059(6) 0.051(5) 0.112(9) -0.008(6) 0.022(6) 0.008(5)
C1B 0.062(4) 0.052(4) 0.112(8) -0.009(5) 0.021(5) 0.010(4)
C1C 0.065(5) 0.055(4) 0.113(8) -0.007(5) 0.019(5) 0.008(4)
C1D 0.067(5) 0.055(4) 0.116(8) -0.005(5) 0.017(6) 0.007(4)
C1E 0.069(5) 0.054(4) 0.117(8) -0.003(5) 0.019(6) 0.007(4)
C1F 0.070(5) 0.051(4) 0.116(8) -0.001(5) 0.019(5) 0.009(4)
C1G 0.066(5) 0.051(4) 0.113(8) -0.006(5) 0.020(6) 0.011(4)
Cl6A 0.111(8) 0.050(5) 0.091(8) 0.004(5) 0.038(6) -0.003(5)

loop_
_atom_type_symbol
_atom_type_description
_atom_type_scat_dispersion_real
_atom_type_scat_dispersion_imag
_atom_type_scat_source
C C 0.0181 0.0091 'International Tables Vol C Tables 4.2.6.8 and 6.1.1.4'
H H 0.0000 0.0000 'International Tables Vol C Tables 4.2.6.8 and 6.1.1.4'
Cl Cl 0.3639 0.7018 'International Tables Vol C Tables 4.2.6.8 and 6.1.1.4'
N N 0.0311 0.0180 'International Tables Vol C Tables 4.2.6.8 and 6.1.1.4'
O O 0.0492 0.0322 'International Tables Vol C Tables 4.2.6.8 and 6.1.1.4'
Zn Zn -1.5491 0.6778 'International Tables Vol C Tables 4.2.6.8 and 6.1.1.4'

loop_
_geom_angle_atom_site_label_1
_geom_angle_atom_site_label_2
_geom_angle_atom_site_label_3
_geom_angle
N1 Zn1 N2 77.7(2)
N1 Zn1 N5 97.9(3)
N1 Zn1 N6 172.3(2)
N1 Zn1 N9 95.0(2)
N1 Zn1 N10 90.1(3)
N5 Zn1 N2 91.5(3)
N5 Zn1 N6 77.2(3)
N5 Zn1 N10 170.6(3)
N6 Zn1 N2 96.3(2)
N9 Zn1 N2 169.5(3)
N9 Zn1 N5 97.0(3)
N9 Zn1 N6 91.5(2)
N9 Zn1 N10 77.3(3)
N10 Zn1 N2 95.0(2)
N10 Zn1 N6 95.3(3)
N4 Zn2 N3 76.9(3)
N4 Zn2 N7 93.1(3)
N4 Zn2 N8 96.5(3)
N4 Zn2 N11 168.6(3)
N4 Zn2 N12 97.8(3)
N7 Zn2 N3 96.2(2)
N8 Zn2 N3 170.5(3)
N8 Zn2 N7 77.1(3)
N8 Zn2 N11 93.4(3)
N11 Zn2 N3 93.8(3)
N11 Zn2 N7 94.5(3)
N12 Zn2 N3 92.8(3)
N12 Zn2 N7 167.2(3)
N12 Zn2 N8 94.9(3)
N12 Zn2 N11 75.8(3)
C14 O1 C15 113.5(6)
C24 O2 C25 104.8(8)
C29 O3 C28 112.0(6)
C56 O4 C57 111.7(7)
C66 O5 C67 105.1(7)
C71 O6 C70 112.4(7)
C98 O7 C99 109.7(7)
C108 O8 C109 103.5(7)
C113 O9 C112 112.5(7)
C1 N1 Zn1 127.1(6)
C1 N1 C5 118.1(7)
C5 N1 Zn1 113.6(5)
C6 N2 Zn1 112.4(5)
C6 N2 C7 120.1(6)
C7 N2 Zn1 127.4(5)
C30 N3 Zn2 125.7(5)
C37 N3 Zn2 112.2(6)
C37 N3 C30 122.1(7)
C38 N4 Zn2 112.8(6)
C42 N4 Zn2 131.3(7)
C42 N4 C38 115.6(9)
C43 N5 Zn1 128.4(7)
C43 N5 C47 118.6(9)
C47 N5 Zn1 112.2(6)
C48 N6 Zn1 113.5(7)
C48 N6 C49 121.2(8)
C49 N6 Zn1 125.2(6)
C72 N7 Zn2 126.6(5)
C79 N7 Zn2 113.8(6)
C79 N7 C72 119.6(7)
C80 N8 Zn2 113.5(6)
C84 N8 Zn2 129.4(7)
C84 N8 C80 117.1(8)
C85 N9 Zn1 126.3(7)
C89 N9 Zn1 113.8(6)
C89 N9 C85 119.0(8)
C90 N10 Zn1 112.2(6)
C90 N10 C91 119.6(7)
C91 N10 Zn1 128.1(4)
C114 N11 Zn2 125.9(6)
C121 N11 Zn2 114.0(7)
C121 N11 C114 120.1(9)
C122 N12 Zn2 115.3(6)
C122 N12 C126 118.5(9)
C126 N12 Zn2 126.0(8)
N1 C1 H1 119.1
N1 C1 C2 121.7(8)
C2 C1 H1 119.1
C1 C2 H2 120.8
C3 C2 C1 118.5(7)
C3 C2 H2 120.8
C2 C3 H3 119.5
C4 C3 C2 121.0(8)
C4 C3 H3 119.5
C3 C4 H4 120.6
C3 C4 C5 118.8(9)
C5 C4 H4 120.6
N1 C5 C4 121.8(7)
N1 C5 C6 115.1(7)
C4 C5 C6 123.1(8)
N2 C6 C5 119.7(7)
N2 C6 H6 120.1
C5 C6 H6 120.1
N2 C7 H7 107.3
N2 C7 C8 109.1(6)
N2 C7 C14 115.9(7)
C8 C7 H7 107.3
C8 C7 C14 109.6(6)
C14 C7 H7 107.3
C9 C8 C7 118.4(8)
C13 C8 C7 122.3(8)
C13 C8 C9 119.1(9)
C8 C9 H9 120.1
C10 C9 C8 119.9(9)
C10 C9 H9 120.1
C9 C10 H10 119.7
C11 C10 C9 120.6(9)
C11 C10 H10 119.7
C10 C11 H11 120.4
C10 C11 C12 119.2(10)
C12 C11 H11 120.4
C11 C12 H12 119.8
C13 C12 C11 120.3(10)
C13 C12 H12 119.8
C8 C13 C12 120.8(9)
C8 C13 H13 119.6
C12 C13 H13 119.6
O1 C14 C7 109.8(6)
O1 C14 H14E 109.7
O1 C14 H14F 109.7
C7 C14 H14E 109.7
C7 C14 H14F 109.7
H14E C14 H14F 108.2
O1 C15 H15E 109.9
O1 C15 H15F 109.9
O1 C15 C16 108.8(7)
H15E C15 H15F 108.3
C16 C15 H15E 109.9
C16 C15 H15F 109.9
C17 C16 C15 119.5(9)
C17 C16 C27 118.3(9)
C27 C16 C15 122.2(8)
C16 C17 H17 119.7
C18 C17 C16 120.7(9)
C18 C17 H17 119.7
C17 C18 C19 136.6(9)
C17 C18 C25 119.9(9)
C25 C18 C19 103.4(8)
C20 C19 C18 135.9(9)
C20 C19 C24 118.0(9)
C24 C19 C18 106.0(8)
C19 C20 H20 119.3
C21 C20 C19 121.5(10)
C21 C20 H20 119.3
C20 C21 C22 119.5(10)
C20 C21 C28 120.6(10)
C22 C21 C28 119.8(9)
C21 C22 H22 117.7
C21 C22 C23 124.6(10)
C23 C22 H22 117.7
C22 C23 H23 124.0
C24 C23 C22 112.1(10)
C24 C23 H23 124.0
O2 C24 C19 113.2(9)
O2 C24 C23 122.6(10)
C19 C24 C23 124.2(10)
O2 C25 C18 112.5(9)
C26 C25 O2 125.0(10)
C26 C25 C18 122.5(10)
C25 C26 H26 122.0
C25 C26 C27 115.9(10)
C27 C26 H26 122.0
C16 C27 H27 118.7
C26 C27 C16 122.5(9)
C26 C27 H27 118.7
O3 C28 C21 107.8(7)
O3 C28 H28A 110.1
O3 C28 H28B 110.1
C21 C28 H28A 110.1
C21 C28 H28B 110.1
H28A C28 H28B 108.5
O3 C29 H29A 109.7
O3 C29 H29B 109.7
O3 C29 C30 109.9(6)
H29A C29 H29B 108.2
C30 C29 H29A 109.7
C30 C29 H29B 109.7
N3 C30 C29 116.2(7)
N3 C30 H30 106.9
N3 C30 C31 110.2(7)
C29 C30 H30 106.9
C31 C30 C29 109.3(7)
C31 C30 H30 106.9
C32 C31 C30 121.2(9)
C32 C31 C36 117.9(8)
C36 C31 C30 120.9(8)
C31 C32 H32 120.2
C31 C32 C33 119.6(10)
C33 C32 H32 120.2
C32 C33 H33 119.3
C34 C33 C32 121.3(10)
C34 C33 H33 119.3
C33 C34 H34 120.1
C35 C34 C33 119.9(10)
C35 C34 H34 120.1
C34 C35 H35 120.4
C34 C35 C36 119.2(11)
C36 C35 H35 120.4
C31 C36 C35 122.2(9)
C31 C36 H36 118.9
C35 C36 H36 118.9
N3 C37 H37 118.9
N3 C37 C38 122.2(8)
C38 C37 H37 118.9
N4 C38 C37 114.8(8)
N4 C38 C39 120.9(10)
C39 C38 C37 124.3(9)
C38 C39 H39 119.4
C40 C39 C38 121.1(11)
C40 C39 H39 119.4
C39 C40 H40 121.1
C41 C40 C39 117.8(12)
C41 C40 H40 121.1
C40 C41 H41 120.3
C40 C41 C42 119.4(12)
C42 C41 H41 120.3
N4 C42 C41 125.1(11)
N4 C42 H42 117.5
C41 C42 H42 117.5
N5 C43 H43 118.9
N5 C43 C44 122.1(11)
C44 C43 H43 118.9
C43 C44 H44 120.9
C43 C44 C45 118.2(11)
C45 C44 H44 120.9
C44 C45 H45 120.2
C46 C45 C44 119.7(12)
C46 C45 H45 120.2
C45 C46 H46 119.6
C45 C46 C47 120.7(12)
C47 C46 H46 119.6
N5 C47 C48 115.7(10)
C46 C47 N5 120.6(11)
C46 C47 C48 123.8(11)
N6 C48 C47 120.7(9)
N6 C48 H48 119.6
C47 C48 H48 119.6
N6 C49 H49 107.8
N6 C49 C50 108.6(8)
N6 C49 C56 116.3(8)
C50 C49 H49 107.8
C56 C49 H49 107.8
C56 C49 C50 108.4(7)
C51 C50 C49 115.6(11)
C55 C50 C49 124.2(12)
C55 C50 C51 120.0(10)
C50 C51 H51 122.0
C50 C51 C52 116.0(13)
C52 C51 H51 122.0
C51 C52 H52 120.5
C53 C52 C51 119.0(14)
C53 C52 H52 120.5
C52 C53 H53 117.9
C54 C53 C52 124.2(12)
C54 C53 H53 117.9
C53 C54 H54 121.5
C53 C54 C55 117.0(15)
C55 C54 H54 121.5
C50 C55 C54 123.5(14)
C50 C55 H55 118.2
C54 C55 H55 118.2
O4 C56 C49 109.7(7)
O4 C56 H56A 109.7
O4 C56 H56B 109.7
C49 C56 H56A 109.7
C49 C56 H56B 109.7
H56A C56 H56B 108.2
O4 C57 H57A 110.1
O4 C57 H57B 110.1
O4 C57 C58 108.1(7)
H57A C57 H57B 108.4
C58 C57 H57A 110.1
C58 C57 H57B 110.1
C59 C58 C57 120.9(9)
C59 C58 C69 119.6(9)
C69 C58 C57 119.5(10)
C58 C59 H59 118.9
C58 C59 C60 122.2(9)
C60 C59 H59 118.9
C59 C60 C61 137.3(9)
C67 C60 C59 116.0(10)
C67 C60 C61 106.7(8)
C62 C61 C60 136.2(8)
C62 C61 C66 118.3(8)
C66 C61 C60 105.5(8)
C61 C62 H62 119.3
C61 C62 C63 121.5(8)
C63 C62 H62 119.3
C62 C63 C64 117.2(10)
C62 C63 C70 120.2(9)
C64 C63 C70 122.6(9)
C63 C64 H64 118.0
C65 C64 C63 124.0(10)
C65 C64 H64 118.0
C64 C65 H65 121.4
C64 C65 C66 117.2(9)
C66 C65 H65 121.4
O5 C66 C61 111.7(8)
O5 C66 C65 126.6(8)
C61 C66 C65 121.7(9)
C60 C67 O5 110.9(9)
C68 C67 O5 123.8(10)
C68 C67 C60 125.3(10)
C67 C68 H68 122.4
C67 C68 C69 115.3(11)
C69 C68 H68 122.4
C58 C69 C68 121.6(11)
C58 C69 H69 119.2
C68 C69 H69 119.2
O6 C70 C63 108.6(8)
O6 C70 H70A 110.0
O6 C70 H70B 110.0
C63 C70 H70A 110.0
C63 C70 H70B 110.0
H70A C70 H70B 108.4
O6 C71 H71A 109.9
O6 C71 H71B 109.9
O6 C71 C72 108.7(7)
H71A C71 H71B 108.3
C72 C71 H71A 109.9
C72 C71 H71B 109.9
N7 C72 C71 116.6(7)
N7 C72 H72 106.8
N7 C72 C73 111.2(7)
C71 C72 H72 106.8
C73 C72 C71 108.2(7)
C73 C72 H72 106.8
C78 C73 C72 121.7(5)
C78 C73 C74 120.0
C74 C73 C72 118.2(5)
C73 C78 H78 120.0
C77 C78 C73 120.0
C77 C78 H78 120.0
C78 C77 H77 120.0
C76 C77 C78 120.0
C76 C77 H77 120.0
C77 C76 H76 120.0
C77 C76 C75 120.0
C75 C76 H76 120.0
C76 C75 H75 120.0
C74 C75 C76 120.0
C74 C75 H75 120.0
C73 C74 H74 120.0
C75 C74 C73 120.0
C75 C74 H74 120.0
N7 C79 H79 120.0
N7 C79 C80 120.0(8)
C80 C79 H79 120.0
N8 C80 C79 114.6(8)
C81 C80 N8 121.7(9)
C81 C80 C79 123.7(9)
C80 C81 H81 120.0
C80 C81 C82 120.1(10)
C82 C81 H81 120.0
C81 C82 H82 120.4
C83 C82 C81 119.3(10)
C83 C82 H82 120.4
C82 C83 H83 120.1
C82 C83 C84 119.7(10)
C84 C83 H83 120.1
N8 C84 C83 122.0(10)
N8 C84 H84 119.0
C83 C84 H84 119.0
N9 C85 H85 119.0
N9 C85 C86 121.9(11)
C86 C85 H85 119.0
C85 C86 H86 121.8
C87 C86 C85 116.5(11)
C87 C86 H86 121.8
C86 C87 H87 119.5
C86 C87 C88 121.0(9)
C88 C87 H87 119.5
C87 C88 H88 121.0
C89 C88 C87 118.0(11)
C89 C88 H88 121.0
N9 C89 C88 123.4(10)
N9 C89 C90 116.6(7)
C88 C89 C90 120.0(10)
N10 C90 C89 119.7(8)
N10 C90 H90 120.1
C89 C90 H90 120.1
N10 C91 H91 106.3
N10 C91 C92 112.4(6)
N10 C91 C98 116.6(6)
C92 C91 H91 106.3
C92 C91 C98 108.4(7)
C98 C91 H91 106.3
C93 C92 C91 121.3(8)
C93 C92 C97 118.4(9)
C97 C92 C91 120.0(7)
C92 C93 H93 119.8
C92 C93 C94 120.4(9)
C94 C93 H93 119.8
C93 C94 H94 119.8
C93 C94 C95 120.5(9)
C95 C94 H94 119.8
C94 C95 H95 120.5
C96 C95 C94 119.0(9)
C96 C95 H95 120.5
C95 C96 H96 120.3
C97 C96 C95 119.5(9)
C97 C96 H96 120.3
C92 C97 H97 118.9
C96 C97 C92 122.2(8)
C96 C97 H97 118.9
O7 C98 C91 109.8(7)
O7 C98 H98A 109.7
O7 C98 H98B 109.7
C91 C98 H98A 109.7
C91 C98 H98B 109.7
H98A C98 H98B 108.2
O7 C99 H99A 110.6
O7 C99 H99B 110.6
O7 C99 C100 105.7(8)
H99A C99 H99B 108.7
C100 C99 H99A 110.6
C100 C99 H99B 110.6
C101 C100 C99 118.0(9)
C111 C100 C99 123.7(8)
C111 C100 C101 118.3(9)
C100 C101 H101 120.3
C102 C101 C100 119.3(9)
C102 C101 H101 120.3
C101 C102 C103 134.2(9)
C109 C102 C101 118.7(9)
C109 C102 C103 107.0(9)
C104 C103 C102 136.4(9)
C104 C103 C108 118.4(8)
C108 C103 C102 105.0(8)
C103 C104 H104 119.5
C103 C104 C105 121.0(9)
C105 C104 H104 119.5
C104 C105 C106 118.4(8)
C104 C105 C112 120.8(8)
C106 C105 C112 120.6(8)
C105 C106 H106 118.6
C107 C106 C105 122.8(9)
C107 C106 H106 118.6
C106 C107 H107 122.0
C106 C107 C108 116.0(10)
C108 C107 H107 122.0
O8 C108 C107 124.0(10)
C103 C108 O8 112.7(8)
C103 C108 C107 123.3(9)
O8 C109 C110 124.6(9)
C102 C109 O8 111.6(8)
C102 C109 C110 123.8(10)
C109 C110 H110 122.1
C111 C110 C109 115.8(9)
C111 C110 H110 122.1
C100 C111 H111 118.1
C110 C111 C100 123.8(8)
C110 C111 H111 118.1
O9 C112 C105 109.0(7)
O9 C112 H11A 109.9
O9 C112 H11B 109.9
C105 C112 H11A 109.9
C105 C112 H11B 109.9
H11A C112 H11B 108.3
O9 C113 H11C 109.2
O9 C113 H11D 109.2
O9 C113 C114 112.1(8)
H11C C113 H11D 107.9
C114 C113 H11C 109.2
C114 C113 H11D 109.2
N11 C114 H114 106.7
N11 C114 C115 108.4(8)
C113 C114 N11 115.8(8)
C113 C114 H114 106.7
C113 C114 C115 112.1(8)
C115 C114 H114 106.7
C116 C115 C114 123.8(8)
C120 C115 C114 117.3(9)
C120 C115 C116 118.8(8)
C115 C116 H116 120.2
C117 C116 C115 119.7(9)
C117 C116 H116 120.2
C116 C117 H117 118.8
C118 C117 C116 122.5(9)
C118 C117 H117 118.8
C117 C118 H118 121.0
C119 C118 C117 118.1(9)
C119 C118 H118 121.0
C118 C119 H119 119.1
C118 C119 C120 121.7(10)
C120 C119 H119 119.1
C115 C120 C119 119.2(9)
C115 C120 H120 120.4
C119 C120 H120 120.4
N11 C121 H121 121.1
N11 C121 C122 117.9(10)
C122 C121 H121 121.1
N12 C122 C121 116.0(8)
N12 C122 C123 123.7(11)
C123 C122 C121 120.2(12)
C122 C123 H123 121.3
C122 C123 C124 117.4(12)
C124 C123 H123 121.3
C123 C124 H124 120.9
C125 C124 C123 118.2(10)
C125 C124 H124 120.9
C124 C125 H125 120.2
C126 C125 C124 119.6(13)
C126 C125 H125 120.2
N12 C126 H126 118.8
C125 C126 N12 122.4(13)
C125 C126 H126 118.8
N13 Zn3 N14 77.3(2)
N13 Zn3 N17 95.0(3)
N13 Zn3 N18 90.8(3)
N13 Zn3 N21 96.7(3)
N13 Zn3 N22 171.0(3)
N17 Zn3 N14 168.9(3)
N17 Zn3 N18 77.6(3)
N17 Zn3 N21 96.9(3)
N17 Zn3 N22 92.4(3)
N18 Zn3 N14 94.5(3)
N21 Zn3 N14 91.9(3)
N21 Zn3 N18 171.1(3)
N21 Zn3 N22 77.3(3)
N22 Zn3 N14 96.1(2)
N22 Zn3 N18 95.8(3)
N15 Zn4 N19 93.7(3)
N16 Zn4 N15 77.0(3)
N16 Zn4 N19 167.5(2)
N16 Zn4 N20 95.0(3)
N16 Zn4 N23 94.3(3)
N16 Zn4 N24 98.3(3)
N20 Zn4 N15 94.2(2)
N20 Zn4 N19 77.3(3)
N20 Zn4 N23 168.2(3)
N23 Zn4 N15 95.0(2)
N23 Zn4 N19 94.7(2)
N24 Zn4 N15 170.4(3)
N24 Zn4 N19 92.1(3)
N24 Zn4 N20 94.6(3)
N24 Zn4 N23 76.8(3)
C140 O10 C141 112.3(6)
C151 O11 C150 103.9(9)
C154 O12 C155 111.1(7)
C182 O13 C183 110.6(8)
C192 O14 C193 105.1(7)
C197 O15 C196 111.6(7)
C225 O16 C224 111.7(7)
C234 O17 C235 105.3(7)
C239 O18 C238 114.0(7)
C127 N13 Zn3 127.2(6)
C127 N13 C131 118.0(7)
C131 N13 Zn3 113.7(5)
C132 N14 Zn3 112.4(5)
C132 N14 C133 121.1(7)
C133 N14 Zn3 126.5(5)
C156 N15 Zn4 125.0(6)
C163 N15 Zn4 111.4(6)
C163 N15 C156 123.5(8)
C164 N16 Zn4 113.8(6)
C168 N16 Zn4 128.9(7)
C168 N16 C164 116.8(9)
C169 N17 Zn3 125.7(8)
C169 N17 C173 121.6(9)
C173 N17 Zn3 112.1(7)
C174 N18 Zn3 112.3(6)
C174 N18 C175 119.4(7)
C175 N18 Zn3 128.2(5)
C198 N19 Zn4 124.7(5)
C205 N19 Zn4 113.3(6)
C205 N19 C198 122.0(8)
C206 N20 Zn4 112.4(5)
C210 N20 Zn4 128.8(8)
C210 N20 C206 118.5(9)
C211 N21 Zn3 128.4(7)
C211 N21 C215 118.7(9)
C215 N21 Zn3 111.6(6)
C216 N22 Zn3 112.6(7)
C216 N22 C217 117(2)
C216 N22 C1A 124.5(16)
C217 N22 Zn3 129(3)
C1A N22 Zn3 122.6(15)
C240 N23 Zn4 126.0(5)
C247 N23 Zn4 114.7(6)
C247 N23 C240 119.3(7)
C248 N24 Zn4 113.4(6)
C248 N24 C252 116.9(8)
C252 N24 Zn4 129.5(6)
N13 C127 H127 118.9
N13 C127 C128 122.1(9)
C128 C127 H127 118.9
C127 C128 H128 120.0
C129 C128 C127 120.0(8)
C129 C128 H128 120.0
C128 C129 H129 120.0
C128 C129 C130 120.1(9)
C130 C129 H129 120.0
C129 C130 H130 122.2
C131 C130 C129 115.6(8)
C131 C130 H130 122.2
N13 C131 C130 124.0(7)
N13 C131 C132 116.3(7)
C130 C131 C132 119.6(8)
N14 C132 C131 119.1(7)
N14 C132 H132 120.4
C131 C132 H132 120.4
N14 C133 H133 107.0
N14 C133 C134 111.2(7)
N14 C133 C140 114.9(7)
C134 C133 H133 107.0
C134 C133 C140 109.3(6)
C140 C133 H133 107.0
C135 C134 C133 122.4(8)
C135 C134 C139 117.4(9)
C139 C134 C133 120.1(8)
C134 C135 H135 119.5
C136 C135 C134 120.9(9)
C136 C135 H135 119.5
C135 C136 H136 119.2
C135 C136 C137 121.5(9)
C137 C136 H136 119.2
C136 C137 H137 120.6
C136 C137 C138 118.8(10)
C138 C137 H137 120.6
C137 C138 H138 120.8
C139 C138 C137 118.4(10)
C139 C138 H138 120.8
C134 C139 H139 118.6
C138 C139 C134 122.8(9)
C138 C139 H139 118.6
O10 C140 C133 110.8(6)
O10 C140 H14A 109.5
O10 C140 H14B 109.5
C133 C140 H14A 109.5
C133 C140 H14B 109.5
H14A C140 H14B 108.1
O10 C141 H14C 110.1
O10 C141 H14D 110.1
O10 C141 C142 107.8(7)
H14C C141 H14D 108.5
C142 C141 H14C 110.1
C142 C141 H14D 110.1
C143 C142 C141 121.3(9)
C143 C142 C153 119.0(9)
C153 C142 C141 119.6(8)
C142 C143 H143 120.3
C144 C143 C142 119.5(9)
C144 C143 H143 120.3
C143 C144 C145 135.2(9)
C143 C144 C151 121.5(9)
C151 C144 C145 103.3(9)
C146 C145 C144 135.5(10)
C150 C145 C144 107.8(9)
C150 C145 C146 116.7(9)
C145 C146 H146 120.3
C145 C146 C147 119.4(10)
C147 C146 H146 120.3
C146 C147 C154 116.0(10)
C148 C147 C146 119.3(10)
C148 C147 C154 124.4(10)
C147 C148 H148 117.3
C147 C148 C149 125.4(11)
C149 C148 H148 117.3
C148 C149 H149 123.0
C148 C149 C150 114.0(12)
C150 C149 H149 123.0
C145 C150 O11 110.8(9)
C145 C150 C149 125.2(11)
C149 C150 O11 124.0(11)
O11 C151 C144 114.1(9)
O11 C151 C152 125.7(10)
C152 C151 C144 120.1(10)
C151 C152 H152 121.4
C153 C152 C151 117.2(11)
C153 C152 H152 121.4
C142 C153 H153 118.7
C152 C153 C142 122.6(9)
C152 C153 H153 118.7
O12 C154 C147 108.9(8)
O12 C154 H15A 109.9
O12 C154 H15B 109.9
C147 C154 H15A 109.9
C147 C154 H15B 109.9
H15A C154 H15B 108.3
O12 C155 H15C 110.0
O12 C155 H15D 110.0
O12 C155 C156 108.4(7)
H15C C155 H15D 108.4
C156 C155 H15C 110.0
C156 C155 H15D 110.0
N15 C156 C155 115.3(8)
N15 C156 H156 106.9
N15 C156 C157 111.1(7)
C155 C156 H156 106.9
C157 C156 C155 109.4(7)
C157 C156 H156 106.9
C158 C157 C156 120.4(9)
C162 C157 C156 120.4(8)
C162 C157 C158 119.1(8)
C157 C158 H158 121.3
C159 C158 C157 117.5(9)
C159 C158 H158 121.3
C158 C159 H159 118.6
C160 C159 C158 122.7(9)
C160 C159 H159 118.6
C159 C160 H160 120.2
C159 C160 C161 119.5(9)
C161 C160 H160 120.2
C160 C161 H161 121.2
C160 C161 C162 117.7(10)
C162 C161 H161 121.2
C157 C162 C161 123.4(9)
C157 C162 H162 118.3
C161 C162 H162 118.3
N15 C163 H163 118.9
N15 C163 C164 122.2(9)
C164 C163 H163 118.9
N16 C164 C163 114.0(9)
C165 C164 N16 122.0(10)
C165 C164 C163 123.9(9)
C164 C165 H165 119.5
C164 C165 C166 121.0(11)
C166 C165 H165 119.5
C165 C166 H166 121.5
C165 C166 C167 117.0(11)
C167 C166 H166 121.5
C166 C167 H167 120.5
C168 C167 C166 119.0(11)
C168 C167 H167 120.5
N16 C168 C167 124.2(11)
N16 C168 H168 117.9
C167 C168 H168 117.9
N17 C169 H169 120.2
N17 C169 C170 119.7(13)
C170 C169 H169 120.2
C169 C170 H170 120.4
C171 C170 C169 119.2(12)
C171 C170 H170 120.4
C170 C171 H171 119.5
C170 C171 C172 121.1(11)
C172 C171 H171 119.5
C171 C172 H172 121.5
C173 C172 C171 117.1(13)
C173 C172 H172 121.5
N17 C173 C172 121.1(11)
N17 C173 C174 117.5(9)
C172 C173 C174 121.3(12)
N18 C174 C173 119.9(9)
N18 C174 H174 120.0
C173 C174 H174 120.0
N18 C175 H175 106.3
N18 C175 C176 111.4(6)
N18 C175 C182 116.6(7)
C176 C175 H175 106.3
C176 C175 C182 109.2(8)
C182 C175 H175 106.3
C177 C176 C175 121.8(8)
C181 C176 C175 120.6(7)
C181 C176 C177 117.4(9)
C176 C177 H177 120.0
C178 C177 C176 119.9(9)
C178 C177 H177 120.0
C177 C178 H178 118.9
C177 C178 C179 122.2(9)
C179 C178 H178 118.9
C178 C179 H179 120.1
C178 C179 C180 119.8(9)
C180 C179 H179 120.1
C179 C180 H180 121.1
C179 C180 C181 117.8(9)
C181 C180 H180 121.1
C176 C181 C180 122.8(8)
C176 C181 H181 118.6
C180 C181 H181 118.6
O13 C182 C175 109.3(8)
O13 C182 H18A 109.8
O13 C182 H18B 109.8
C175 C182 H18A 109.8
C175 C182 H18B 109.8
H18A C182 H18B 108.3
O13 C183 H18C 110.6
O13 C183 H18D 110.6
O13 C183 C184 105.7(9)
H18C C183 H18D 108.7
C184 C183 H18C 110.6
C184 C183 H18D 110.6
C185 C184 C183 116.1(10)
C195 C184 C183 122.9(9)
C195 C184 C185 121.0(10)
C184 C185 H185 121.7
C186 C185 C184 116.7(10)
C186 C185 H185 121.7
C185 C186 C187 135.1(9)
C193 C186 C185 119.8(9)
C193 C186 C187 105.1(9)
C188 C187 C186 133.5(8)
C192 C187 C186 106.6(8)
C192 C187 C188 119.8(7)
C187 C188 H188 121.1
C187 C188 C189 117.7(8)
C189 C188 H188 121.1
C188 C189 C190 119.5(8)
C188 C189 C196 118.5(8)
C190 C189 C196 122.0(8)
C189 C190 H190 118.7
C191 C190 C189 122.6(8)
C191 C190 H190 118.7
C190 C191 H191 121.8
C190 C191 C192 116.5(9)
C192 C191 H191 121.8
O14 C192 C187 111.2(8)
O14 C192 C191 124.9(9)
C191 C192 C187 123.9(8)
C186 C193 O14 111.9(8)
C194 C193 O14 124.1(10)
C194 C193 C186 123.8(10)
C193 C194 H194 122.8
C193 C194 C195 114.5(11)
C195 C194 H194 122.8
C184 C195 C194 123.8(10)
C184 C195 H195 118.1
C194 C195 H195 118.1
O15 C196 C189 109.7(7)
O15 C196 H19A 109.7
O15 C196 H19B 109.7
C189 C196 H19A 109.7
C189 C196 H19B 109.7
H19A C196 H19B 108.2
O15 C197 H19C 109.7
O15 C197 H19D 109.7
O15 C197 C198 110.0(7)
H19C C197 H19D 108.2
C198 C197 H19C 109.7
C198 C197 H19D 109.7
N19 C198 C197 115.1(7)
N19 C198 H198 107.6
N19 C198 C199 109.6(7)
C197 C198 H198 107.6
C199 C198 C197 109.2(7)
C199 C198 H198 107.6
C200 C199 C198 123.7(8)
C200 C199 C204 118.8(9)
C204 C199 C198 117.4(8)
C199 C200 H200 120.2
C201 C200 C199 119.6(8)
C201 C200 H200 120.2
C200 C201 H201 118.6
C202 C201 C200 122.7(9)
C202 C201 H201 118.6
C201 C202 H202 121.0
C201 C202 C203 117.9(9)
C203 C202 H202 121.0
C202 C203 H203 119.5
C204 C203 C202 121.0(9)
C204 C203 H203 119.5
C199 C204 H204 120.1
C203 C204 C199 119.9(9)
C203 C204 H204 120.1
N19 C205 H205 120.1
N19 C205 C206 119.7(10)
C206 C205 H205 120.1
N20 C206 C205 116.2(8)
N20 C206 C207 123.4(9)
C207 C206 C205 120.3(10)
C206 C207 H207 121.6
C208 C207 C206 116.8(11)
C208 C207 H207 121.6
C207 C208 H208 120.6
C209 C208 C207 118.7(11)
C209 C208 H208 120.6
C208 C209 H209 118.5
C208 C209 C210 122.9(10)
C210 C209 H209 118.5
N20 C210 C209 119.6(12)
N20 C210 H210 120.2
C209 C210 H210 120.2
N21 C211 H211 119.1
N21 C211 C212 121.7(12)
C212 C211 H211 119.1
C211 C212 H212 120.6
C213 C212 C211 118.8(12)
C213 C212 H212 120.6
C212 C213 H213 119.6
C212 C213 C214 120.9(12)
C214 C213 H213 119.6
C213 C214 H214 120.2
C215 C214 C213 119.6(13)
C215 C214 H214 120.2
N21 C215 C216 115.1(9)
C214 C215 N21 119.8(11)
C214 C215 C216 124.8(11)
N22 C216 C215 122.4(9)
N22 C216 H216 118.8
C215 C216 H216 118.8
N22 C217 H217 104.3
N22 C217 C218 114(4)
N22 C217 C224 122(4)
C218 C217 H217 104.3
C224 C217 H217 104.3
C224 C217 C218 106(4)
C219 C218 C217 118(4)
C219 C218 C223 125(4)
C223 C218 C217 116(3)
C218 C219 H219 120.3
C218 C219 C220 119(3)
C220 C219 H219 120.3
C219 C220 H220 120.3
C221 C220 C219 119(3)
C221 C220 H220 120.3
C220 C221 H221 119.3
C220 C221 C222 121(3)
C222 C221 H221 119.3
C221 C222 H222 118.9
C223 C222 C221 122(3)
C223 C222 H222 118.9
C218 C223 H223 123.8
C222 C223 C218 112(3)
C222 C223 H223 123.8
O16 C224 C217 110(3)
O16 C224 H22A 109.7
O16 C224 H22B 109.7
O16 C224 H22C 110.1
O16 C224 H22D 110.1
O16 C224 C1A 107.8(16)
C217 C224 H22A 109.7
C217 C224 H22B 109.7
H22A C224 H22B 108.2
H22C C224 H22D 108.5
C1A C224 H22C 110.1
C1A C224 H22D 110.1
O16 C225 H22E 110.2
O16 C225 H22F 110.2
O16 C225 C226 107.7(7)
H22E C225 H22F 108.5
C226 C225 H22E 110.2
C226 C225 H22F 110.2
C227 C226 C225 118.1(9)
C237 C226 C225 122.3(10)
C237 C226 C227 119.6(9)
C226 C227 H227 120.2
C226 C227 C228 119.6(9)
C228 C227 H227 120.2
C227 C228 C229 135.3(9)
C235 C228 C227 117.8(10)
C235 C228 C229 106.8(8)
C228 C229 C234 105.1(8)
C230 C229 C228 138.1(9)
C230 C229 C234 116.8(8)
C229 C230 H230 118.5
C231 C230 C229 122.9(9)
C231 C230 H230 118.5
C230 C231 C232 117.8(11)
C230 C231 C238 119.2(10)
C232 C231 C238 122.4(10)
C231 C232 H232 118.9
C233 C232 C231 122.2(10)
C233 C232 H232 118.9
C232 C233 H233 120.1
C232 C233 C234 119.8(10)
C234 C233 H233 120.1
O17 C234 C229 111.7(8)
O17 C234 C233 128.2(9)
C233 C234 C229 120.1(10)
C228 C235 O17 111.1(10)
C236 C235 O17 123.4(9)
C236 C235 C228 125.5(9)
C235 C236 H236 122.9
C235 C236 C237 114.2(9)
C237 C236 H236 122.9
C226 C237 C236 123.1(11)
C226 C237 H237 118.5
C236 C237 H237 118.5
O18 C238 C231 110.5(8)
O18 C238 H23A 109.6
O18 C238 H23B 109.6
C231 C238 H23A 109.6
C231 C238 H23B 109.6
H23A C238 H23B 108.1
O18 C239 H23C 109.5
O18 C239 H23D 109.5
O18 C239 C240 110.7(7)
H23C C239 H23D 108.1
C240 C239 H23C 109.5
C240 C239 H23D 109.5
N23 C240 C239 114.0(7)
N23 C240 H240 108.5
N23 C240 C241 109.1(8)
C239 C240 H240 108.5
C241 C240 C239 108.2(8)
C241 C240 H240 108.5
C242 C241 C240 119.5(11)
C246 C241 C240 124.9(11)
C246 C241 C242 115.6(11)
C241 C242 H242 118.7
C243 C242 C241 122.7(13)
C243 C242 H242 118.7
C242 C243 H243 120.3
C244 C243 C242 119.4(13)
C244 C243 H243 120.3
C243 C244 H244 119.3
C243 C244 C245 121.5(13)
C245 C244 H244 119.3
C244 C245 H245 121.8
C246 C245 C244 116.4(13)
C246 C245 H245 121.8
C241 C246 H246 117.9
C245 C246 C241 124.3(12)
C245 C246 H246 117.9
N23 C247 H247 121.3
N23 C247 C248 117.4(7)
C248 C247 H247 121.3
N24 C248 C247 116.3(7)
N24 C248 C249 124.5(8)
C249 C248 C247 119.0(8)
C248 C249 H249 121.4
C248 C249 C250 117.1(9)
C250 C249 H249 121.4
C249 C250 H250 121.3
C251 C250 C249 117.4(9)
C251 C250 H250 121.3
C250 C251 H251 120.0
C252 C251 C250 120.1(9)
C252 C251 H251 120.0
N24 C252 C251 124.0(8)
N24 C252 H252 118.0
C251 C252 H252 118.0
O71 Cl70 O74 105.0(7)
O71 Cl70 O74A 103.3(12)
O72 Cl70 O71 111.4(9)
O72 Cl70 O74 101.9(11)
O73 Cl70 O71 116.5(8)
O73 Cl70 O72 114.3(11)
O73 Cl70 O74 106.1(10)
O73A Cl70 O71 108.2(8)
O73A Cl70 O74A 105.3(15)
O73A Cl70 O72A 123.3(17)
O72A Cl70 O71 109.0(14)
O72A Cl70 O74A 105.9(11)
O61 Cl60 O62 109.0(11)
O61 Cl60 O63 113.8(13)
O61 Cl60 O64 106.4(10)
O62 Cl60 O63 108.9(10)
O62 Cl60 O64 108.3(9)
O63 Cl60 O64 110.2(9)
O51 Cl50 O53 108.1(7)
O51 Cl50 O54 109.8(9)
O51 Cl50 O53A 104.1(9)
O52 Cl50 O51 113.7(9)
O52 Cl50 O53 103.7(10)
O52 Cl50 O54 114.9(10)
O54 Cl50 O53 105.9(10)
O52A Cl50 O51 106.6(8)
O52A Cl50 O53A 99.9(12)
O54A Cl50 O51 113.6(11)
O54A Cl50 O52A 124.3(12)
O54A Cl50 O53A 105.6(10)
O41 Cl40 O43 113.2(6)
O41 Cl40 O42 107.3(6)
O41 Cl40 O44 108.3(7)
O42 Cl40 O43 105.6(6)
O42 Cl40 O44 111.2(6)
O44 Cl40 O43 111.2(5)
O32 Cl30 O31 107.9(5)
O32 Cl30 O34 112.8(6)
O32 Cl30 O33 110.6(6)
O34 Cl30 O31 107.5(6)
O33 Cl30 O31 108.6(6)
O33 Cl30 O34 109.4(5)
O24 Cl20 O22 108.0(8)
O24 Cl20 O23 109.9(6)
O21 Cl20 O22 109.4(7)
O21 Cl20 O24 111.8(7)
O21 Cl20 O23 111.1(7)
O23 Cl20 O22 106.4(5)
N700 C701 C702 179.7(16)
C701 C702 H70C 109.5
C701 C702 H70D 109.5
C701 C702 H70E 109.5
H70C C702 H70D 109.5
H70C C702 H70E 109.5
H70D C702 H70E 109.5
N800 C801 C802 175.9(17)
C801 C802 H80A 109.5
C801 C802 H80B 109.5
C801 C802 H80C 109.5
H80A C802 H80B 109.5
H80A C802 H80C 109.5
H80B C802 H80C 109.5
N900 C901 C902 165(3)
C901 C902 H90A 109.5
C901 C902 H90B 109.5
C901 C902 H90C 109.5
H90A C902 H90B 109.5
H90A C902 H90C 109.5
H90B C902 H90C 109.5
N22 C1A H1A 108.9
N22 C1A C1B 111(2)
C224 C1A N22 110(2)
C224 C1A H1A 108.9
C224 C1A C1B 109(2)
C1B C1A H1A 108.9
C1C C1B C1A 120(2)
C1C C1B C1G 121(2)
C1G C1B C1A 119(2)
C1B C1C H1C 120.8
C1B C1C C1D 118(2)
C1D C1C H1C 120.8
C1C C1D H1D 120.0
C1E C1D C1C 120(2)
C1E C1D H1D 120.0
C1D C1E H1E 117.3
C1D C1E C1F 125.4(19)
C1F C1E H1E 117.3
C1E C1F H1F 122.9
C1E C1F C1G 114.3(18)
C1G C1F H1F 122.9
C1B C1G C1F 121(2)
C1B C1G H1G 119.4
C1F C1G H1G 119.4
O61A Cl6A O64A 110(2)
O62A Cl6A O61A 112(2)
O62A Cl6A O63A 108(2)
O62A Cl6A O64A 110(2)
O63A Cl6A O61A 110.5(19)
O63A Cl6A O64A 106(2)

loop_
_geom_bond_atom_site_label_1
_geom_bond_atom_site_label_2
_geom_bond_distance
Zn1 N1 2.138(7)
Zn1 N2 2.184(6)
Zn1 N5 2.155(8)
Zn1 N6 2.165(7)
Zn1 N9 2.155(6)
Zn1 N10 2.165(7)
Zn2 N3 2.183(7)
Zn2 N4 2.133(8)
Zn2 N7 2.176(6)
Zn2 N8 2.146(7)
Zn2 N11 2.167(9)
Zn2 N12 2.139(7)
O1 C14 1.399(10)
O1 C15 1.433(11)
O2 C24 1.368(12)
O2 C25 1.384(12)
O3 C28 1.420(9)
O3 C29 1.393(10)
O4 C56 1.404(10)
O4 C57 1.426(9)
O5 C66 1.366(12)
O5 C67 1.390(12)
O6 C70 1.450(10)
O6 C71 1.385(12)
O7 C98 1.421(10)
O7 C99 1.426(11)
O8 C108 1.389(11)
O8 C109 1.399(11)
O9 C112 1.429(11)
O9 C113 1.402(10)
N1 C1 1.336(9)
N1 C5 1.367(11)
N2 C6 1.297(10)
N2 C7 1.492(8)
N3 C30 1.475(11)
N3 C37 1.221(11)
N4 C38 1.360(11)
N4 C42 1.337(13)
N5 C43 1.356(12)
N5 C47 1.378(13)
N6 C48 1.265(13)
N6 C49 1.475(11)
N7 C72 1.463(10)
N7 C79 1.258(11)
N8 C80 1.368(12)
N8 C84 1.337(11)
N9 C85 1.318(12)
N9 C89 1.311(12)
N10 C90 1.303(9)
N10 C91 1.483(10)
N11 C114 1.510(11)
N11 C121 1.283(11)
N12 C122 1.301(14)
N12 C126 1.360(14)
C1 H1 0.9300
C1 C2 1.384(13)
C2 H2 0.9300
C2 C3 1.365(14)
C3 H3 0.9300
C3 C4 1.345(12)
C4 H4 0.9300
C4 C5 1.369(11)
C5 C6 1.483(10)
C6 H6 0.9300
C7 H7 0.9800
C7 C8 1.512(13)
C7 C14 1.534(11)
C8 C9 1.387(12)
C8 C13 1.367(12)
C9 H9 0.9300
C9 C10 1.378(14)
C10 H10 0.9300
C10 C11 1.370(14)
C11 H11 0.9300
C11 C12 1.379(13)
C12 H12 0.9300
C12 C13 1.372(13)
C13 H13 0.9300
C14 H14E 0.9700
C14 H14F 0.9700
C15 H15E 0.9700
C15 H15F 0.9700
C15 C16 1.455(13)
C16 C17 1.399(12)
C16 C27 1.425(13)
C17 H17 0.9300
C17 C18 1.345(13)
C18 C19 1.464(12)
C18 C25 1.429(13)
C19 C20 1.383(12)
C19 C24 1.393(14)
C20 H20 0.9300
C20 C21 1.342(13)
C21 C22 1.367(14)
C21 C28 1.515(13)
C22 H22 0.9300
C22 C23 1.424(14)
C23 H23 0.9300
C23 C24 1.414(14)
C25 C26 1.381(13)
C26 H26 0.9300
C26 C27 1.402(14)
C27 H27 0.9300
C28 H28A 0.9700
C28 H28B 0.9700
C29 H29A 0.9700
C29 H29B 0.9700
C29 C30 1.527(10)
C30 H30 0.9800
C30 C31 1.519(11)
C31 C32 1.369(13)
C31 C36 1.373(14)
C32 H32 0.9300
C32 C33 1.392(13)
C33 H33 0.9300
C33 C34 1.374(16)
C34 H34 0.9300
C34 C35 1.330(15)
C35 H35 0.9300
C35 C36 1.402(12)
C36 H36 0.9300
C37 H37 0.9300
C37 C38 1.457(13)
C38 C39 1.370(14)
C39 H39 0.9300
C39 C40 1.366(15)
C40 H40 0.9300
C40 C41 1.344(14)
C41 H41 0.9300
C41 C42 1.344(16)
C42 H42 0.9300
C43 H43 0.9300
C43 C44 1.367(15)
C44 H44 0.9300
C44 C45 1.418(15)
C45 H45 0.9300
C45 C46 1.338(16)
C46 H46 0.9300
C46 C47 1.374(16)
C47 C48 1.447(16)
C48 H48 0.9300
C49 H49 0.9800
C49 C50 1.532(12)
C49 C56 1.531(11)
C50 C51 1.440(19)
C50 C55 1.323(18)
C51 H51 0.9300
C51 C52 1.453(14)
C52 H52 0.9300
C52 C53 1.36(2)
C53 H53 0.9300
C53 C54 1.34(2)
C54 H54 0.9300
C54 C55 1.403(14)
C55 H55 0.9300
C56 H56A 0.9700
C56 H56B 0.9700
C57 H57A 0.9700
C57 H57B 0.9700
C57 C58 1.512(12)
C58 C59 1.305(14)
C58 C69 1.395(14)
C59 H59 0.9300
C59 C60 1.398(12)
C60 C61 1.416(13)
C60 C67 1.384(13)
C61 C62 1.381(14)
C61 C66 1.398(11)
C62 H62 0.9300
C62 C63 1.400(13)
C63 C64 1.412(12)
C63 C70 1.451(14)
C64 H64 0.9300
C64 C65 1.334(15)
C65 H65 0.9300
C65 C66 1.425(14)
C67 C68 1.339(15)
C68 H68 0.9300
C68 C69 1.399(14)
C69 H69 0.9300
C70 H70A 0.9700
C70 H70B 0.9700
C71 H71A 0.9700
C71 H71B 0.9700
C71 C72 1.545(12)
C72 H72 0.9800
C72 C73 1.507(10)
C73 C78 1.3900
C73 C74 1.3900
C78 H78 0.9300
C78 C77 1.3900
C77 H77 0.9300
C77 C76 1.3900
C76 H76 0.9300
C76 C75 1.3900
C75 H75 0.9300
C75 C74 1.3900
C74 H74 0.9300
C79 H79 0.9300
C79 C80 1.488(12)
C80 C81 1.337(13)
C81 H81 0.9300
C81 C82 1.374(13)
C82 H82 0.9300
C82 C83 1.324(15)
C83 H83 0.9300
C83 C84 1.379(13)
C84 H84 0.9300
C85 H85 0.9300
C85 C86 1.440(13)
C86 H86 0.9300
C86 C87 1.354(17)
C87 H87 0.9300
C87 C88 1.374(16)
C88 H88 0.9300
C88 C89 1.373(12)
C89 C90 1.465(13)
C90 H90 0.9300
C91 H91 0.9800
C91 C92 1.506(11)
C91 C98 1.532(11)
C92 C93 1.370(11)
C92 C97 1.382(12)
C93 H93 0.9300
C93 C94 1.388(13)
C94 H94 0.9300
C94 C95 1.390(14)
C95 H95 0.9300
C95 C96 1.381(12)
C96 H96 0.9300
C96 C97 1.370(14)
C97 H97 0.9300
C98 H98A 0.9700
C98 H98B 0.9700
C99 H99A 0.9700
C99 H99B 0.9700
C99 C100 1.506(13)
C100 C101 1.422(12)
C100 C111 1.391(14)
C101 H101 0.9300
C101 C102 1.396(13)
C102 C103 1.426(12)
C102 C109 1.377(13)
C103 C104 1.371(12)
C103 C108 1.387(14)
C104 H104 0.9300
C104 C105 1.391(11)
C105 C106 1.407(13)
C105 C112 1.484(12)
C106 H106 0.9300
C106 C107 1.368(13)
C107 H107 0.9300
C107 C108 1.406(13)
C109 C110 1.404(12)
C110 H110 0.9300
C110 C111 1.367(14)
C111 H111 0.9300
C112 H11A 0.9700
C112 H11B 0.9700
C113 H11C 0.9700
C113 H11D 0.9700
C113 C114 1.487(14)
C114 H114 0.9800
C114 C115 1.513(11)
C115 C116 1.399(12)
C115 C120 1.383(12)
C116 H116 0.9300
C116 C117 1.388(12)
C117 H117 0.9300
C117 C118 1.368(14)
C118 H118 0.9300
C118 C119 1.357(14)
C119 H119 0.9300
C119 C120 1.428(14)
C120 H120 0.9300
C121 H121 0.9300
C121 C122 1.475(14)
C122 C123 1.397(13)
C123 H123 0.9300
C123 C124 1.402(17)
C124 H124 0.9300
C124 C125 1.394(19)
C125 H125 0.9300
C125 C126 1.352(15)
C126 H126 0.9300
Zn3 N13 2.141(6)
Zn3 N14 2.201(7)
Zn3 N17 2.163(8)
Zn3 N18 2.184(7)
Zn3 N21 2.172(8)
Zn3 N22 2.177(6)
Zn4 N15 2.194(7)
Zn4 N16 2.118(7)
Zn4 N19 2.196(7)
Zn4 N20 2.155(7)
Zn4 N23 2.168(6)
Zn4 N24 2.151(7)
O10 C140 1.411(10)
O10 C141 1.451(11)
O11 C150 1.410(12)
O11 C151 1.374(13)
O12 C154 1.426(10)
O12 C155 1.427(9)
O13 C182 1.407(11)
O13 C183 1.452(10)
O14 C192 1.373(10)
O14 C193 1.402(12)
O15 C196 1.428(10)
O15 C197 1.419(10)
O16 C224 1.446(10)
O16 C225 1.433(9)
O17 C234 1.351(13)
O17 C235 1.401(11)
O18 C238 1.442(10)
O18 C239 1.393(12)
N13 C127 1.332(10)
N13 C131 1.335(11)
N14 C132 1.282(10)
N14 C133 1.478(9)
N15 C156 1.460(11)
N15 C163 1.249(12)
N16 C164 1.370(11)
N16 C168 1.317(13)
N17 C169 1.333(14)
N17 C173 1.356(15)
N18 C174 1.298(10)
N18 C175 1.461(11)
N19 C198 1.479(10)
N19 C205 1.253(11)
N20 C206 1.363(13)
N20 C210 1.316(11)
N21 C211 1.350(12)
N21 C215 1.398(13)
N22 C216 1.274(14)
N22 C217 1.35(6)
N22 C1A 1.54(3)
N23 C240 1.499(10)
N23 C247 1.275(11)
N24 C248 1.333(10)
N24 C252 1.338(11)
C127 H127 0.9300
C127 C128 1.355(13)
C128 H128 0.9300
C128 C129 1.346(14)
C129 H129 0.9300
C129 C130 1.412(11)
C130 H130 0.9300
C130 C131 1.377(12)
C131 C132 1.495(10)
C132 H132 0.9300
C133 H133 0.9800
C133 C134 1.484(12)
C133 C140 1.530(11)
C134 C135 1.384(11)
C134 C139 1.385(12)
C135 H135 0.9300
C135 C136 1.359(14)
C136 H136 0.9300
C136 C137 1.385(14)
C137 H137 0.9300
C137 C138 1.396(14)
C138 H138 0.9300
C138 C139 1.378(14)
C139 H139 0.9300
C140 H14A 0.9700
C140 H14B 0.9700
C141 H14C 0.9700
C141 H14D 0.9700
C141 C142 1.487(13)
C142 C143 1.388(11)
C142 C153 1.397(14)
C143 H143 0.9300
C143 C144 1.357(13)
C144 C145 1.444(12)
C144 C151 1.407(14)
C145 C146 1.404(13)
C145 C150 1.391(15)
C146 H146 0.9300
C146 C147 1.422(13)
C147 C148 1.327(16)
C147 C154 1.504(13)
C148 H148 0.9300
C148 C149 1.385(15)
C149 H149 0.9300
C149 C150 1.392(15)
C151 C152 1.395(13)
C152 H152 0.9300
C152 C153 1.382(15)
C153 H153 0.9300
C154 H15A 0.9700
C154 H15B 0.9700
C155 H15C 0.9700
C155 H15D 0.9700
C155 C156 1.540(11)
C156 H156 0.9800
C156 C157 1.509(11)
C157 C158 1.397(12)
C157 C162 1.354(13)
C158 H158 0.9300
C158 C159 1.393(12)
C159 H159 0.9300
C159 C160 1.361(16)
C160 H160 0.9300
C160 C161 1.385(14)
C161 H161 0.9300
C161 C162 1.386(13)
C162 H162 0.9300
C163 H163 0.9300
C163 C164 1.456(13)
C164 C165 1.355(15)
C165 H165 0.9300
C165 C166 1.368(15)
C166 H166 0.9300
C166 C167 1.401(16)
C167 H167 0.9300
C167 C168 1.362(16)
C168 H168 0.9300
C169 H169 0.9300
C169 C170 1.406(13)
C170 H170 0.9300
C170 C171 1.370(17)
C171 H171 0.9300
C171 C172 1.397(16)
C172 H172 0.9300
C172 C173 1.397(13)
C173 C174 1.448(14)
C174 H174 0.9300
C175 H175 0.9800
C175 C176 1.492(11)
C175 C182 1.532(11)
C176 C177 1.412(11)
C176 C181 1.383(12)
C177 H177 0.9300
C177 C178 1.364(14)
C178 H178 0.9300
C178 C179 1.380(15)
C179 H179 0.9300
C179 C180 1.387(13)
C180 H180 0.9300
C180 C181 1.407(13)
C181 H181 0.9300
C182 H18A 0.9700
C182 H18B 0.9700
C183 H18C 0.9700
C183 H18D 0.9700
C183 C184 1.517(14)
C184 C185 1.422(13)
C184 C195 1.333(15)
C185 H185 0.9300
C185 C186 1.404(14)
C186 C187 1.439(12)
C186 C193 1.388(14)
C187 C188 1.406(11)
C187 C192 1.400(12)
C188 H188 0.9300
C188 C189 1.413(12)
C189 C190 1.436(13)
C189 C196 1.489(11)
C190 H190 0.9300
C190 C191 1.372(13)
C191 H191 0.9300
C191 C192 1.381(13)
C193 C194 1.379(13)
C194 H194 0.9300
C194 C195 1.414(15)
C195 H195 0.9300
C196 H19A 0.9700
C196 H19B 0.9700
C197 H19C 0.9700
C197 H19D 0.9700
C197 C198 1.527(13)
C198 H198 0.9800
C198 C199 1.516(12)
C199 C200 1.381(12)
C199 C204 1.394(11)
C200 H200 0.9300
C200 C201 1.377(13)
C201 H201 0.9300
C201 C202 1.343(13)
C202 H202 0.9300
C202 C203 1.399(13)
C203 H203 0.9300
C203 C204 1.373(13)
C204 H204 0.9300
C205 H205 0.9300
C205 C206 1.490(12)
C206 C207 1.399(12)
C207 H207 0.9300
C207 C208 1.382(14)
C208 H208 0.9300
C208 C209 1.337(18)
C209 H209 0.9300
C209 C210 1.397(16)
C210 H210 0.9300
C211 H211 0.9300
C211 C212 1.355(16)
C212 H212 0.9300
C212 C213 1.340(17)
C213 H213 0.9300
C213 C214 1.392(16)
C214 H214 0.9300
C214 C215 1.326(15)
C215 C216 1.426(15)
C216 H216 0.9300
C217 H217 0.9800
C217 C218 1.53(7)
C217 C224 1.52(6)
C218 C219 1.27(5)
C218 C223 1.45(5)
C219 H219 0.9300
C219 C220 1.48(4)
C220 H220 0.9300
C220 C221 1.26(4)
C221 H221 0.9300
C221 C222 1.43(4)
C222 H222 0.9300
C222 C223 1.41(4)
C223 H223 0.9300
C224 H22A 0.9700
C224 H22B 0.9700
C224 H22C 0.9700
C224 H22D 0.9700
C224 C1A 1.51(4)
C225 H22E 0.9700
C225 H22F 0.9700
C225 C226 1.509(12)
C226 C227 1.389(14)
C226 C237 1.357(14)
C227 H227 0.9300
C227 C228 1.395(11)
C228 C229 1.418(12)
C228 C235 1.379(13)
C229 C230 1.381(13)
C229 C234 1.422(13)
C230 H230 0.9300
C230 C231 1.355(13)
C231 C232 1.403(13)
C231 C238 1.448(15)
C232 H232 0.9300
C232 C233 1.326(15)
C233 H233 0.9300
C233 C234 1.390(14)
C235 C236 1.358(15)
C236 H236 0.9300
C236 C237 1.425(14)
C237 H237 0.9300
C238 H23A 0.9700
C238 H23B 0.9700
C239 H23C 0.9700
C239 H23D 0.9700
C239 C240 1.519(11)
C240 H240 0.9800
C240 C241 1.499(14)
C241 C242 1.424(15)
C241 C246 1.409(16)
C242 H242 0.9300
C242 C243 1.401(17)
C243 H243 0.9300
C243 C244 1.354(17)
C244 H244 0.9300
C244 C245 1.464(16)
C245 H245 0.9300
C245 C246 1.385(16)
C246 H246 0.9300
C247 H247 0.9300
C247 C248 1.505(11)
C248 C249 1.395(12)
C249 H249 0.9300
C249 C250 1.425(13)
C250 H250 0.9300
C250 C251 1.392(14)
C251 H251 0.9300
C251 C252 1.358(13)
C252 H252 0.9300
Cl70 O71 1.426(7)
Cl70 O72 1.392(16)
Cl70 O73 1.344(15)
Cl70 O74 1.556(14)
Cl70 O73A 1.377(13)
Cl70 O74A 1.465(13)
Cl70 O72A 1.388(17)
Cl60 O61 1.400(12)
Cl60 O62 1.419(11)
Cl60 O63 1.452(13)
Cl60 O64 1.462(9)
Cl50 O51 1.420(8)
Cl50 O52 1.395(19)
Cl50 O53 1.517(15)
Cl50 O54 1.450(16)
Cl50 O52A 1.384(16)
Cl50 O53A 1.518(19)
Cl50 O54A 1.27(2)
Cl40 O43 1.441(8)
Cl40 O41 1.403(9)
Cl40 O42 1.423(9)
Cl40 O44 1.424(8)
Cl30 O31 1.443(8)
Cl30 O32 1.420(9)
Cl30 O34 1.443(8)
Cl30 O33 1.423(7)
Cl20 O22 1.495(9)
Cl20 O24 1.382(10)
Cl20 O21 1.361(11)
Cl20 O23 1.400(7)
N700 C701 1.143(16)
C701 C702 1.393(17)
C702 H70C 0.9600
C702 H70D 0.9600
C702 H70E 0.9600
N800 C801 1.126(16)
C801 C802 1.483(18)
C802 H80A 0.9600
C802 H80B 0.9600
C802 H80C 0.9600
N900 C901 1.25(3)
C901 C902 1.27(3)
C902 H90A 0.9600
C902 H90B 0.9600
C902 H90C 0.9600
C1A H1A 0.9800
C1A C1B 1.55(4)
C1B C1C 1.37(3)
C1B C1G 1.42(3)
C1C H1C 0.9300
C1C C1D 1.43(2)
C1D H1D 0.9300
C1D C1E 1.32(3)
C1E H1E 0.9300
C1E C1F 1.41(3)
C1F H1F 0.9300
C1F C1G 1.43(2)
C1G H1G 0.9300
Cl6A O61A 1.42(3)
Cl6A O62A 1.36(3)
Cl6A O63A 1.41(3)
Cl6A O64A 1.44(3)

loop_
_geom_torsion_atom_site_label_1
_geom_torsion_atom_site_label_2
_geom_torsion_atom_site_label_3
_geom_torsion_atom_site_label_4
_geom_torsion
Zn1 N1 C1 C2 167.2(7)
Zn1 N1 C5 C4 -171.8(7)
Zn1 N1 C5 C6 9.9(9)
Zn1 N2 C6 C5 -7.4(10)
Zn1 N2 C7 C8 80.5(7)
Zn1 N2 C7 C14 -155.2(5)
Zn1 N5 C43 C44 170.5(7)
Zn1 N5 C47 C46 -172.6(8)
Zn1 N5 C47 C48 8.4(11)
Zn1 N6 C48 C47 -3.7(11)
Zn1 N6 C49 C50 84.3(9)
Zn1 N6 C49 C56 -153.3(6)
Zn1 N9 C85 C86 173.4(6)
Zn1 N9 C89 C88 -174.1(8)
Zn1 N9 C89 C90 6.9(10)
Zn1 N10 C90 C89 -2.8(9)
Zn1 N10 C91 C92 82.6(7)
Zn1 N10 C91 C98 -151.4(5)
Zn2 N3 C30 C29 -156.5(5)
Zn2 N3 C30 C31 78.6(7)
Zn2 N3 C37 C38 -8.9(10)
Zn2 N4 C38 C37 6.6(10)
Zn2 N4 C38 C39 -175.0(7)
Zn2 N4 C42 C41 174.9(8)
Zn2 N7 C72 C71 -155.9(7)
Zn2 N7 C72 C73 79.5(8)
Zn2 N7 C79 C80 -5.4(14)
Zn2 N8 C80 C79 8.8(14)
Zn2 N8 C80 C81 -173.3(11)
Zn2 N8 C84 C83 175.5(9)
Zn2 N11 C114 C113 -151.1(6)
Zn2 N11 C114 C115 82.0(8)
Zn2 N11 C121 C122 -7.1(10)
Zn2 N12 C122 C121 7.5(10)
Zn2 N12 C122 C123 -175.0(7)
Zn2 N12 C126 C125 176.2(8)
O1 C15 C16 C17 61.3(9)
O1 C15 C16 C27 -117.6(9)
O2 C25 C26 C27 -175.6(9)
O3 C29 C30 N3 61.6(9)
O3 C29 C30 C31 -173.0(7)
O4 C57 C58 C59 61.4(11)
O4 C57 C58 C69 -118.2(9)
O5 C67 C68 C69 179.8(8)
O6 C71 C72 N7 64.1(10)
O6 C71 C72 C73 -169.7(6)
O7 C99 C100 C101 65.9(12)
O7 C99 C100 C111 -114.4(12)
O8 C109 C110 C111 178.4(11)
O9 C113 C114 N11 60.9(10)
O9 C113 C114 C115 -174.0(7)
N1 C1 C2 C3 1.4(15)
N1 C5 C6 N2 -1.5(11)
N2 C7 C8 C9 -136.8(7)
N2 C7 C8 C13 47.6(10)
N2 C7 C14 O1 61.5(8)
N3 C30 C31 C32 43.6(10)
N3 C30 C31 C36 -137.7(8)
N3 C37 C38 N4 1.7(13)
N3 C37 C38 C39 -176.6(9)
N4 C38 C39 C40 -1.3(15)
N5 C43 C44 C45 -2.0(16)
N5 C47 C48 N6 -3.3(14)
N6 C49 C50 C51 -138.9(9)
N6 C49 C50 C55 44.6(13)
N6 C49 C56 O4 54.3(12)
N7 C72 C73 C78 34.3(8)
N7 C72 C73 C74 -148.6(5)
N7 C79 C80 N8 -2.3(17)
N7 C79 C80 C81 179.8(13)
N8 C80 C81 C82 -3(2)
N9 C85 C86 C87 -1.4(14)
N9 C89 C90 N10 -2.8(12)
N10 C91 C92 C93 49.4(11)
N10 C91 C92 C97 -136.4(9)
N10 C91 C98 O7 56.4(8)
N11 C114 C115 C116 37.2(14)
N11 C114 C115 C120 -145.1(10)
N11 C121 C122 N12 -0.1(12)
N11 C121 C122 C123 -177.7(8)
N12 C122 C123 C124 0.2(14)
C1 N1 C5 C4 -3.3(13)
C1 N1 C5 C6 178.5(7)
C1 C2 C3 C4 -0.2(17)
C2 C3 C4 C5 -2.6(17)
C3 C4 C5 N1 4.4(15)
C3 C4 C5 C6 -177.5(9)
C4 C5 C6 N2 -179.8(9)
C5 N1 C1 C2 0.3(13)
C6 N2 C7 C8 -101.2(9)
C6 N2 C7 C14 23.0(11)
C7 N2 C6 C5 174.1(7)
C7 C8 C9 C10 -177.2(8)
C7 C8 C13 C12 176.0(8)
C8 C7 C14 O1 -174.6(6)
C8 C9 C10 C11 1.4(15)
C9 C8 C13 C12 0.4(13)
C9 C10 C11 C12 -0.2(16)
C10 C11 C12 C13 -0.9(15)
C11 C12 C13 C8 0.8(14)
C13 C8 C9 C10 -1.5(13)
C14 O1 C15 C16 -175.4(6)
C14 C7 C8 C9 95.4(9)
C14 C7 C8 C13 -80.2(9)
C15 O1 C14 C7 178.3(6)
C15 C16 C17 C18 -175.7(8)
C15 C16 C27 C26 174.7(8)
C16 C17 C18 C19 177.9(9)
C16 C17 C18 C25 0.5(13)
C17 C16 C27 C26 -4.2(13)
C17 C18 C19 C20 8.3(19)
C17 C18 C19 C24 -174.8(10)
C17 C18 C25 O2 174.8(8)
C17 C18 C25 C26 -3.6(14)
C18 C19 C20 C21 178.4(10)
C18 C19 C24 O2 -1.6(11)
C18 C19 C24 C23 -179.9(10)
C18 C25 C26 C27 2.6(14)
C19 C18 C25 O2 -3.4(10)
C19 C18 C25 C26 178.2(9)
C19 C20 C21 C22 1.0(15)
C19 C20 C21 C28 -175.5(8)
C20 C19 C24 O2 176.0(8)
C20 C19 C24 C23 -2.3(16)
C20 C21 C22 C23 -3.7(17)
C20 C21 C28 O3 59.4(12)
C21 C22 C23 C24 3.1(16)
C22 C21 C28 O3 -117.1(10)
C22 C23 C24 O2 -178.2(9)
C22 C23 C24 C19 0.0(16)
C24 O2 C25 C18 2.5(11)
C24 O2 C25 C26 -179.2(10)
C24 C19 C20 C21 1.8(14)
C25 O2 C24 C19 -0.5(12)
C25 O2 C24 C23 177.8(10)
C25 C18 C19 C20 -174.0(10)
C25 C18 C19 C24 2.9(10)
C25 C26 C27 C16 1.3(14)
C27 C16 C17 C18 3.2(12)
C28 O3 C29 C30 179.1(8)
C28 C21 C22 C23 172.9(10)
C29 O3 C28 C21 -179.1(8)
C29 C30 C31 C32 -85.1(10)
C29 C30 C31 C36 93.5(10)
C30 N3 C37 C38 170.5(7)
C30 C31 C32 C33 177.6(8)
C30 C31 C36 C35 -178.6(8)
C31 C32 C33 C34 0.7(15)
C32 C31 C36 C35 0.1(14)
C32 C33 C34 C35 0.7(16)
C33 C34 C35 C36 -1.6(16)
C34 C35 C36 C31 1.3(15)
C36 C31 C32 C33 -1.1(14)
C37 N3 C30 C29 24.2(11)
C37 N3 C30 C31 -100.7(9)
C37 C38 C39 C40 176.9(9)
C38 N4 C42 C41 0.5(15)
C38 C39 C40 C41 1.2(17)
C39 C40 C41 C42 -0.3(17)
C40 C41 C42 N4 -0.6(18)
C42 N4 C38 C37 -177.9(8)
C42 N4 C38 C39 0.4(13)
C43 N5 C47 C46 -1.9(14)
C43 N5 C47 C48 179.1(8)
C43 C44 C45 C46 2.9(16)
C44 C45 C46 C47 -3.4(17)
C45 C46 C47 N5 2.9(17)
C45 C46 C47 C48 -178.2(10)
C46 C47 C48 N6 177.7(9)
C47 N5 C43 C44 1.5(14)
C48 N6 C49 C50 -92.0(10)
C48 N6 C49 C56 30.5(12)
C49 N6 C48 C47 172.9(8)
C49 C50 C51 C52 -175.3(9)
C49 C50 C55 C54 174.8(9)
C50 C49 C56 O4 176.9(10)
C50 C51 C52 C53 2.3(16)
C51 C50 C55 C54 -1.5(17)
C51 C52 C53 C54 -6(2)
C52 C53 C54 C55 6(2)
C53 C54 C55 C50 -2.1(18)
C55 C50 C51 C52 1.3(16)
C56 O4 C57 C58 -174.8(9)
C56 C49 C50 C51 94.0(11)
C56 C49 C50 C55 -82.5(12)
C57 O4 C56 C49 -177.4(8)
C57 C58 C59 C60 -177.2(7)
C57 C58 C69 C68 176.6(8)
C58 C59 C60 C61 -178.6(9)
C58 C59 C60 C67 -0.7(12)
C59 C58 C69 C68 -3.0(14)
C59 C60 C61 C62 -1.1(17)
C59 C60 C61 C66 -179.9(9)
C59 C60 C67 O5 179.5(7)
C59 C60 C67 C68 -0.4(13)
C60 C61 C62 C63 -179.0(9)
C60 C61 C66 O5 -1.6(9)
C60 C61 C66 C65 177.8(8)
C60 C67 C68 C69 -0.3(14)
C61 C60 C67 O5 -1.9(10)
C61 C60 C67 C68 178.1(9)
C61 C62 C63 C64 2.5(12)
C61 C62 C63 C70 -176.2(8)
C62 C61 C66 O5 179.4(7)
C62 C61 C66 C65 -1.3(12)
C62 C63 C64 C65 -3.4(14)
C62 C63 C70 O6 63.4(10)
C63 C64 C65 C66 1.8(14)
C64 C63 C70 O6 -115.3(9)
C64 C65 C66 O5 179.8(8)
C64 C65 C66 C61 0.6(13)
C66 O5 C67 C60 1.0(9)
C66 O5 C67 C68 -179.1(9)
C66 C61 C62 C63 -0.3(12)
C67 O5 C66 C61 0.4(9)
C67 O5 C66 C65 -178.9(9)
C67 C60 C61 C62 -179.1(9)
C67 C60 C61 C66 2.1(9)
C67 C68 C69 C58 1.9(14)
C69 C58 C59 C60 2.3(13)
C70 O6 C71 C72 179.6(7)
C70 C63 C64 C65 175.3(9)
C71 O6 C70 C63 -174.9(7)
C71 C72 C73 C78 -95.0(7)
C71 C72 C73 C74 82.1(7)
C72 N7 C79 C80 174.7(10)
C72 C73 C78 C77 177.0(6)
C72 C73 C74 C75 -177.1(6)
C73 C78 C77 C76 0.0
C78 C73 C74 C75 0.0
C78 C77 C76 C75 0.0
C77 C76 C75 C74 0.0
C76 C75 C74 C73 0.0
C74 C73 C78 C77 0.0
C79 N7 C72 C71 24.1(13)
C79 N7 C72 C73 -100.6(10)
C79 C80 C81 C82 174.6(12)
C80 N8 C84 C83 -1.3(19)
C80 C81 C82 C83 -1(2)
C81 C82 C83 C84 3(2)
C82 C83 C84 N8 -2(2)
C84 N8 C80 C79 -173.9(11)
C84 N8 C80 C81 4.0(19)
C85 N9 C89 C88 -4.0(14)
C85 N9 C89 C90 177.0(8)
C85 C86 C87 C88 -2.9(16)
C86 C87 C88 C89 3.6(16)
C87 C88 C89 N9 -0.1(16)
C87 C88 C89 C90 178.8(9)
C88 C89 C90 N10 178.2(8)
C89 N9 C85 C86 4.7(14)
C90 N10 C91 C92 -93.2(8)
C90 N10 C91 C98 32.7(9)
C91 N10 C90 C89 173.7(7)
C91 C92 C93 C94 175.0(9)
C91 C92 C97 C96 -173.7(10)
C92 C91 C98 O7 -175.7(6)
C92 C93 C94 C95 -0.9(18)
C93 C92 C97 C96 0.7(17)
C93 C94 C95 C96 -0.2(19)
C94 C95 C96 C97 1.5(19)
C95 C96 C97 C92 -1.8(19)
C97 C92 C93 C94 0.7(16)
C98 O7 C99 C100 -174.5(7)
C98 C91 C92 C93 -80.9(10)
C98 C91 C92 C97 93.3(10)
C99 O7 C98 C91 -178.0(7)
C99 C100 C101 C102 -178.5(9)
C99 C100 C111 C110 177.2(11)
C100 C101 C102 C103 -179.5(11)
C100 C101 C102 C109 -0.4(15)
C101 C100 C111 C110 -3.1(19)
C101 C102 C103 C104 -5(2)
C101 C102 C103 C108 -178.4(11)
C101 C102 C109 O8 -179.6(9)
C101 C102 C109 C110 0.3(18)
C102 C103 C104 C105 -176.4(11)
C102 C103 C108 O8 -3.9(12)
C102 C103 C108 C107 177.8(10)
C102 C109 C110 C111 -1.4(19)
C103 C102 C109 O8 -0.3(13)
C103 C102 C109 C110 179.6(11)
C103 C104 C105 C106 3.9(15)
C103 C104 C105 C112 179.9(9)
C104 C103 C108 O8 -179.0(9)
C104 C103 C108 C107 2.8(17)
C104 C105 C106 C107 -3.9(17)
C104 C105 C112 O9 67.5(11)
C105 C106 C107 C108 3.2(18)
C106 C105 C112 O9 -116.6(10)
C106 C107 C108 O8 179.3(10)
C106 C107 C108 C103 -2.6(17)
C108 O8 C109 C102 -2.0(12)
C108 O8 C109 C110 178.1(11)
C108 C103 C104 C105 -3.4(15)
C109 O8 C108 C103 3.7(12)
C109 O8 C108 C107 -178.1(10)
C109 C102 C103 C104 176.1(12)
C109 C102 C103 C108 2.5(12)
C109 C110 C111 C100 2.9(19)
C111 C100 C101 C102 1.8(16)
C112 O9 C113 C114 176.4(7)
C112 C105 C106 C107 -179.8(10)
C113 O9 C112 C105 -179.8(7)
C113 C114 C115 C116 -91.9(13)
C113 C114 C115 C120 85.9(12)
C114 N11 C121 C122 170.6(7)
C114 C115 C116 C117 178.0(12)
C114 C115 C120 C119 -178.6(12)
C115 C116 C117 C118 -1(2)
C116 C115 C120 C119 -0.8(19)
C116 C117 C118 C119 2(2)
C117 C118 C119 C120 -3(2)
C118 C119 C120 C115 2(2)
C120 C115 C116 C117 0.3(18)
C121 N11 C114 C113 31.5(11)
C121 N11 C114 C115 -95.4(10)
C121 C122 C123 C124 177.6(9)
C122 N12 C126 C125 1.2(15)
C122 C123 C124 C125 -2.4(16)
C123 C124 C125 C126 4.0(18)
C124 C125 C126 N12 -3.5(18)
C126 N12 C122 C121 -177.1(8)
C126 N12 C122 C123 0.4(14)
Zn3 N13 C127 C128 -171.8(8)
Zn3 N13 C131 C130 174.3(8)
Zn3 N13 C131 C132 -11.0(10)
Zn3 N14 C132 C131 4.8(10)
Zn3 N14 C133 C134 -81.1(7)
Zn3 N14 C133 C140 154.0(5)
Zn3 N17 C169 C170 -173.8(7)
Zn3 N17 C173 C172 176.3(7)
Zn3 N17 C173 C174 -6.1(10)
Zn3 N18 C174 C173 4.3(10)
Zn3 N18 C175 C176 -80.2(7)
Zn3 N18 C175 C182 153.5(5)
Zn3 N21 C211 C212 -170.3(8)
Zn3 N21 C215 C214 174.0(9)
Zn3 N21 C215 C216 -11.8(10)
Zn3 N22 C216 C215 -1.9(12)
Zn3 N22 C217 C218 -80(4)
Zn3 N22 C217 C224 150(2)
Zn3 N22 C1A C224 159.4(13)
Zn3 N22 C1A C1B -80(2)
Zn4 N15 C156 C155 156.8(5)
Zn4 N15 C156 C157 -78.1(7)
Zn4 N15 C163 C164 9.3(10)
Zn4 N16 C164 C163 -9.6(10)
Zn4 N16 C164 C165 173.9(8)
Zn4 N16 C168 C167 -172.0(9)
Zn4 N19 C198 C197 153.2(6)
Zn4 N19 C198 C199 -83.3(8)
Zn4 N19 C205 C206 7.3(10)
Zn4 N20 C206 C205 -8.6(9)
Zn4 N20 C206 C207 174.7(7)
Zn4 N20 C210 C209 -174.8(7)
Zn4 N23 C240 C239 155.9(6)
Zn4 N23 C240 C241 -83.0(9)
Zn4 N23 C247 C248 5.8(11)
Zn4 N24 C248 C247 -10.3(11)
Zn4 N24 C248 C249 175.1(8)
Zn4 N24 C252 C251 -174.5(8)
O10 C141 C142 C143 -57.4(10)
O10 C141 C142 C153 122.4(9)
O11 C151 C152 C153 176.7(11)
O12 C155 C156 N15 -57.9(9)
O12 C155 C156 C157 176.1(7)
O13 C183 C184 C185 -65.9(14)
O13 C183 C184 C195 114.8(12)
O14 C193 C194 C195 179.4(10)
O15 C197 C198 N19 -61.7(9)
O15 C197 C198 C199 174.5(6)
O16 C224 C1A N22 -63(2)
O16 C224 C1A C1B 175.7(15)
O16 C225 C226 C227 -60.5(11)
O16 C225 C226 C237 118.0(9)
O17 C235 C236 C237 -179.9(8)
O18 C239 C240 N23 -61.8(10)
O18 C239 C240 C241 176.6(8)
N13 C127 C128 C129 2.1(17)
N13 C131 C132 N14 4.1(12)
N14 C133 C134 C135 -47.2(10)
N14 C133 C134 C139 136.4(8)
N14 C133 C140 O10 -59.8(8)
N15 C156 C157 C158 -43.3(11)
N15 C156 C157 C162 139.4(8)
N15 C163 C164 N16 -0.1(13)
N15 C163 C164 C165 176.3(9)
N16 C164 C165 C166 -0.8(17)
N17 C169 C170 C171 1.5(15)
N17 C173 C174 N18 1.2(13)
N18 C175 C176 C177 -50.6(11)
N18 C175 C176 C181 134.8(9)
N18 C175 C182 O13 -57.9(9)
N19 C198 C199 C200 -37.0(12)
N19 C198 C199 C204 143.2(9)
N19 C205 C206 N20 0.9(12)
N19 C205 C206 C207 177.6(8)
N20 C206 C207 C208 0.3(14)
N21 C211 C212 C213 4.0(18)
N21 C215 C216 N22 9.7(14)
N22 C217 C218 C219 140(4)
N22 C217 C218 C223 -43(5)
N22 C217 C224 O16 -45(5)
N22 C1A C1B C1C -46(3)
N22 C1A C1B C1G 140(2)
N23 C240 C241 C242 139.4(10)
N23 C240 C241 C246 -41.9(13)
N23 C247 C248 N24 3.1(13)
N23 C247 C248 C249 178.0(9)
N24 C248 C249 C250 1.4(16)
C127 N13 C131 C130 5.9(14)
C127 N13 C131 C132 -179.4(8)
C127 C128 C129 C130 0.4(17)
C128 C129 C130 C131 0.2(16)
C129 C130 C131 N13 -3.4(15)
C129 C130 C131 C132 -178.0(9)
C130 C131 C132 N14 179.1(9)
C131 N13 C127 C128 -5.1(15)
C132 N14 C133 C134 96.4(10)
C132 N14 C133 C140 -28.4(11)
C133 N14 C132 C131 -173.1(7)
C133 C134 C135 C136 -178.5(8)
C133 C134 C139 C138 178.7(9)
C134 C133 C140 O10 174.5(6)
C134 C135 C136 C137 2.8(15)
C135 C134 C139 C138 2.2(14)
C135 C136 C137 C138 -3.4(16)
C136 C137 C138 C139 3.4(16)
C137 C138 C139 C134 -2.9(16)
C139 C134 C135 C136 -2.1(13)
C140 O10 C141 C142 174.2(6)
C140 C133 C134 C135 80.6(9)
C140 C133 C134 C139 -95.7(9)
C141 O10 C140 C133 178.7(6)
C141 C142 C143 C144 -179.9(8)
C141 C142 C153 C152 -178.8(10)
C142 C143 C144 C145 179.6(10)
C142 C143 C144 C151 -1.8(14)
C143 C142 C153 C152 1.1(16)
C143 C144 C145 C146 -7(2)
C143 C144 C145 C150 177.1(11)
C143 C144 C151 O11 -175.7(9)
C143 C144 C151 C152 2.0(17)
C144 C145 C146 C147 -178.6(11)
C144 C145 C150 O11 -0.4(14)
C144 C145 C150 C149 179.7(12)
C144 C151 C152 C153 -0.6(18)
C145 C144 C151 O11 3.3(13)
C145 C144 C151 C152 -179.0(11)
C145 C146 C147 C148 0.7(16)
C145 C146 C147 C154 175.7(9)
C146 C145 C150 O11 -177.5(9)
C146 C145 C150 C149 2.6(19)
C146 C147 C148 C149 1(2)
C146 C147 C154 O12 -64.0(12)
C147 C148 C149 C150 -1(2)
C148 C147 C154 O12 110.7(13)
C148 C149 C150 O11 179.4(11)
C148 C149 C150 C145 -1(2)
C150 O11 C151 C144 -3.6(14)
C150 O11 C151 C152 179.0(12)
C150 C145 C146 C147 -2.5(15)
C151 O11 C150 C145 2.3(14)
C151 O11 C150 C149 -177.8(12)
C151 C144 C145 C146 174.7(11)
C151 C144 C145 C150 -1.7(12)
C151 C152 C153 C142 -0.9(18)
C153 C142 C143 C144 0.3(13)
C154 O12 C155 C156 -179.6(7)
C154 C147 C148 C149 -173.3(11)
C155 O12 C154 C147 178.8(8)
C155 C156 C157 C158 85.1(10)
C155 C156 C157 C162 -92.2(10)
C156 N15 C163 C164 -168.3(7)
C156 C157 C158 C159 -179.7(8)
C156 C157 C162 C161 177.6(8)
C157 C158 C159 C160 2.8(15)
C158 C157 C162 C161 0.3(15)
C158 C159 C160 C161 -0.9(17)
C159 C160 C161 C162 -1.3(16)
C160 C161 C162 C157 1.6(15)
C162 C157 C158 C159 -2.4(14)
C163 N15 C156 C155 -25.9(11)
C163 N15 C156 C157 99.2(9)
C163 C164 C165 C166 -176.9(10)
C164 N16 C168 C167 0.0(17)
C164 C165 C166 C167 0.0(19)
C165 C166 C167 C168 1(2)
C166 C167 C168 N16 -1(2)
C168 N16 C164 C163 177.3(8)
C168 N16 C164 C165 0.8(14)
C169 N17 C173 C172 4.5(14)
C169 N17 C173 C174 -178.0(8)
C169 C170 C171 C172 -1.2(16)
C170 C171 C172 C173 2.4(16)
C171 C172 C173 N17 -4.0(14)
C171 C172 C173 C174 178.5(9)
C172 C173 C174 N18 178.8(8)
C173 N17 C169 C170 -3.1(14)
C174 N18 C175 C176 96.2(8)
C174 N18 C175 C182 -30.1(10)
C175 N18 C174 C173 -172.6(7)
C175 C176 C177 C178 -174.6(9)
C175 C176 C181 C180 175.0(9)
C176 C175 C182 O13 174.8(7)
C176 C177 C178 C179 -1.3(18)
C177 C176 C181 C180 0.1(15)
C177 C178 C179 C180 2.0(19)
C178 C179 C180 C181 -1.6(18)
C179 C180 C181 C176 0.5(17)
C181 C176 C177 C178 0.2(15)
C182 O13 C183 C184 175.9(8)
C182 C175 C176 C177 79.7(11)
C182 C175 C176 C181 -95.0(10)
C183 O13 C182 C175 -179.7(8)
C183 C184 C185 C186 177.7(10)
C183 C184 C195 C194 -174.0(11)
C184 C185 C186 C187 -178.3(12)
C184 C185 C186 C193 0.8(18)
C185 C184 C195 C194 7(2)
C185 C186 C187 C188 -4(2)
C185 C186 C187 C192 177.0(13)
C185 C186 C193 O14 -177.0(10)
C185 C186 C193 C194 -2(2)
C186 C187 C188 C189 177.4(10)
C186 C187 C192 O14 1.4(12)
C186 C187 C192 C191 -178.2(10)
C186 C193 C194 C195 5.3(19)
C187 C186 C193 O14 2.4(14)
C187 C186 C193 C194 177.1(12)
C187 C188 C189 C190 1.4(13)
C187 C188 C189 C196 -177.3(8)
C188 C187 C192 O14 -178.0(8)
C188 C187 C192 C191 2.3(16)
C188 C189 C190 C191 1.6(14)
C188 C189 C196 O15 -62.2(9)
C189 C190 C191 C192 -2.7(15)
C190 C189 C196 O15 119.1(9)
C190 C191 C192 O14 -178.9(9)
C190 C191 C192 C187 0.7(16)
C192 O14 C193 C186 -1.5(13)
C192 O14 C193 C194 -176.3(11)
C192 C187 C188 C189 -3.3(13)
C193 O14 C192 C187 0.0(12)
C193 O14 C192 C191 179.6(10)
C193 C186 C187 C188 177.1(11)
C193 C186 C187 C192 -2.2(12)
C193 C194 C195 C184 -7.5(19)
C195 C184 C185 C186 -3.0(19)
C196 O15 C197 C198 -178.1(6)
C196 C189 C190 C191 -179.7(9)
C197 O15 C196 C189 178.1(6)
C197 C198 C199 C200 89.9(11)
C197 C198 C199 C204 -89.9(10)
C198 N19 C205 C206 -170.7(7)
C198 C199 C200 C201 -178.3(9)
C198 C199 C204 C203 177.4(10)
C199 C200 C201 C202 -0.7(18)
C200 C199 C204 C203 -2.4(17)
C200 C201 C202 C203 0.8(18)
C201 C202 C203 C204 -1.8(19)
C202 C203 C204 C199 2.6(19)
C204 C199 C200 C201 1.5(16)
C205 N19 C198 C197 -29.1(11)
C205 N19 C198 C199 94.4(9)
C205 C206 C207 C208 -176.3(9)
C206 N20 C210 C209 -1.6(14)
C206 C207 C208 C209 0.2(17)
C207 C208 C209 C210 -1.4(19)
C208 C209 C210 N20 2.1(18)
C210 N20 C206 C205 177.1(8)
C210 N20 C206 C207 0.5(13)
C211 N21 C215 C214 5.8(14)
C211 N21 C215 C216 180.0(8)
C211 C212 C213 C214 -4.8(19)
C212 C213 C214 C215 6.4(18)
C213 C214 C215 N21 -6.7(17)
C213 C214 C215 C216 179.7(10)
C214 C215 C216 N22 -176.5(11)
C215 N21 C211 C212 -4.4(15)
C216 N22 C217 C218 85(4)
C216 N22 C217 C224 -44(5)
C216 N22 C1A C224 -27(3)
C216 N22 C1A C1B 93(2)
C217 N22 C216 C215 -170(3)
C217 C218 C219 C220 176(3)
C217 C218 C223 C222 -176(3)
C218 C217 C224 O16 -178(2)
C218 C219 C220 C221 -1(5)
C219 C218 C223 C222 1(5)
C219 C220 C221 C222 2(5)
C220 C221 C222 C223 -1(5)
C221 C222 C223 C218 0(4)
C223 C218 C219 C220 -1(5)
C224 O16 C225 C226 178.0(9)
C224 C217 C218 C219 -83(4)
C224 C217 C218 C223 94(3)
C224 C1A C1B C1C 75(2)
C224 C1A C1B C1G -99(2)
C225 O16 C224 C217 170(2)
C225 O16 C224 C1A -177.7(15)
C225 C226 C227 C228 176.9(7)
C225 C226 C237 C236 -175.8(8)
C226 C227 C228 C229 178.5(8)
C226 C227 C228 C235 -0.2(11)
C227 C226 C237 C236 2.8(13)
C227 C228 C229 C230 -2.6(16)
C227 C228 C229 C234 -179.8(8)
C227 C228 C235 O17 -179.1(6)
C227 C228 C235 C236 1.2(12)
C228 C229 C230 C231 177.2(8)
C228 C229 C234 O17 -0.2(9)
C228 C229 C234 C233 -177.3(8)
C228 C235 C236 C237 -0.3(13)
C229 C228 C235 O17 1.9(9)
C229 C228 C235 C236 -177.8(8)
C229 C230 C231 C232 5.3(12)
C229 C230 C231 C238 177.2(7)
C230 C229 C234 O17 -178.1(7)
C230 C229 C234 C233 4.8(11)
C230 C231 C232 C233 -3.8(13)
C230 C231 C238 O18 -61.7(11)
C231 C232 C233 C234 3.0(14)
C232 C231 C238 O18 109.9(10)
C232 C233 C234 O17 179.9(9)
C232 C233 C234 C229 -3.5(13)
C234 O17 C235 C228 -2.0(9)
C234 O17 C235 C236 177.7(8)
C234 C229 C230 C231 -5.9(11)
C235 O17 C234 C229 1.3(9)
C235 O17 C234 C233 178.1(9)
C235 C228 C229 C230 176.2(9)
C235 C228 C229 C234 -1.0(8)
C235 C236 C237 C226 -1.8(13)
C237 C226 C227 C228 -1.7(11)
C238 O18 C239 C240 -177.7(7)
C238 C231 C232 C233 -175.4(9)
C239 O18 C238 C231 179.3(8)
C239 C240 C241 C242 -96.1(11)
C239 C240 C241 C246 82.6(13)
C240 N23 C247 C248 -172.4(8)
C240 C241 C242 C243 179.0(10)
C240 C241 C246 C245 -179.6(10)
C241 C242 C243 C244 -2.5(19)
C242 C241 C246 C245 -0.9(18)
C242 C243 C244 C245 5.3(19)
C243 C244 C245 C246 -5.7(18)
C244 C245 C246 C241 3.4(18)
C246 C241 C242 C243 0.2(17)
C247 N23 C240 C239 -26.1(12)
C247 N23 C240 C241 95.0(10)
C247 C248 C249 C250 -173.0(9)
C248 N24 C252 C251 1.2(15)
C248 C249 C250 C251 -1.4(16)
C249 C250 C251 C252 1.4(17)
C250 C251 C252 N24 -1.3(18)
C252 N24 C248 C247 173.3(8)
C252 N24 C248 C249 -1.2(15)
C1A N22 C216 C215 -175.7(18)
C1A C1B C1C C1D -175.6(19)
C1A C1B C1G C1F 175.6(19)
C1B C1C C1D C1E 0(3)
C1C C1B C1G C1F 2(3)
C1C C1D C1E C1F 1(3)
C1D C1E C1F C1G -1(3)
C1E C1F C1G C1B 0(2)
C1G C1B C1C C1D -2(3)

loop_
_smtbx_masks_void_nr
_smtbx_masks_void_average_x
_smtbx_masks_void_average_y
_smtbx_masks_void_average_z
_smtbx_masks_void_volume
_smtbx_masks_void_count_electrons
1 -0.464 -0.914 0.000 2528.6 703.2
2 0.000 0.000 0.500 14.0 0.0
3 0.000 0.500 0.500 507.6 164.9
4 -0.067 0.286 0.307 15.3 0.0
5 0.067 0.714 0.693 15.3 0.0
6 0.125 0.292 0.226 12.5 0.0
7 0.240 0.797 0.225 12.9 0.0
8 0.500 1.000 0.500 294.2 109.0
9 0.471 0.787 0.309 15.2 0.0
10 0.469 0.508 0.667 7.1 0.0
11 0.529 0.213 0.691 15.2 0.0
12 0.531 0.492 0.333 7.1 0.0
13 0.760 0.203 0.775 12.9 0.0
14 0.875 0.708 0.774 12.5 0.0
